data_4128519
loop_
_publ_author_name
'Zhang, Liang'
'Stephens, Alexander J.'
'Lemonnier, Jean-Fran\,cois'
'Pirvu, Lucian'
'Vitorica-Yrezabal, I\~nigo J'
'Robinson, Christopher J.'
'Leigh, David A.'

_publ_section_title
;
 Coordination Chemistry of a Molecular Pentafoil Knot.
;
_journal_issue 9
_journal_name_full 'Journal of the American Chemical Society'
_journal_page_first 3952
_journal_page_last 3958
_journal_paper_doi 10.1021/jacs.8b12548
_journal_volume 141
_journal_year 2019
_chemical_formula_moiety 'C260 H220 N30 Ni5, Cl, 9(B F4), C2 N'
_chemical_formula_sum 'C262 H220 B9 Cl F36 N31 Ni5'
_chemical_formula_weight 4912.97
_space_group_crystal_system monoclinic
_space_group_IT_number 15
_space_group_name_Hall '-C 2yc'
_space_group_name_H-M_alt 'C 1 2/c 1'
_atom_sites_solution_hydrogens geom
_atom_sites_solution_primary dual
_audit_creation_date 2017-11-06
_audit_creation_method
;
Olex2 1.2
(compiled 2017.08.10 svn.r3458 for OlexSys, GUI svn.r5381)
;
_cell_angle_alpha 90
_cell_angle_beta 121.371(13)
_cell_angle_gamma 90
_cell_formula_units_Z 8
_cell_length_a 45.589(5)
_cell_length_b 28.5973(9)
_cell_length_c 54.689(4)
_cell_measurement_reflns_used 19665
_cell_measurement_temperature 100
_cell_measurement_theta_max 19.8420
_cell_measurement_theta_min 1.4800
_cell_volume 60876(12)
_computing_cell_refinement 'CrysAlisPro 1.171.39.30c (Rigaku OD, 2017)'
_computing_data_collection 'CrysAlisPro 1.171.39.30c (Rigaku OD, 2017)'
_computing_data_reduction 'CrysAlisPro 1.171.39.30c (Rigaku OD, 2017)'
_computing_molecular_graphics 'Olex2 (Dolomanov et al., 2009)'
_computing_publication_material 'Olex2 (Dolomanov et al., 2009)'
_computing_structure_refinement 'ShelXL (Sheldrick, 2015)'
_computing_structure_solution 'ShelXT (Sheldrick, 2015)'
_diffrn_ambient_temperature 100
_diffrn_detector 'Photon counting pixel array'
_diffrn_measured_fraction_theta_full 0.577
_diffrn_measured_fraction_theta_max 0.997
_diffrn_measurement_details
;
List of Runs (angles in degrees, time in seconds):

  # Type    Start    End  Width  t~exp~   \w     \q     \k     \f   Frames
--------------------------------------------------------------------------
  1  \w   -145.00  24.00   1.00    0.10    --   30.00   0.00   0.00  169
  2  \f      0.00 179.00   1.00    0.10   0.00   0.00   0.00    --   179
;
_diffrn_measurement_device 'Fixed \c 3-circle diffractometer'
_diffrn_measurement_device_type 'Fluid Film Devices'
_diffrn_measurement_method 'shutterless scans'
_diffrn_measurement_specimen_support 'MiTeGen MicroMount'
_diffrn_orient_matrix_type 'CrysAlisPro convention (1999,Acta A55,543-557)'
_diffrn_orient_matrix_UB_11 -0.0131432000
_diffrn_orient_matrix_UB_12 0.0095772000
_diffrn_orient_matrix_UB_13 0.0010962000
_diffrn_orient_matrix_UB_21 -0.0111857000
_diffrn_orient_matrix_UB_22 -0.0037643000
_diffrn_orient_matrix_UB_23 -0.0143980000
_diffrn_orient_matrix_UB_31 -0.0037540000
_diffrn_orient_matrix_UB_32 -0.0218219000
_diffrn_orient_matrix_UB_33 0.0030102000
_diffrn_radiation_monochromator 'Silicon 111'
_diffrn_radiation_probe x-ray
_diffrn_radiation_wavelength 0.6889
_diffrn_reflns_av_R_equivalents 0.0518
_diffrn_reflns_av_unetI/netI 0.0311
_diffrn_reflns_Laue_measured_fraction_full 0.577
_diffrn_reflns_Laue_measured_fraction_max 0.997
_diffrn_reflns_limit_h_max 45
_diffrn_reflns_limit_h_min -45
_diffrn_reflns_limit_k_max 28
_diffrn_reflns_limit_k_min -28
_diffrn_reflns_limit_l_max 54
_diffrn_reflns_limit_l_min -54
_diffrn_reflns_number 139547
_diffrn_reflns_point_group_measured_fraction_full 0.577
_diffrn_reflns_point_group_measured_fraction_max 0.997
_diffrn_reflns_theta_full 24.415
_diffrn_reflns_theta_max 20.148
_diffrn_reflns_theta_min 1.516
_diffrn_source synchrotron
_exptl_absorpt_coefficient_mu 0.354
_exptl_absorpt_correction_T_max 1.00000
_exptl_absorpt_correction_T_min 0.27665
_exptl_absorpt_process_details
;
CrysAlisPro 1.171.39.30c (Rigaku Oxford Diffraction, 2017)
Empirical absorption correction using spherical harmonics,
 implemented in SCALE3 ABSPACK scaling algorithm.
;
_exptl_crystal_colour 'clear light yellow'
_exptl_crystal_colour_lustre clear
_exptl_crystal_colour_modifier light
_exptl_crystal_colour_primary yellow
_exptl_crystal_density_diffrn 1.072
_exptl_crystal_description block
_exptl_crystal_F_000 20280
_exptl_crystal_size_max 0.3
_exptl_crystal_size_mid 0.3
_exptl_crystal_size_min 0.2
_refine_diff_density_max 0.925
_refine_diff_density_min -0.455
_refine_diff_density_rms 0.093
_refine_ls_extinction_method none
_refine_ls_goodness_of_fit_ref 1.682
_refine_ls_hydrogen_treatment constr
_refine_ls_matrix_type full
_refine_ls_number_parameters 2447
_refine_ls_number_reflns 31774
_refine_ls_number_restraints 2175
_refine_ls_restrained_S_all 1.675
_refine_ls_R_factor_all 0.2019
_refine_ls_R_factor_gt 0.1512
_refine_ls_shift/su_max 0.001
_refine_ls_shift/su_mean 0.000
_refine_ls_structure_factor_coef Fsqd
_refine_ls_weighting_details 'w=1/[\s^2^(Fo^2^)+(0.2000P)^2^] where P=(Fo^2^+2Fc^2^)/3'
_refine_ls_weighting_scheme calc
_refine_ls_wR_factor_gt 0.4219
_refine_ls_wR_factor_ref 0.4739
_reflns_Friedel_coverage 0.000
_reflns_number_gt 16273
_reflns_number_total 31774
_reflns_threshold_expression 'I > 2\s(I)'
_cod_data_source_file ja8b12548_si_003.cif
_cod_data_source_block ni_pentafoil_1_2run
_cod_original_cell_volume 60876(11)
_cod_database_code 4128519
_shelxl_version_number 2014/6
_chemical_oxdiff_formula C262H217B9ClF36N31Ni5
_shelx_space_group_comment
;
The symmetry employed for this shelxl refinement is uniquely defined
by the following loop, which should always be used as a source of
symmetry information in preference to the above space-group names.
They are only intended as comments.
;
_shelx_estimated_absorpt_t_max 0.932
_shelx_estimated_absorpt_t_min 0.901
_reflns_odcompleteness_completeness 51.23
_reflns_odcompleteness_iscentric 1
_reflns_odcompleteness_theta 25.50
_olex2_refinement_description
;
1. Fixed Uiso
 At 1.2 times of:
  All C(H) groups, All C(H,H) groups
2. Restrained distances
 C281-C282
 1.35 with sigma of 0.002
 C226-C232
 2.4 with sigma of 0.02
 C226-C228
 2.4 with sigma of 0.02
 C281-C283
 2.4 with sigma of 0.02
 C280-C282
 2.4 with sigma of 0.02
 C110-C108
 2.4 with sigma of 0.02
 C224-C226
 2.4 with sigma of 0.02
 C222-C224
 2.4 with sigma of 0.02
 C225-C227
 2.4 with sigma of 0.02
 C223-C221
 2.4 with sigma of 0.02
 C223-C225
 2.4 with sigma of 0.02
 C109-C111
 2.4 with sigma of 0.02
 F2AA-B109 = F4AA-B109 = F44-B109 = F23-B109
 1.35 with sigma of 0.02
 F23-F4AA
 2.2 with sigma of 0.02
 F4AA-F2AA
 2.2 with sigma of 0.02
 F2AA-F23
 2.2 with sigma of 0.02
 F23-F44
 2.2 with sigma of 0.02
 F44-F4AA
 2.2 with sigma of 0.02
 F44-F2AA
 2.2 with sigma of 0.02
 F34-B101 = F14-B101 = F30-B101 = F12-B101
 1.35 with sigma of 0.02
 F12-F34
 2.2 with sigma of 0.02
 F30-F12 = F30-F14
 2.2 with sigma of 0.02
 F12-F14
 2.2 with sigma of 0.02
 F34-F14
 2.2 with sigma of 0.02
 F30-F34
 2.2 with sigma of 0.02
 C110-C116
 2.4 with sigma of 0.02
 C110-C112
 2.4 with sigma of 0.02
 F131-B149 = F212-B149 = F202-B149 = F5AA-B149
 1.35 with sigma of 0.02
 F131-F212
 2.2 with sigma of 0.02
 F131-F5AA
 2.2 with sigma of 0.02
 F131-F202
 2.2 with sigma of 0.02
 F5AA-F202
 2.2 with sigma of 0.02
 F5AA-F212
 2.2 with sigma of 0.02
 F212-F202
 2.2 with sigma of 0.02
 F91-B138 = F3AA-B138 = F116-B138 = F8-B138
 1.35 with sigma of 0.02
 F0AA-B187 = F19-B187 = F28-B187 = F43-B187
 1.35 with sigma of 0.02
 F19-F43
 2.2 with sigma of 0.02
 F28-F19
 2.2 with sigma of 0.02
 F0AA-F19
 2.2 with sigma of 0.02
 F8-F91
 2.2 with sigma of 0.02
 F8-F3AA
 2.2 with sigma of 0.02
 F91-F3AA
 2.2 with sigma of 0.02
 F116-F8
 2.2 with sigma of 0.02
 F116-F3AA
 2.2 with sigma of 0.02
 F116-F91
 2.2 with sigma of 0.02
 F13-B24
 1.35 with sigma of 0.02
 C232-C233
 1.45 with sigma of 0.02
 C227-C233
 2.4 with sigma of 0.02
 C231-C233
 2.4 with sigma of 0.02
 C273-C270
 1.45 with sigma of 0.02
 C278-C270
 2.4 with sigma of 0.02
 F124-B44 = F101-B44 = F207-B44 = F41-B44
 1.35 with sigma of 0.02
 F207-F41
 2.2 with sigma of 0.02
 F207-F101
 2.2 with sigma of 0.02
 F101-F41
 2.2 with sigma of 0.02
 F207-F124
 2.2 with sigma of 0.02
 F124-F101
 2.2 with sigma of 0.02
 F41-F124
 2.2 with sigma of 0.02
 F92-F176
 2.2 with sigma of 0.02
 F219-B21 = F92-B21 = F176-B21 = F47-B21 = F182-B21 = F221-B21
 1.35 with sigma of 0.02
 F47-F219 = F92-F176
 2.2 with sigma of 0.02
 F182-F92
 2.2 with sigma of 0.02
 C107-C105
 2.4 with sigma of 0.02
 C5CB-C4CB
 1.35 with sigma of 0.02
 C162-C6DA
 1.45 with sigma of 0.02
 C53-C70
 1.45 with sigma of 0.02
 C54-C70
 2.4 with sigma of 0.02
 C58-C70
 2.4 with sigma of 0.02
 C52-C54
 2.4 with sigma of 0.02
 C52-C58
 2.4 with sigma of 0.02
 C2EB-C5CB
 2.4 with sigma of 0.02
 C38-C46
 2.4 with sigma of 0.02
 C42-C38
 2.4 with sigma of 0.02
 C47-C45
 2.4 with sigma of 0.02
 C47-C41
 2.4 with sigma of 0.02
 C4HB-C2EB
 1.45 with sigma of 0.02
 C9CB-C60
 2.4 with sigma of 0.02
 C9CB-C64
 2.4 with sigma of 0.02
 C70-C2FB
 2.4 with sigma of 0.02
 C9CB-C70
 2.4 with sigma of 0.02
 C51-C53
 2.4 with sigma of 0.02
 C222-C220
 2.4 with sigma of 0.02
 C3BB-C1CB = C4GB-C6JA
 1.45 with sigma of 0.02
 C1CB-C2BB
 2.4 with sigma of 0.02
 C1B-C1CB
 2.4 with sigma of 0.02
 C106-C104
 2.4 with sigma of 0.02
 C4HB-C4CB
 2.4 with sigma of 0.02
 C3CB-C2CB
 1.35 with sigma of 0.02
 C4GB-C2JB
 2.4 with sigma of 0.02
 C2CB-C2JB
 2.4 with sigma of 0.02
 C2JB-C3CB
 1.45 with sigma of 0.02
 C2CB-C7IB
 1.45 with sigma of 0.02
 C3CB-C6JA
 2.4 with sigma of 0.02
 C51-C49
 2.4 with sigma of 0.02
 C4JB-C1C
 1.35 with sigma of 0.02
 C284-C282
 2.4 with sigma of 0.02
 C283-C285
 2.4 with sigma of 0.02
 C270-C274
 2.4 with sigma of 0.02
 C221-C219
 2.4 with sigma of 0.02
 C9HB-C5AB
 1.35 with sigma of 0.02
 C100-C96
 2.4 with sigma of 0.02
 C96-C104
 2.4 with sigma of 0.02
 C7EB-C9HB
 2.4 with sigma of 0.02
 C9IB-C5AB
 2.4 with sigma of 0.02
 C9IB-C6EB
 1.54 with sigma of 0.02
 C6EB-C5AB
 1.45 with sigma of 0.02
 C1D-C269
 2.4 with sigma of 0.02
 C1D-C271
 2.4 with sigma of 0.02
 C7FB-C5EB = C3HB-C1GB
 1.45 with sigma of 0.02
 C4JB-C9FB
 1.45 with sigma of 0.02
 C3JB-C1C
 1.45 with sigma of 0.02
 F7AA-B199
 1.35 with sigma of 0.02
 F6AA-B199 = F8AA-B199 = F4-B199 = F7AA-B199
 1.35 with sigma of 0.02
 F7AA-F4
 2.2 with sigma of 0.02
 F8AA-F4
 2.2 with sigma of 0.02
 F7AA-F8AA
 2.2 with sigma of 0.02
 C96-C4AB = C96-C99
 1.45 with sigma of 0.02
 C5AB-C1F
 2.4 with sigma of 0.02
 C9IB-C1I = C7EB-C4DB
 1.45 with sigma of 0.02
 C3DB-C117
 1.45 with sigma of 0.02
 C8GB-C117
 2.4 with sigma of 0.02
 C4DB-C117
 2.4 with sigma of 0.02
 C1F-C4DB
 2.4 with sigma of 0.02
 C1E-C7EB
 2.4 with sigma of 0.02
 C108-C106
 2.4 with sigma of 0.02
 C107-C109
 2.4 with sigma of 0.02
 C52-C50
 2.4 with sigma of 0.02
 C48-C46
 2.4 with sigma of 0.02
 C7FB-C1C
 2.4 with sigma of 0.02
 C6EB-C1I
 2.4 with sigma of 0.02
 C7IB-C1CB
 1.45 with sigma of 0.02
 C7FB-C5DB
 2.4 with sigma of 0.02
 C7FB-C83A
 2.4 with sigma of 0.02
 C9IB-C1H
 2.4 with sigma of 0.02
 C4AB-C9IB
 2.4 with sigma of 0.02
 C5EB-C3JB
 2.4 with sigma of 0.02
 C286-C284
 2.4 with sigma of 0.02
 C290-C284
 2.4 with sigma of 0.02
 C1G-C96
 2.4 with sigma of 0.02
 C1I-C96
 2.4 with sigma of 0.02
 C6EB-C9HB
 2.4 with sigma of 0.02
 C9FB-C1C
 2.4 with sigma of 0.02
 C0FB-C233 = C212-C1B
 1.4 with sigma of 0.02
 C212-C1A
 2.4 with sigma of 0.02
 C3BB-C212
 2.4 with sigma of 0.02
 F2-B1 = F5AB-B1 = F3-B1 = F5-B1
 1.35 with sigma of 0.02
 F5AB-F2
 2.2 with sigma of 0.02
 F5AB-F5
 2.2 with sigma of 0.02
 F3-F5
 2.2 with sigma of 0.02
 F5-F2
 2.2 with sigma of 0.02
 F2-F3
 2.2 with sigma of 0.02
 F43-F0AA
 2.2 with sigma of 0.02
 F43-F28
 2.2 with sigma of 0.02
 C7BB-C2EB
 2.4 with sigma of 0.02
 C4CB-C16A
 2.4 with sigma of 0.02
 C5CB-C16A = C4CB-C2EB
 1.45 with sigma of 0.02
 C16A-C162
 2.4 with sigma of 0.02
 C2IB-C1GB
 2.4 with sigma of 0.02
 C1D-C1GB
 2.4 with sigma of 0.02
 C168-C170
 2.4 with sigma of 0.02
 C168-C174
 2.4 with sigma of 0.02
 C169-C167
 2.4 with sigma of 0.02
 C70-C3FB
 1.54 with sigma of 0.02
 C3FB-C2LA
 2.5 with sigma of 0.02
 C1FB-C3FB
 2.4 with sigma of 0.02
 C9CA-C2LA
 2.4 with sigma of 0.02
 C9CA-C8IA
 1.54 with sigma of 0.02
 C3LA-C70
 2.4 with sigma of 0.02
 C8IA-C3LA
 2.5 with sigma of 0.02
 C2LA-C3LA
 1.35 with sigma of 0.02
 C290-C3
 1.45 with sigma of 0.02
 C285-C3
 2.4 with sigma of 0.02
 C289-C3
 2.4 with sigma of 0.02
 H7FA-H2
 2 with sigma of 0.02
 C165-C164 = C166-C167
 1.45 with sigma of 0.02
 C165-C167
 2.4 with sigma of 0.02
 C32-C35
 1.45 with sigma of 0.02
 C7KA-C176
 2.4 with sigma of 0.02
 C7CA-C175
 2.4 with sigma of 0.02
 C180-C7KA
 2.4 with sigma of 0.02
 C175-C7KA
 1.45 with sigma of 0.02
 C164-C166
 2.4 with sigma of 0.02
 C163-C164
 1.54 with sigma of 0.02
 C130-C129
 1.5 with sigma of 0.02
 C8IA-C2LA
 1.45 with sigma of 0.02
 C3FB-C3LA
 1.45 with sigma of 0.02
 C7BB-C4HB \\sim C162-C6DA
 with sigma of 0.002
 C70-C1FB \\sim C9CA-C1LA
 with sigma of 0.002
 C1LA-C9CA \\sim C53-C70
 with sigma of 0.002
 C9CB-C59 \\sim C58-C59
 with sigma of 0.002
 C38-C8KA \\sim C38-C41
 with sigma of 0.002
 C3BB-C1CB \\sim C4GB-C6JA
 with sigma of 0.002
 C2JB-C6JA \\sim C7IB-C1CB
 with sigma of 0.002
 C3CB-C2JB \\sim C7IB-C2CB
 with sigma of 0.002
 C7FB-C3JB \\sim C9FB-C1GB
 with sigma of 0.002
 C9FB-C4JB \\sim C3JB-C1C
 with sigma of 0.002
 C9IB-C6EB \\sim C7EB-C1F
 with sigma of 0.002
 C6EB-C5AB \\sim C9HB-C1F
 with sigma of 0.002
 C7FB-C5EB \\sim C3HB-C1GB
 with sigma of 0.002
 C7EB-C4DB \\sim C9IB-C1I
 with sigma of 0.002
 C3DB-C117 \\sim C96-C4AB
 with sigma of 0.002
 C212-C215 \\sim C212-C1B
 with sigma of 0.002
 C4HB-C2EB \\sim C16A-C6DA
 with sigma of 0.002
 C4CB-C2EB \\sim C5CB-C16A
 with sigma of 0.002
 C284-C283 \\sim C280-C279 \\sim C110-C109 \\sim C105-C106 \\sim C225-C226
\\sim C222-C221 \\sim C51-
 C52 \\sim C48-C47 \\sim C168-C167 \\sim C163-C164
 with sigma of 0.002
 C163-C162 \\sim C169-C168 \\sim C53-C52 \\sim C47-C46 \\sim C220-C221 \\sim
C227-C226 \\sim C110-C111
 \\sim C105-C104 \\sim C284-C285 \\sim C278-C279
 with sigma of 0.002
 C8IA-C2LA \\sim C3FB-C3LA
 with sigma of 0.002
 C8IA-C9CA \\sim C3FB-C70
 with sigma of 0.002
 C79-C76 \\sim C209-C206 \\sim C239-C236
 with sigma of 0.02
 C83A-C3 \\sim C1D-C270
 with sigma of 0.002
 C281-C282 \\sim C108-C107 \\sim C224-C223 \\sim C49-C50 \\sim C165-C166
 with sigma of 0.002
 C283-C282 \\sim C280-C281 \\sim C106-C107 \\sim C108-C109 \\sim C224-C225
\\sim C222-C223 \\sim C51-
 C50 \\sim C48-C49 \\sim C166-C167 \\sim C165-C164
 with sigma of 0.002
3. Restrained planarity
 C226, C232, C227, C228, C229, C230, C231
 with sigma of 0.1
 C233, C232, C227, C228, C229, C230, C231
 with sigma of 0.1
 C282, C280, C281, C283
 with sigma of 0.1
 C111, C116, C115, C114, C113, C112, C110
 with sigma of 0.1
 C46, C41, C42, C43, C44, C45, C47
 with sigma of 0.1
 C0FB, C4GB, C6GB, C5GB, C0IA, C3GB, C6JA
 with sigma of 0.1
 C233, C0FB, C4GB, C6GB, C5GB, C0IA, C3GB
 with sigma of 0.1
 C236, C237, C238, C233, C234, N235, C0FB
 with sigma of 0.1
 C271, C270, C269, N268, C267, C272, C273
 with sigma of 0.1
 C270, C2IB, C3HB, C1D, C8DB, C9DB, C8EB
 with sigma of 0.1
 C271, C270, C269, N268, C267, C272, C1D
 with sigma of 0.1
 C1GB, C2IB, C3HB, C1D, C8DB, C9DB, C8EB
 with sigma of 0.1
 C117, C4DB, C3DB, C8GB, C9GB, C5HB, C1E
 with sigma of 0.1
 C117, N119, C120, C121, C122, C3DB
 with sigma of 0.1
 C52, C58, C57, C56, C55, C54, C53
 with sigma of 0.1
 C5AB, C9HB, C1F, C6EB
 with sigma of 0.1
 C50, C51, C48, C49
 with sigma of 0.1
 C1C, C9FB, C4JB, C3JB
 with sigma of 0.1
 C224, C223, C222, C225
 with sigma of 0.1
 C107, C108, C109, C106
 with sigma of 0.1
 C7KA, C7CA, C4BB, C5BB, C6BB, C7BB, C4HB
 with sigma of 0.1
 C1CB, C1B, C3BB, C2BB, C34A, C1BB, C1A
 with sigma of 0.1
 C2EB, C4CB, C5CB, C16A
 with sigma of 0.1
 C279, C277, C278, C273, C274, C275, C276
 with sigma of 0.1
 C3LA, C3FB, C8IA, C2LA
 with sigma of 0.1
 C3, C290, C289, C288, C287, C286, C285
 with sigma of 0.1
 C167, C166, C165, C164
 with sigma of 0.1
 C116, C117, C118, N119, C120, C121, C122
 with sigma of 0.1
4. Rigid bond restraints
 C4CB, C166, C165, C164, C163, C168, C2EB, C167, C6DA
 with sigma for 1-2 distances of 0.002 and sigma for 1-3 distances of 0.002
5. Uiso/Uaniso restraints and constraints
C226 \\sim C220 \\sim C215 \\sim C216 \\sim C217 \\sim C218 \\sim C219 \\sim
C221 \\sim C224 \\sim C223 \\sim C232 \\sim C227 \\sim C228 \\sim C229 \\sim
C230 \\sim C231 \\sim C222 \\sim C225 \\sim C0FB \\sim C4GB \\sim C6GB \\sim
C5GB \\sim C0IA \\sim C3GB \\sim C6JA \\sim C2JB \\sim C3CB \\sim C2CB \\sim
C7IB \\sim C1CB \\sim C1B \\sim C3BB \\sim C2BB \\sim C34A \\sim C1BB \\sim
C1A: within 2A with sigma of 0.002 and sigma for terminal atoms of 0.004
C282 \\sim C284 \\sim C279 \\sim C280 \\sim C290 \\sim C289 \\sim C288 \\sim
C287 \\sim C286 \\sim C285 \\sim C277 \\sim C278 \\sim C273 \\sim C274 \\sim
C275 \\sim C276 \\sim C281 \\sim C283 \\sim C83A \\sim C3EB \\sim C3IB \\sim
C2HB \\sim C5DB \\sim C5EB \\sim C1C \\sim C7FB \\sim C1GB \\sim C9FB \\sim
C2IB \\sim C3HB \\sim C1D \\sim C8DB \\sim C9DB \\sim C8EB \\sim C4JB \\sim
C3JB: within 2A with sigma of 0.002 and sigma for terminal atoms of 0.004
C107 \\sim C99 \\sim C100 \\sim C101 \\sim C102 \\sim C103 \\sim C104 \\sim
C111 \\sim C116 \\sim C115 \\sim C114 \\sim C113 \\sim C112 \\sim C105 \\sim
C108 \\sim C109 \\sim C106 \\sim C110 \\sim C4DB \\sim C3DB \\sim C8GB \\sim
C9GB \\sim C5HB \\sim C1E \\sim C5AB \\sim C9IB \\sim C9HB \\sim C1F \\sim C6EB
\\sim C7EB \\sim C4AB \\sim C1G \\sim C7AB \\sim C6AB \\sim C1H \\sim C1I:
within 2A with sigma of 0.04 and sigma for terminal atoms of 0.08
F131 \\sim F202 \\sim F212 \\sim B149 \\sim F5AA \\sim B1 \\sim F2 \\sim F3
\\sim F5 \\sim F5AB: within 2A with sigma of 0.002 and sigma for terminal atoms
of 0.004
F4 \\sim F7AA \\sim F6AA \\sim F8AA \\sim B199: within 2A with sigma of 0.002
and sigma for terminal atoms of 0.004
C162 \\sim C7BB \\sim C4HB \\sim C2EB \\sim C4CB \\sim C5CB \\sim C16A \\sim
C6DA: within 2A with sigma of 0.002 and sigma for terminal atoms of 0.004
C52 \\sim C46 \\sim C41 \\sim C42 \\sim C43 \\sim C44 \\sim C45 \\sim C47 \\sim
C58 \\sim C57 \\sim C56 \\sim C55 \\sim C54 \\sim C53 \\sim C50 \\sim C51 \\sim
C48 \\sim C49 \\sim C1LA \\sim C8KA \\sim C8CA \\sim C9KA \\sim C0LA \\sim C63
\\sim C9CA \\sim C3LA \\sim C3FB \\sim C8IA \\sim C2LA \\sim C70 \\sim C9CB
\\sim C1FB \\sim C2FB \\sim C2DB \\sim C1DB \\sim C0DB: within 2A with sigma of
0.002 and sigma for terminal atoms of 0.004
C168 \\sim C167 \\sim C166 \\sim C4CB \\sim C2EB \\sim C165 \\sim C16A \\sim
C164 \\sim C163 \\sim C6DA \\sim C5CB: within 2A with sigma of 0.002 and sigma
for terminal atoms of 0.004
C3 \\sim C4 \\sim C6 \\sim C5 \\sim N1 \\sim C2: within 2A with sigma of 0.002
and sigma for terminal atoms of 0.004
C270 \\sim C271 \\sim C272 \\sim C267 \\sim N268 \\sim C269: within 2A with
sigma of 0.002 and sigma for terminal atoms of 0.004
C175 \\sim C180 \\sim C179 \\sim N177 \\sim C176 \\sim C178: within 2A with
sigma of 0.002 and sigma for terminal atoms of 0.004
C7KA \\sim C173 \\sim C7CA \\sim C172 \\sim C4BB \\sim C171 \\sim C170 \\sim
C169 \\sim C174 \\sim C5BB \\sim C6BB \\sim C7BB: within 2A with sigma of 0.002
and sigma for terminal atoms of 0.004
C273 \\sim C1D \\sim C278 \\sim C8DB \\sim C274 \\sim C275 \\sim C9DB \\sim
C276 \\sim C8EB \\sim C277 \\sim C2IB \\sim C3HB \\sim C270: within 2A with
sigma of 0.04 and sigma for terminal atoms of 0.08
Uiso(B109) = Uiso(F23) = Uiso(F2AA) = Uiso(F4AA) = Uiso(F44)
6. Rigid body (RIGU) restrains
 N80, C84, C79, C83, C81, C82
 with sigma for 1-2 distances of 0.004 and sigma for 1-3 distances of 0.004
 N147, C146, N152, C153, C154, C148, C145, C150, C155, C149, C156, C151
 with sigma for 1-2 distances of 0.004 and sigma for 1-3 distances of 0.004
 N89, C88, C87, C92, C91, C90, C97, C98, C93, N94, C95, C96, C86, C85
 with sigma for 1-2 distances of 0.004 and sigma for 1-3 distances of 0.004
 C125, N124, C123, C130, C127, C128, C117, C118, N119, C120, C121, C122, C126,
 C129
 with sigma for 1-2 distances of 0.004 and sigma for 1-3 distances of 0.004
 C250, N249, C256, C251, C253, C257, C255, C259, N254, C248, C245, C258, C252,
 C247, C246
 with sigma for 1-2 distances of 0.004 and sigma for 1-3 distances of 0.004
 C245, C236, C237, C238, C233, C234, N235, C244, C239, N240, C241, C242, C243
 with sigma for 1-2 distances of 0.004 and sigma for 1-3 distances of 0.004
 C71, C67, C68, C69, N70, C65, C66, C59, C60, C61, C62, N63, C64
 with sigma for 1-2 distances of 0.004 and sigma for 1-3 distances of 0.004
 N133, C134, C131, C136, C141, C140, C139, N138, C137, C142, C130, C135, C132
 with sigma for 1-2 distances of 0.004 and sigma for 1-3 distances of 0.004
 F1, F92, F176, F182, F219, F221, B21, F47
 with sigma for 1-2 distances of 0.004 and sigma for 1-3 distances of 0.004
 F41, F101, F124, F207, B44
 with sigma for 1-2 distances of 0.004 and sigma for 1-3 distances of 0.004
 N191, N196, C192, C195, C197, C199, C200, C194, C190, C189, C198
 with sigma for 1-2 distances of 0.004 and sigma for 1-3 distances of 0.004
 N191, N196, C192, C195, C197, C199, C193, C200, C194, C190, C189, C198
 with sigma for 1-2 distances of 0.004 and sigma for 1-3 distances of 0.004
 N210, C211, C212, C213, C214, C209, N205, C207, C203, C204, C206, C208
 with sigma for 1-2 distances of 0.004 and sigma for 1-3 distances of 0.004
 F13, F56, F117, B24, F42
 with sigma for 1-2 distances of 0.004 and sigma for 1-3 distances of 0.004
 C9, C10, C11, N12, C7, C8, C13, N1, C2, C3, C4, C5, C6
 with sigma for 1-2 distances of 0.002 and sigma for 1-3 distances of 0.002
7. Others
 Sof(C7KA)=Sof(C7CA)=Sof(H7CA)=Sof(C4BB)=Sof(H4BB)=Sof(C5BB)=Sof(H5BB)=
 Sof(C6BB)=Sof(H6BB)=Sof(C7BB)=Sof(C4HB)=Sof(H4HA)=Sof(H4HB)=Sof(C2EB)=
 Sof(H2EA)=Sof(H2EB)=Sof(C4CB)=Sof(H4CB)=Sof(C5CB)=Sof(H5CB)=Sof(C16A)=
 Sof(H16I)=Sof(H16J)=Sof(C6DA)=Sof(H6DA)=Sof(H6DB)=1-FVAR(1)
 Sof(C174)=Sof(C169)=Sof(C170)=Sof(H170)=Sof(C171)=Sof(H171)=Sof(C172)=
 Sof(H172)=Sof(C173)=Sof(H173)=Sof(C163)=Sof(H16A)=Sof(H16B)=Sof(C165)=
 Sof(H165)=Sof(C164)=Sof(H16C)=Sof(H16D)=Sof(C166)=Sof(H166)=Sof(C167)=
 Sof(H16E)=Sof(H16F)=Sof(C168)=Sof(H16G)=Sof(H16H)=FVAR(1)
 Sof(C1LA)=Sof(C8KA)=Sof(C8CA)=Sof(H8CA)=Sof(C9KA)=Sof(H9KA)=Sof(C0LA)=
 Sof(H0LA)=Sof(C63)=Sof(H63)=Sof(C9CA)=Sof(H9CA)=Sof(H9CB)=Sof(C3LA)=Sof(H3LA)=
 Sof(C3FB)=Sof(H3FA)=Sof(H3FB)=Sof(C8IA)=Sof(H8IA)=Sof(H8IB)=Sof(C2LA)=
 Sof(H2LA)=Sof(C70)=Sof(H70A)=Sof(H70B)=Sof(C9CB)=Sof(C1FB)=Sof(C2FB)=Sof(H2FB)=
 Sof(C2DB)=Sof(H2DB)=Sof(C1DB)=Sof(H1DB)=Sof(C0DB)=Sof(H0DB)=1-FVAR(2)
 Sof(C52)=Sof(H52A)=Sof(H52B)=Sof(C46)=Sof(C41)=Sof(C42)=Sof(H42)=Sof(C43)=
 Sof(H43)=Sof(C44)=Sof(H44)=Sof(C45)=Sof(H45)=Sof(C47)=Sof(H47A)=Sof(H47B)=
 Sof(C58)=Sof(C57)=Sof(H57)=Sof(C56)=Sof(H56)=Sof(C55)=Sof(H55)=Sof(C54)=
 Sof(H54)=Sof(C53)=Sof(C50)=Sof(H50)=Sof(C51)=Sof(H51A)=Sof(H51B)=Sof(C48)=
 Sof(H48A)=Sof(H48B)=Sof(C49)=Sof(H49)=FVAR(2)
 Sof(C0FB)=Sof(C4GB)=Sof(C6GB)=Sof(H6GB)=Sof(C5GB)=Sof(H5GB)=Sof(C0IA)=
 Sof(H0IA)=Sof(C3GB)=Sof(H3GB)=Sof(C6JA)=Sof(H6JA)=Sof(H6JB)=Sof(C2JB)=
 Sof(H2JA)=Sof(H2JB)=Sof(C3CB)=Sof(H3CB)=Sof(C2CB)=Sof(H2CB)=Sof(C7IB)=
 Sof(H7IA)=Sof(H7IB)=Sof(C1CB)=Sof(H1CA)=Sof(H1CB)=Sof(C1B)=Sof(C3BB)=Sof(C2BB)=
 Sof(H2BB)=Sof(C34A)=Sof(H34A)=Sof(C1BB)=Sof(H1BB)=Sof(C1A)=Sof(H1A)=1-FVAR(3)
 Sof(C226)=Sof(H22A)=Sof(H22B)=Sof(C220)=Sof(C215)=Sof(C216)=Sof(H216)=
 Sof(C217)=Sof(H217)=Sof(C218)=Sof(H218)=Sof(C219)=Sof(H219)=Sof(C221)=
 Sof(H22C)=Sof(H22D)=Sof(C224)=Sof(H224)=Sof(C223)=Sof(H223)=Sof(C232)=
 Sof(C227)=Sof(C228)=Sof(H228)=Sof(C229)=Sof(H229)=Sof(C230)=Sof(H230)=
 Sof(C231)=Sof(H231)=Sof(C222)=Sof(H22E)=Sof(H22F)=Sof(C225)=Sof(H22G)=
 Sof(H22H)=FVAR(3)
 Sof(C83A)=Sof(C3EB)=Sof(H3EB)=Sof(C3IB)=Sof(H3IB)=Sof(C2HB)=Sof(H2HB)=
 Sof(C5DB)=Sof(H5DB)=Sof(C5EB)=Sof(C1C)=Sof(H1C)=Sof(C7FB)=Sof(H7FA)=Sof(H7FB)=
 Sof(C1GB)=Sof(H1GA)=Sof(H1GB)=Sof(C9FB)=Sof(H9FA)=Sof(H9FB)=Sof(C2IB)=
 Sof(H2IB)=Sof(C3HB)=Sof(C1D)=Sof(C8DB)=Sof(H8DB)=Sof(C9DB)=Sof(H9DB)=Sof(C8EB)=
 Sof(H8EB)=Sof(C4JB)=Sof(H4JB)=Sof(C3JB)=Sof(H3JA)=Sof(H3JB)=1-FVAR(4)
 Sof(C282)=Sof(H282)=Sof(C284)=Sof(H28C)=Sof(H28D)=Sof(C279)=Sof(H27C)=
 Sof(H27D)=Sof(C280)=Sof(H28E)=Sof(H28F)=Sof(C290)=Sof(C289)=Sof(H289)=
 Sof(C288)=Sof(H288)=Sof(C287)=Sof(H287)=Sof(C286)=Sof(H286)=Sof(C285)=
 Sof(C277)=Sof(H277)=Sof(C278)=Sof(C273)=Sof(C274)=Sof(H274)=Sof(C275)=
 Sof(H275)=Sof(C276)=Sof(H276)=Sof(C281)=Sof(H281)=Sof(C283)=Sof(H28G)=
 Sof(H28H)=FVAR(4)
 Sof(C4DB)=Sof(C3DB)=Sof(C8GB)=Sof(H8GB)=Sof(C9GB)=Sof(H9GB)=Sof(C5HB)=
 Sof(H5HB)=Sof(C1E)=Sof(H1E)=Sof(C5AB)=Sof(H5AB)=Sof(C9IB)=Sof(H9IA)=Sof(H9IB)=
 Sof(C9HB)=Sof(H9HB)=Sof(C1F)=Sof(H1FA)=Sof(H1FB)=Sof(C6EB)=Sof(H6EA)=Sof(H6EB)=
 Sof(C7EB)=Sof(H7EA)=Sof(H7EB)=Sof(C4AB)=Sof(C1G)=Sof(H1G)=Sof(C7AB)=Sof(H7AB)=
 Sof(C6AB)=Sof(H6AB)=Sof(C1H)=Sof(H1H)=Sof(C1I)=1-FVAR(5)
 Sof(C107)=Sof(H107)=Sof(C99)=Sof(C100)=Sof(H100)=Sof(C101)=Sof(H101)=
 Sof(C102)=Sof(H102)=Sof(C103)=Sof(H103)=Sof(C104)=Sof(C111)=Sof(C116)=
 Sof(C115)=Sof(H115)=Sof(C114)=Sof(H114)=Sof(C113)=Sof(H113)=Sof(C112)=
 Sof(H112)=Sof(C105)=Sof(H10A)=Sof(H10B)=Sof(C108)=Sof(H108)=Sof(C109)=
 Sof(H10C)=Sof(H10D)=Sof(C106)=Sof(H10E)=Sof(H10F)=Sof(C110)=Sof(H11A)=
 Sof(H11B)=FVAR(5)
 Sof(B1)=Sof(F2)=Sof(F3)=Sof(F5)=Sof(F5AB)=1-FVAR(6)
 Sof(F131)=Sof(F202)=Sof(F212)=Sof(B149)=Sof(F5AA)=FVAR(6)
 Fixed Sof: F92(0.5) F176(0.5) F182(0.5) F219(0.5) F221(0.5) F47(0.5)
8.a Secondary CH2 refined with riding coordinates:
 C13(H13A,H13B), C28(H28A,H28B), C27(H27A,H27B), C14(H14A,H14B), C259(H25A,
 H25B), C187(H18A,H18B), C245(H24A,H24B), C72(H72A,H72B), C260(H26A,H26B),
 C188(H18C,H18D), C130(H13C,H13D), C163(H16A,H16B), C52(H52A,H52B), C143(H14C,
 H14D), C71(H71A,H71B), C47(H47A,H47B), C201(H20A,H20B), C202(H20C,H20D),
 C226(H22A,H22B), C221(H22C,H22D), C164(H16C,H16D), C167(H16E,H16F), C51(H51A,
 H51B), C48(H48A,H48B), C284(H28C,H28D), C279(H27C,H27D), C280(H28E,H28F),
 C144(H14E,H14F), C168(H16G,H16H), C129(H12A,H12B), C86(H86A,H86B), C85(H85A,
 H85B), C246(H24C,H24D), C222(H22E,H22F), C105(H10A,H10B), C109(H10C,H10D),
 C106(H10E,H10F), C110(H11A,H11B), C283(H28G,H28H), C225(H22G,H22H), C4HB(H4HA,
 H4HB), C2EB(H2EA,H2EB), C16A(H16I,H16J), C6DA(H6DA,H6DB), C9CA(H9CA,H9CB),
 C3FB(H3FA,H3FB), C8IA(H8IA,H8IB), C70(H70A,H70B), C6JA(H6JA,H6JB), C2JB(H2JA,
 H2JB), C7IB(H7IA,H7IB), C1CB(H1CA,H1CB), C7FB(H7FA,H7FB), C1GB(H1GA,H1GB),
 C9FB(H9FA,H9FB), C3JB(H3JA,H3JB), C9IB(H9IA,H9IB), C1F(H1FA,H1FB), C6EB(H6EA,
 H6EB), C7EB(H7EA,H7EB)
8.b Aromatic/amide H refined with riding coordinates:
 C176(H176), C180(H180), C179(H179), C23(H23), C25(H25), C26(H26), C9(H9),
 C11(H11), C8(H8), C197(H197), C20(H20), C211(H211), C213(H213), C214(H214),
 C199(H199), C146(H146), C193(H193), C200(H200), C262(H262), C125(H125),
 C19(H19), C251(H251), C30(H30), C34(H34), C33(H33), C84(H84), C194(H194),
 C266(H266), C153(H153), C77(H77), C190(H190), C207(H207), C257(H257),
 C255(H255), C2(H2), C4(H4), C5(H5), C83(H83), C136(H136), C204(H204),
 C248(H248), C183(H183), C185(H185), C141(H141), C139(H139), C142(H142),
 C150(H150), C155(H155), C258(H258), C16(H16), C78(H78), C208(H208), C88(H88),
 C92(H92), C91(H91), C135(H135), C127(H127), C149(H149), C37(H37), C39(H39),
 C40(H40), C265(H265), C170(H170), C171(H171), C172(H172), C173(H173),
 C186(H186), C237(H237), C238(H238), C234(H234), C252(H252), C132(H132),
 C271(H271), C269(H269), C272(H272), C128(H128), C42(H42), C43(H43), C44(H44),
 C45(H45), C244(H244), C241(H241), C243(H243), C81(H81), C67(H67), C69(H69),
 C66(H66), C60(H60), C61(H61), C64(H64), C118(H118), C121(H121), C122(H122),
 C282(H282), C159(H159), C160(H160), C161(H161), C158(H158), C107(H107),
 C100(H100), C101(H101), C102(H102), C103(H103), C216(H216), C217(H217),
 C218(H218), C219(H219), C156(H156), C224(H224), C223(H223), C97(H97), C98(H98),
  C95(H95), C165(H165), C57(H57), C56(H56), C55(H55), C54(H54), C166(H166),
 C115(H115), C114(H114), C113(H113), C112(H112), C50(H50), C228(H228),
 C229(H229), C230(H230), C231(H231), C49(H49), C289(H289), C288(H288),
 C287(H287), C286(H286), C74(H74), C108(H108), C277(H277), C274(H274),
 C275(H275), C276(H276), C281(H281), C7CA(H7CA), C4BB(H4BB), C5BB(H5BB),
 C6BB(H6BB), C4CB(H4CB), C5CB(H5CB), C8CA(H8CA), C9KA(H9KA), C0LA(H0LA),
 C63(H63), C3LA(H3LA), C2LA(H2LA), C2FB(H2FB), C2DB(H2DB), C1DB(H1DB),
 C0DB(H0DB), C6GB(H6GB), C5GB(H5GB), C0IA(H0IA), C3GB(H3GB), C3CB(H3CB),
 C2CB(H2CB), C2BB(H2BB), C34A(H34A), C1BB(H1BB), C1A(H1A), C3EB(H3EB),
 C3IB(H3IB), C2HB(H2HB), C5DB(H5DB), C1C(H1C), C2IB(H2IB), C8DB(H8DB),
 C9DB(H9DB), C8EB(H8EB), C4JB(H4JB), C8GB(H8GB), C9GB(H9GB), C5HB(H5HB),
 C1E(H1E), C5AB(H5AB), C9HB(H9HB), C1G(H1G), C7AB(H7AB), C6AB(H6AB), C1H(H1H)
8.c Fitted hexagon refined as free rotating group:
 N177(C176,C175,C180,C179,C178), N22(C23,C24,C25,C26,C21), C9(C10,C11,N12,C7,
 C8), N210(C211,C212,C213,C214,C209), C32(N31,C30,C29,C34,C33), N1(C2,C3,C4,C5,
 C6), C141(C140,C139,N138,C137,C142), N89(C88,C87,C92,C91,C90), C35(N36,C37,C38,
 C39,C40), C174(C169,C170,C171,C172,C173), C236(C237,C238,C233,C234,N235),
 C271(C270,C269,N268,C267,C272), C46(C41,C42,C43,C44,C45), C244(C239,N240,C241,
 C242,C243), C67(C68,C69,N70,C65,C66), C59(C60,C61,C62,N63,C64), C117(C118,N119,
 C120,C121,C122), C159(C160,C161,C162,C157,C158), C99(C100,C101,C102,C103,C104),
  C220(C215,C216,C217,C218,C219), C97(C98,C93,N94,C95,C96), C58(C57,C56,C55,C54,
 C53), C111(C116,C115,C114,C113,C112), C232(C227,C228,C229,C230,C231),
 C290(C289,C288,C287,C286,C285), C277(C278,C273,C274,C275,C276), C7KA(C7CA,C4BB,
 C5BB,C6BB,C7BB), C1LA(C8KA,C8CA,C9KA,C0LA,C63), C9CB(C1FB,C2FB,C2DB,C1DB,C0DB),
  C0FB(C4GB,C6GB,C5GB,C0IA,C3GB), C1B(C3BB,C2BB,C34A,C1BB,C1A), C83A(C3EB,C3IB,
 C2HB,C5DB,C5EB), C2IB(C3HB,C1D,C8DB,C9DB,C8EB), C4DB(C3DB,C8GB,C9GB,C5HB,C1E),
 C4AB(C1G,C7AB,C6AB,C1H,C1I)
;
_olex2_submission_special_instructions 'No special instructions were received'
_oxdiff_exptl_absorpt_empirical_details
;
Empirical correction (ABSPACK) includes:
- Absorption correction using spherical harmonics
- Frame scaling
;
_oxdiff_exptl_absorpt_empirical_full_max 2.933
_oxdiff_exptl_absorpt_empirical_full_min 0.522

loop_
_space_group_symop_operation_xyz
'x, y, z'
'-x, y, -z+1/2'
'x+1/2, y+1/2, z'
'-x+1/2, y+1/2, -z+1/2'
'-x, -y, -z'
'x, -y, z-1/2'
'-x+1/2, -y+1/2, -z'
'x+1/2, -y+1/2, z-1/2'

loop_
_atom_site_label
_atom_site_type_symbol
_atom_site_fract_x
_atom_site_fract_y
_atom_site_fract_z
_atom_site_U_iso_or_equiv
_atom_site_adp_type
_atom_site_occupancy
_atom_site_site_symmetry_order
_atom_site_calc_flag
_atom_site_refinement_flags_posn
_atom_site_refinement_flags_adp
_atom_site_refinement_flags_occupancy
_atom_site_disorder_assembly
_atom_site_disorder_group
Ni3 Ni 0.75409(5) 0.01376(5) 0.19161(4) 0.1515(6) Uani 1 1 d . . . . .
Ni2 Ni 0.81590(5) -0.21428(5) 0.13628(3) 0.1562(7) Uani 1 1 d . . . . .
Ni1 Ni 0.92533(5) -0.12547(5) 0.06063(4) 0.1597(7) Uani 1 1 d . . . . .
Ni4 Ni 0.83264(5) 0.25493(5) 0.15562(4) 0.1595(7) Uani 1 1 d . . . . .
Ni5 Ni 0.94255(5) 0.17516(6) 0.07786(4) 0.1724(7) Uani 1 1 d . . . . .
Cl6 Cl 0.81966(9) 0.02548(9) 0.09329(7) 0.1530(11) Uani 1 1 d . . . . .
F1 F 0.90354(19) 0.0132(2) 0.16592(15) 0.168(2) Uani 1 1 d . U . . .
N182 N 0.7699(4) -0.1978(3) 0.1316(3) 0.164(4) Uani 1 1 d . . . . .
N147 N 0.8611(3) -0.2381(3) 0.1414(2) 0.157(3) Uani 1 1 d . U . . .
N191 N 0.7454(3) -0.0124(3) 0.1527(2) 0.143(3) Uani 1 1 d . U . . .
N177 N 0.8196(2) -0.2436(2) 0.17245(13) 0.1531(19) Uani 1 1 d . U . . .
C176 C 0.84688(17) -0.2712(2) 0.19207(16) 0.155(2) Uani 1 1 d DG U . . .
H176 H 0.8663 -0.2757 0.1902 0.186 Uiso 1 1 calc R . . . .
C175 C 0.84581(18) -0.2924(2) 0.21448(14) 0.157(2) Uani 1 1 d DG U . . .
C180 C 0.8175(2) -0.2859(2) 0.21727(14) 0.155(2) Uani 1 1 d DG U . . .
H180 H 0.8167 -0.3003 0.2326 0.186 Uiso 1 1 calc R . . . .
C179 C 0.79021(18) -0.2582(3) 0.19765(17) 0.154(2) Uani 1 1 d G U . . .
H179 H 0.7708 -0.2538 0.1996 0.185 Uiso 1 1 calc R . . . .
C178 C 0.79128(18) -0.2371(2) 0.17524(14) 0.152(2) Uani 1 1 d G U . . .
N196 N 0.7961(3) 0.0420(3) 0.1910(2) 0.143(3) Uani 1 1 d . U . . .
N133 N 0.8958(3) -0.0659(3) 0.0472(2) 0.149(3) Uani 1 1 d . U . . .
N80 N 0.8648(3) 0.2015(4) 0.1568(2) 0.152(3) Uani 1 1 d . U . . .
N22 N 0.8340(2) -0.1500(2) 0.15497(18) 0.148(3) Uani 1 1 d . . . . .
C23 C 0.8500(2) -0.1408(2) 0.18412(16) 0.147(4) Uani 1 1 d G . . . .
H23 H 0.8534 -0.1653 0.1971 0.176 Uiso 1 1 calc R . . . .
C24 C 0.86091(19) -0.0957(3) 0.19430(14) 0.134(3) Uani 1 1 d G . . . .
C25 C 0.8559(2) -0.0598(2) 0.17534(19) 0.147(4) Uani 1 1 d G . . . .
H25 H 0.8634 -0.0290 0.1823 0.176 Uiso 1 1 calc R . . . .
C26 C 0.8399(2) -0.0691(2) 0.14620(18) 0.139(4) Uani 1 1 d G . . . .
H26 H 0.8365 -0.0446 0.1332 0.167 Uiso 1 1 calc R . . . .
C21 C 0.82899(19) -0.1142(3) 0.13601(13) 0.145(4) Uani 1 1 d G . . . .
F13 F 0.9191(2) -0.0413(3) -0.0273(2) 0.211(3) Uani 1 1 d D U . . .
C9 C 0.8317(2) -0.2376(3) 0.0310(2) 0.186(4) Uani 1 1 d . U . . .
H9 H 0.8143 -0.2601 0.0265 0.223 Uiso 1 1 calc R . . . .
C10 C 0.8228(2) -0.1917(3) 0.02182(16) 0.162(3) Uani 1 1 d G U . . .
C11 C 0.8483(3) -0.15875(19) 0.02839(16) 0.165(3) Uani 1 1 d G U . . .
H11 H 0.8423 -0.1273 0.0221 0.198 Uiso 1 1 calc R . . . .
N12 N 0.8827(2) -0.1718(2) 0.04417(17) 0.166(3) Uani 1 1 d G U . . .
C7 C 0.8916(2) -0.2177(3) 0.05339(18) 0.178(3) Uani 1 1 d G U . . .
C8 C 0.8661(3) -0.25064(19) 0.0468(2) 0.204(5) Uani 1 1 d G U . . .
H8 H 0.8722 -0.2820 0.0531 0.244 Uiso 1 1 calc R . . . .
C13 C 0.7871(4) -0.1749(4) 0.0053(3) 0.168(3) Uani 1 1 d . U . . .
H13A H 0.7750 -0.1900 -0.0138 0.202 Uiso 1 1 calc R . . . .
H13B H 0.7869 -0.1406 0.0025 0.202 Uiso 1 1 calc R . . . .
C192 C 0.7691(3) 0.0031(4) 0.1460(3) 0.140(3) Uani 1 1 d . U . . .
C18 C 0.8122(3) -0.1283(4) 0.1054(3) 0.147(4) Uani 1 1 d . . . . .
N17 N 0.8065(3) -0.1766(3) 0.1004(3) 0.168(4) Uani 1 1 d . . . . .
C195 C 0.7968(3) 0.0326(3) 0.1670(3) 0.133(3) Uani 1 1 d . U . . .
C197 C 0.8219(4) 0.0650(4) 0.2123(3) 0.144(3) Uani 1 1 d . U . . .
H197 H 0.8210 0.0710 0.2290 0.172 Uiso 1 1 calc R . . . .
C20 C 0.7893(4) -0.1164(4) 0.0558(3) 0.166(5) Uani 1 1 d . . . . .
H20 H 0.7847 -0.0959 0.0405 0.199 Uiso 1 1 calc R . . . .
N75 N 0.7971(4) 0.2038(3) 0.1338(2) 0.148(3) Uani 1 1 d . . . . .
C28 C 0.8644(4) -0.1116(4) 0.2419(3) 0.157(4) Uani 1 1 d . . . . .
H28A H 0.8674 -0.1458 0.2410 0.189 Uiso 1 1 calc R . . . .
H28B H 0.8782 -0.1026 0.2623 0.189 Uiso 1 1 calc R . . . .
C250 C 0.8835(4) 0.1301(5) 0.0776(3) 0.154(3) Uani 1 1 d . U . . .
N249 N 0.8918(3) 0.1697(4) 0.0677(3) 0.167(3) Uani 1 1 d . U . . .
N210 N 0.7993(2) 0.3030(2) 0.15710(17) 0.162(3) Uani 1 1 d . U . . .
C211 C 0.7860(3) 0.3419(3) 0.13935(16) 0.184(5) Uani 1 1 d G U . . .
H211 H 0.7888 0.3450 0.1234 0.221 Uiso 1 1 calc R . . . .
C212 C 0.7687(3) 0.3761(2) 0.14498(19) 0.194(5) Uani 1 1 d DG U . . .
C213 C 0.7646(3) 0.3715(3) 0.1684(2) 0.212(6) Uani 1 1 d G U . . .
H213 H 0.7528 0.3949 0.1722 0.254 Uiso 1 1 calc R . . . .
C214 C 0.7779(3) 0.3326(3) 0.18611(18) 0.207(6) Uani 1 1 d G U . . .
H214 H 0.7752 0.3295 0.2021 0.248 Uiso 1 1 calc R . . . .
C209 C 0.7953(2) 0.2984(3) 0.18047(17) 0.180(5) Uani 1 1 d DG U . . .
F41 F 0.7662(3) 0.2972(3) 0.2496(3) 0.292(5) Uani 1 1 d D U . . .
C134 C 0.8840(4) -0.0538(4) 0.0650(3) 0.152(3) Uani 1 1 d . U . . .
C181 C 0.7646(4) -0.2100(4) 0.1533(3) 0.149(4) Uani 1 1 d . . . . .
N205 N 0.8354(3) 0.2334(3) 0.1938(2) 0.160(3) Uani 1 1 d . U . . .
C256 C 0.9713(4) 0.0422(5) 0.1284(3) 0.151(3) Uani 1 1 d . U . . .
C76 C 0.8090(4) 0.1630(6) 0.1262(3) 0.152(4) Uani 1 1 d D . . . .
C199 C 0.8507(4) 0.0712(4) 0.1871(3) 0.154(4) Uani 1 1 d . U . . .
H199 H 0.8701 0.0803 0.1861 0.184 Uiso 1 1 calc R . . . .
C146 C 0.8907(4) -0.2150(5) 0.1545(3) 0.169(4) Uani 1 1 d . U . . .
H146 H 0.8920 -0.1869 0.1643 0.203 Uiso 1 1 calc R . . . .
C264 C 0.9786(3) -0.0784(4) 0.0548(3) 0.148(4) Uani 1 1 d . . . . .
C193 C 0.7621(4) -0.0062(4) 0.1177(3) 0.149(3) Uani 1 1 d . U . . .
H193 H 0.7767 0.0058 0.1116 0.179 Uiso 1 1 calc R . . . .
C200 C 0.8230(3) 0.0483(4) 0.1636(3) 0.143(3) Uani 1 1 d . U . . .
H200 H 0.8225 0.0439 0.1462 0.171 Uiso 1 1 calc R . . . .
N263 N 0.9687(3) -0.0821(3) 0.0755(3) 0.165(4) Uani 1 1 d . . . . .
C262 C 0.9838(4) -0.0553(5) 0.0990(3) 0.156(4) Uani 1 1 d . . . . .
H262 H 0.9774 -0.0603 0.1128 0.187 Uiso 1 1 calc R . . . .
F56 F 0.9592(3) -0.0341(3) -0.0385(2) 0.218(3) Uani 1 1 d . U . . .
C125 C 0.9031(5) 0.1164(6) 0.0237(4) 0.189(5) Uani 1 1 d . U . . .
H125 H 0.8832 0.1313 0.0215 0.227 Uiso 1 1 calc R . . . .
C27 C 0.8803(3) -0.0876(4) 0.2266(2) 0.150(4) Uani 1 1 d . . . . .
H27A H 0.9041 -0.0990 0.2349 0.180 Uiso 1 1 calc R . . . .
H27B H 0.8813 -0.0536 0.2302 0.180 Uiso 1 1 calc R . . . .
N124 N 0.9337(4) 0.1339(4) 0.0436(3) 0.167(3) Uani 1 1 d . U . . .
C19 C 0.8022(4) -0.0983(4) 0.0828(3) 0.160(4) Uani 1 1 d . . . . .
H19 H 0.8042 -0.0655 0.0858 0.192 Uiso 1 1 calc R . . . .
C251 C 0.8497(4) 0.1231(5) 0.0700(3) 0.162(4) Uani 1 1 d . U . . .
H251 H 0.8442 0.0963 0.0771 0.194 Uiso 1 1 calc R . . . .
C14 C 0.7678(4) -0.1864(4) 0.0215(3) 0.184(5) Uani 1 1 d . . . . .
H14A H 0.7436 -0.1762 0.0095 0.221 Uiso 1 1 calc R . . . .
H14B H 0.7677 -0.2207 0.0238 0.221 Uiso 1 1 calc R . . . .
N152 N 0.8021(4) -0.2781(3) 0.1164(2) 0.170(3) Uani 1 1 d . U . . .
C32 C 0.7593(2) -0.0805(3) 0.21403(17) 0.149(4) Uani 1 1 d D . . . .
N31 N 0.7809(3) -0.0466(2) 0.21359(15) 0.155(3) Uani 1 1 d G . . . .
C30 C 0.8147(3) -0.0577(3) 0.22237(16) 0.156(5) Uani 1 1 d G . . . .
H30 H 0.8294 -0.0346 0.2221 0.187 Uiso 1 1 calc R . . . .
C29 C 0.8269(2) -0.1028(4) 0.23160(16) 0.142(4) Uani 1 1 d G . . . .
C34 C 0.8053(3) -0.1367(2) 0.23204(16) 0.167(5) Uani 1 1 d G . . . .
H34 H 0.8137 -0.1675 0.2383 0.201 Uiso 1 1 calc R . . . .
C33 C 0.7715(3) -0.1256(3) 0.22326(18) 0.170(5) Uani 1 1 d G . . . .
H33 H 0.7568 -0.1488 0.2236 0.204 Uiso 1 1 calc R . . . .
C84 C 0.8663(4) 0.1261(4) 0.1390(3) 0.156(4) Uani 1 1 d . U . . .
H84 H 0.8541 0.1009 0.1264 0.188 Uiso 1 1 calc R . . . .
C79 C 0.8480(4) 0.1644(4) 0.1412(3) 0.148(3) Uani 1 1 d D U . . .
C194 C 0.7340(4) -0.0327(4) 0.0995(3) 0.152(4) Uani 1 1 d . U . . .
H194 H 0.7293 -0.0386 0.0807 0.183 Uiso 1 1 calc R . . . .
C266 C 1.0173(4) -0.0165(5) 0.0834(4) 0.169(5) Uani 1 1 d . . . . .
H266 H 1.0338 0.0063 0.0859 0.202 Uiso 1 1 calc R . . . .
C131 C 0.8626(4) -0.0036(5) 0.0143(3) 0.173(4) Uani 1 1 d . U . . .
C153 C 0.7706(4) -0.2972(4) 0.1055(3) 0.173(4) Uani 1 1 d . U . . .
H153 H 0.7525 -0.2784 0.1040 0.207 Uiso 1 1 calc R . . . .
C77 C 0.7876(5) 0.1292(4) 0.1085(3) 0.141(4) Uani 1 1 d . . . . .
H77 H 0.7964 0.1028 0.1039 0.170 Uiso 1 1 calc R . . . .
C190 C 0.7191(4) -0.0395(4) 0.1341(3) 0.152(4) Uani 1 1 d . U . . .
H190 H 0.7042 -0.0513 0.1399 0.182 Uiso 1 1 calc R . . . .
C154 C 0.7630(5) -0.3468(5) 0.0957(3) 0.187(5) Uani 1 1 d . U . . .
C73 C 0.7382(5) 0.1722(6) 0.1038(3) 0.152(4) Uani 1 1 d . . . . .
C207 C 0.8072(4) 0.2431(5) 0.2204(3) 0.183(5) Uani 1 1 d . U . . .
H207 H 0.7913 0.2589 0.2239 0.220 Uiso 1 1 calc R . . . .
C253 C 0.9119(4) 0.1000(4) 0.0939(3) 0.151(3) Uani 1 1 d . U . . .
C257 C 0.9397(4) 0.0318(4) 0.1244(3) 0.151(4) Uani 1 1 d . U . . .
H257 H 0.9379 0.0048 0.1336 0.181 Uiso 1 1 calc R . . . .
F92 F 0.9596(4) 0.0048(8) 0.1875(4) 0.200(6) Uani 0.5 1 d D U P A 1
C255 C 0.9711(4) 0.0864(5) 0.1141(3) 0.158(4) Uani 1 1 d . U . . .
H255 H 0.9922 0.0970 0.1165 0.190 Uiso 1 1 calc R . . . .
N1 N 0.9493(3) -0.1906(2) 0.0766(2) 0.207(3) Uani 1 1 d . U . . .
C2 C 0.9846(2) -0.1980(3) 0.0911(2) 0.210(3) Uani 1 1 d G U . . .
H2 H 0.9997 -0.1726 0.0946 0.252 Uiso 1 1 calc DR . . . .
C3 C 0.9977(2) -0.2426(3) 0.1006(2) 0.214(3) Uani 1 1 d DG U . . .
C4 C 0.9756(3) -0.2798(2) 0.0955(2) 0.216(3) Uani 1 1 d G U . . .
H4 H 0.9846 -0.3103 0.1020 0.259 Uiso 1 1 calc R . . . .
C5 C 0.9403(3) -0.2724(3) 0.0810(2) 0.213(3) Uani 1 1 d G U . . .
H5 H 0.9252 -0.2978 0.0775 0.256 Uiso 1 1 calc R . . . .
C6 C 0.9272(2) -0.2277(3) 0.0715(2) 0.209(3) Uani 1 1 d G U . . .
C83 C 0.9012(4) 0.1252(5) 0.1550(3) 0.171(4) Uani 1 1 d . U . . .
H83 H 0.9134 0.0979 0.1556 0.205 Uiso 1 1 calc R . . . .
C136 C 0.8483(4) 0.0056(4) 0.0300(3) 0.167(4) Uani 1 1 d . U . . .
H136 H 0.8308 0.0287 0.0235 0.200 Uiso 1 1 calc R . . . .
C184 C 0.7159(5) -0.1568(5) 0.1066(3) 0.163(5) Uani 1 1 d . . . . .
F101 F 0.7838(4) 0.2275(3) 0.2661(3) 0.315(6) Uani 1 1 d D U . . .
C15 C 0.7828(3) -0.1641(5) 0.0503(3) 0.151(4) Uani 1 1 d . . . . .
C203 C 0.8493(4) 0.1816(5) 0.2332(3) 0.169(4) Uani 1 1 d . U . . .
C204 C 0.8533(4) 0.1968(4) 0.2103(3) 0.161(4) Uani 1 1 d . U . . .
H204 H 0.8689 0.1808 0.2067 0.194 Uiso 1 1 calc R . . . .
C259 C 1.0024(4) 0.0150(5) 0.1455(3) 0.164(4) Uani 1 1 d . U . . .
H25A H 0.9957 -0.0155 0.1497 0.196 Uiso 1 1 calc R . . . .
H25B H 1.0166 0.0314 0.1640 0.196 Uiso 1 1 calc R . . . .
N254 N 0.9428(3) 0.1126(3) 0.0981(2) 0.148(3) Uani 1 1 d . U . . .
C248 C 0.8657(4) 0.1985(5) 0.0514(3) 0.169(4) Uani 1 1 d . U . . .
H248 H 0.8715 0.2248 0.0441 0.203 Uiso 1 1 calc R . . . .
C206 C 0.8130(3) 0.2579(4) 0.1991(3) 0.158(4) Uani 1 1 d D U . . .
C148 C 0.8605(4) -0.2801(4) 0.1291(3) 0.172(4) Uani 1 1 d . U . . .
C187 C 0.6876(4) -0.1286(6) 0.0805(4) 0.189(5) Uani 1 1 d . . . . .
H18A H 0.6945 -0.1253 0.0662 0.227 Uiso 1 1 calc R . . . .
H18B H 0.6659 -0.1466 0.0715 0.227 Uiso 1 1 calc R . . . .
C145 C 0.9219(5) -0.2309(5) 0.1545(3) 0.176(4) Uani 1 1 d . U . . .
C189 C 0.7121(4) -0.0513(5) 0.1076(3) 0.158(4) Uani 1 1 d . U . . .
F117 F 0.9129(3) -0.0628(5) -0.0700(3) 0.302(5) Uani 1 1 d . U . . .
C183 C 0.7457(5) -0.1743(5) 0.1094(4) 0.164(5) Uani 1 1 d . . . . .
H183 H 0.7490 -0.1690 0.0939 0.197 Uiso 1 1 calc R . . . .
C245 C 0.7882(4) 0.2563(5) 0.0391(3) 0.190(5) Uani 1 1 d . U . . .
H24A H 0.7736 0.2818 0.0263 0.228 Uiso 1 1 calc R . . . .
H24B H 0.7730 0.2341 0.0411 0.228 Uiso 1 1 calc R . . . .
F124 F 0.7744(3) 0.2810(3) 0.2910(2) 0.279(5) Uani 1 1 d D U . . .
C72 C 0.7019(5) 0.1773(5) 0.0926(4) 0.188(5) Uani 1 1 d . . . . .
H72A H 0.6898 0.1792 0.0714 0.225 Uiso 1 1 calc R . . . .
H72B H 0.6980 0.2071 0.0997 0.225 Uiso 1 1 calc R . . . .
C185 C 0.7102(4) -0.1681(5) 0.1298(4) 0.172(5) Uani 1 1 d . . . . .
H185 H 0.6904 -0.1570 0.1295 0.207 Uiso 1 1 calc R . . . .
C260 C 1.0257(4) 0.0052(4) 0.1326(3) 0.169(5) Uani 1 1 d . . . . .
H26A H 1.0337 0.0354 0.1294 0.203 Uiso 1 1 calc R . . . .
H26B H 1.0461 -0.0127 0.1468 0.203 Uiso 1 1 calc R . . . .
C141 C 0.9072(2) -0.0909(3) 0.13869(16) 0.169(4) Uani 1 1 d . U . . .
H141 H 0.9027 -0.0833 0.1534 0.203 Uiso 1 1 calc R . . . .
C140 C 0.9305(2) -0.1260(3) 0.14308(15) 0.163(4) Uani 1 1 d G U . . .
C139 C 0.9370(2) -0.1371(2) 0.12158(19) 0.166(4) Uani 1 1 d G U . . .
H139 H 0.9529 -0.1611 0.1246 0.199 Uiso 1 1 calc R . . . .
N138 N 0.9201(2) -0.1132(3) 0.09569(16) 0.162(3) Uani 1 1 d G U . . .
C137 C 0.8967(2) -0.0781(3) 0.09130(14) 0.152(3) Uani 1 1 d G U . . .
C142 C 0.8903(2) -0.0669(3) 0.11280(19) 0.159(4) Uani 1 1 d G U . . .
H142 H 0.8743 -0.0429 0.1098 0.190 Uiso 1 1 calc R . . . .
C150 C 0.9180(5) -0.2700(6) 0.1399(4) 0.199(5) Uani 1 1 d . U . . .
H150 H 0.9365 -0.2800 0.1379 0.239 Uiso 1 1 calc R . . . .
C155 C 0.7913(5) -0.3695(5) 0.0967(4) 0.211(6) Uani 1 1 d . U . . .
H155 H 0.7871 -0.3998 0.0885 0.254 Uiso 1 1 calc R . . . .
C198 C 0.8499(4) 0.0807(4) 0.2117(3) 0.147(3) Uani 1 1 d . U . . .
C258 C 0.9096(4) 0.0585(4) 0.1074(3) 0.153(4) Uani 1 1 d . U . . .
H258 H 0.8883 0.0491 0.1051 0.183 Uiso 1 1 calc R . . . .
C16 C 0.7926(4) -0.1920(4) 0.0734(3) 0.164(5) Uani 1 1 d . . . . .
H16 H 0.7894 -0.2247 0.0702 0.197 Uiso 1 1 calc R . . . .
C78 C 0.7532(5) 0.1339(5) 0.0974(3) 0.152(4) Uani 1 1 d . . . . .
H78 H 0.7383 0.1104 0.0847 0.182 Uiso 1 1 calc R . . . .
C188 C 0.6810(4) -0.0799(6) 0.0883(3) 0.193(5) Uani 1 1 d . . . . .
H18C H 0.6667 -0.0622 0.0704 0.232 Uiso 1 1 calc R . . . .
H18D H 0.6675 -0.0836 0.0976 0.232 Uiso 1 1 calc R . . . .
C261 C 1.0073(4) -0.0219(4) 0.1046(3) 0.153(4) Uani 1 1 d . . . . .
C208 C 0.8254(4) 0.2045(5) 0.2365(3) 0.182(5) Uani 1 1 d . U . . .
H208 H 0.8209 0.1934 0.2506 0.218 Uiso 1 1 calc R . . . .
C123 C 0.9623(4) 0.1126(5) 0.0459(3) 0.168(4) Uani 1 1 d . U . . .
C130 C 0.8532(5) 0.0176(5) -0.0156(3) 0.214(6) Uani 1 1 d D U . . .
H13C H 0.8641 -0.0020 -0.0236 0.257 Uiso 1 1 calc R . . . .
H13D H 0.8280 0.0151 -0.0287 0.257 Uiso 1 1 calc R . . . .
N89 N 0.9530(2) 0.2172(3) 0.1125(2) 0.196(4) Uani 1 1 d . U . . .
C88 C 0.9630(2) 0.2016(3) 0.1399(3) 0.189(5) Uani 1 1 d G U . . .
H88 H 0.9683 0.1695 0.1447 0.227 Uiso 1 1 calc R . . . .
C87 C 0.9651(3) 0.2329(4) 0.1601(2) 0.220(6) Uani 1 1 d G U . . .
C92 C 0.9572(3) 0.2798(4) 0.1531(3) 0.230(6) Uani 1 1 d G U . . .
H92 H 0.9586 0.3012 0.1670 0.276 Uiso 1 1 calc R . . . .
C91 C 0.9472(3) 0.2954(3) 0.1258(3) 0.230(6) Uani 1 1 d G U . . .
H91 H 0.9418 0.3275 0.1209 0.277 Uiso 1 1 calc R . . . .
C90 C 0.9451(3) 0.2641(4) 0.1055(2) 0.206(5) Uani 1 1 d G U . . .
C135 C 0.8576(4) -0.0162(5) 0.0535(3) 0.169(4) Uani 1 1 d . U . . .
H135 H 0.8472 -0.0078 0.0641 0.203 Uiso 1 1 calc R . . . .
C127 C 0.9270(5) 0.0580(6) 0.0099(4) 0.198(5) Uani 1 1 d . U . . .
H127 H 0.9239 0.0318 -0.0019 0.238 Uiso 1 1 calc R . . . .
C149 C 0.8892(5) -0.2959(6) 0.1278(4) 0.204(5) Uani 1 1 d . U . . .
H149 H 0.8880 -0.3245 0.1184 0.245 Uiso 1 1 calc R . . . .
C35 C 0.7242(2) -0.0642(3) 0.2061(2) 0.174(5) Uani 1 1 d D . . . .
N36 N 0.7140(3) -0.0213(3) 0.19220(19) 0.173(4) Uani 1 1 d G . . . .
C37 C 0.6821(3) -0.0029(3) 0.18433(19) 0.192(6) Uani 1 1 d G . . . .
H37 H 0.6751 0.0264 0.1748 0.231 Uiso 1 1 calc R . . . .
C38 C 0.6603(2) -0.0274(5) 0.1904(3) 0.200(6) Uani 1 1 d DG . . . .
C39 C 0.6704(3) -0.0703(5) 0.2043(3) 0.246(9) Uani 1 1 d G . . . .
H39 H 0.6556 -0.0870 0.2085 0.295 Uiso 1 1 calc R . . . .
C40 C 0.7024(3) -0.0887(3) 0.2122(2) 0.209(7) Uani 1 1 d G . . . .
H40 H 0.7094 -0.1180 0.2217 0.251 Uiso 1 1 calc R . . . .
C265 C 1.0025(4) -0.0448(5) 0.0599(3) 0.157(4) Uani 1 1 d . . . . .
H265 H 1.0092 -0.0409 0.0462 0.188 Uiso 1 1 calc R . . . .
C174 C 0.8726(8) -0.3292(10) 0.2329(6) 0.194(3) Uiso 0.324(14) 1 d D U P B 1
C169 C 0.8843(7) -0.3676(10) 0.2248(5) 0.194(3) Uiso 0.324(14) 1 d DG U P B 1
C170 C 0.9098(7) -0.3961(10) 0.2455(7) 0.194(3) Uiso 0.324(14) 1 d DG U P B 1
H170 H 0.9178 -0.4223 0.2399 0.233 Uiso 0.324(14) 1 calc R . P B 1
C171 C 0.9236(7) -0.3863(12) 0.2744(6) 0.195(3) Uiso 0.324(14) 1 d G U P B 1
H171 H 0.9411 -0.4058 0.2885 0.233 Uiso 0.324(14) 1 calc R . P B 1
C172 C 0.9119(9) -0.3479(13) 0.2825(5) 0.194(3) Uiso 0.324(14) 1 d G U P B 1
H172 H 0.9214 -0.3412 0.3022 0.233 Uiso 0.324(14) 1 calc R . P B 1
C173 C 0.8864(9) -0.3194(11) 0.2618(7) 0.194(3) Uiso 0.324(14) 1 d G U P B 1
H173 H 0.8784 -0.2932 0.2673 0.233 Uiso 0.324(14) 1 calc R . P B 1
C186 C 0.7342(5) -0.1956(5) 0.1523(3) 0.163(5) Uani 1 1 d . . . . .
H186 H 0.7303 -0.2047 0.1671 0.195 Uiso 1 1 calc R . . . .
C163 C 0.7308(14) -0.3646(13) 0.1307(2) 0.193(3) Uiso 0.324(14) 1 d D U P B 1
H16A H 0.7138 -0.3543 0.1355 0.231 Uiso 0.324(14) 1 calc R . P B 1
H16B H 0.7468 -0.3380 0.1356 0.231 Uiso 0.324(14) 1 calc R . P B 1
C236 C 0.8773(3) 0.3274(3) 0.15392(16) 0.184(4) Uani 1 1 d D U . . .
C237 C 0.9015(3) 0.3632(4) 0.1634(2) 0.226(6) Uani 1 1 d G U . . .
H237 H 0.9062 0.3784 0.1504 0.271 Uiso 1 1 calc R . . . .
C238 C 0.9187(3) 0.3768(3) 0.1920(3) 0.261(8) Uani 1 1 d G U . . .
H238 H 0.9352 0.4013 0.1985 0.313 Uiso 1 1 calc R . . . .
C233 C 0.9118(3) 0.3546(4) 0.21106(17) 0.248(7) Uani 1 1 d DG U . . .
C234 C 0.8876(3) 0.3189(3) 0.2016(2) 0.221(6) Uani 1 1 d G U . . .
H234 H 0.8829 0.3037 0.2146 0.265 Uiso 1 1 calc R . . . .
N235 N 0.8704(2) 0.3052(3) 0.1730(2) 0.187(4) Uani 1 1 d G U . . .
C252 C 0.8241(4) 0.1536(5) 0.0527(3) 0.169(4) Uani 1 1 d . U . . .
H252 H 0.8009 0.1468 0.0468 0.202 Uiso 1 1 calc R . . . .
C132 C 0.8856(4) -0.0414(4) 0.0233(3) 0.160(4) Uani 1 1 d . U . . .
H132 H 0.8945 -0.0501 0.0116 0.192 Uiso 1 1 calc R . . . .
C271 C 0.9560(2) -0.1496(3) -0.01088(18) 0.188(2) Uani 1 1 d D U . . .
H271 H 0.9636 -0.1555 -0.0237 0.225 Uiso 1 1 calc R . . . .
C270 C 0.9271(2) -0.1725(3) -0.01443(16) 0.186(2) Uani 1 1 d DG U . . .
C269 C 0.9159(2) -0.1639(3) 0.00439(19) 0.184(2) Uani 1 1 d DG U . . .
H269 H 0.8961 -0.1796 0.0020 0.221 Uiso 1 1 calc R . . . .
N268 N 0.9335(2) -0.1324(3) 0.02676(17) 0.183(2) Uani 1 1 d G U . . .
C267 C 0.9623(2) -0.1095(3) 0.03031(16) 0.184(2) Uani 1 1 d G U . . .
C272 C 0.9736(2) -0.1181(3) 0.0115(2) 0.185(2) Uani 1 1 d G U . . .
H272 H 0.9933 -0.1024 0.0139 0.222 Uiso 1 1 calc R . . . .
C52 C 0.7633(3) -0.0223(5) 0.2964(4) 0.214(2) Uiso 0.702(12) 1 d D U P C 1
H52A H 0.7706 -0.0549 0.3027 0.257 Uiso 0.702(12) 1 calc R . P C 1
H52B H 0.7612 -0.0186 0.2776 0.257 Uiso 0.702(12) 1 calc R . P C 1
C128 C 0.9625(4) 0.0737(4) 0.0307(3) 0.172(4) Uani 1 1 d . U . . .
H128 H 0.9827 0.0591 0.0334 0.206 Uiso 1 1 calc R . . . .
F176 F 0.9318(5) -0.0319(6) 0.2049(5) 0.186(6) Uani 0.5 1 d D U P A 1
C247 C 0.8323(4) 0.1958(5) 0.0435(3) 0.162(4) Uani 1 1 d . U . . .
F182 F 0.9395(5) 0.0521(6) 0.2068(3) 0.204(6) Uani 0.5 1 d D U P A 1
C46 C 0.6208(3) 0.0350(5) 0.1890(3) 0.214(2) Uiso 0.702(12) 1 d D U P C 1
C41 C 0.6251(3) -0.0097(5) 0.1814(4) 0.214(2) Uiso 0.702(12) 1 d DG U P C 1
C42 C 0.5968(4) -0.0386(5) 0.1656(4) 0.214(3) Uiso 0.702(12) 1 d DG U P C 1
H42 H 0.5998 -0.0691 0.1604 0.257 Uiso 0.702(12) 1 calc R . P C 1
C43 C 0.5641(3) -0.0227(6) 0.1574(4) 0.214(3) Uiso 0.702(12) 1 d G U P C 1
H43 H 0.5447 -0.0424 0.1466 0.257 Uiso 0.702(12) 1 calc R . P C 1
C44 C 0.5597(3) 0.0220(6) 0.1650(4) 0.214(3) Uiso 0.702(12) 1 d G U P C 1
H44 H 0.5374 0.0329 0.1594 0.257 Uiso 0.702(12) 1 calc R . P C 1
C45 C 0.5881(4) 0.0509(5) 0.1808(4) 0.214(2) Uiso 0.702(12) 1 d DG U P C 1
H45 H 0.5851 0.0814 0.1859 0.257 Uiso 0.702(12) 1 calc R . P C 1
C143 C 0.9511(4) -0.1479(5) 0.1719(3) 0.185(5) Uani 1 1 d . . . . .
H14C H 0.9406 -0.1400 0.1833 0.222 Uiso 1 1 calc R . . . .
H14D H 0.9746 -0.1347 0.1818 0.222 Uiso 1 1 calc R . . . .
C244 C 0.8595(2) 0.3271(3) 0.1007(2) 0.209(6) Uani 1 1 d . U . . .
H244 H 0.8767 0.3494 0.1042 0.251 Uiso 1 1 calc R . . . .
C239 C 0.8558(2) 0.3119(3) 0.12313(17) 0.177(4) Uani 1 1 d DG U . . .
N240 N 0.8307(2) 0.2792(3) 0.11804(17) 0.173(3) Uani 1 1 d G U . . .
C241 C 0.8092(2) 0.2618(3) 0.0906(2) 0.164(4) Uani 1 1 d G U . . .
H241 H 0.7920 0.2395 0.0871 0.197 Uiso 1 1 calc R . . . .
C242 C 0.8129(2) 0.2770(3) 0.06818(16) 0.183(4) Uani 1 1 d G U . . .
C243 C 0.8381(3) 0.3097(4) 0.0733(2) 0.201(5) Uani 1 1 d G U . . .
H243 H 0.8406 0.3201 0.0580 0.242 Uiso 1 1 calc R . . . .
C71 C 0.6864(4) 0.1374(5) 0.1008(3) 0.188(5) Uani 1 1 d . U . . .
H71A H 0.6614 0.1432 0.0917 0.226 Uiso 1 1 calc R . . . .
H71B H 0.6892 0.1080 0.0927 0.226 Uiso 1 1 calc R . . . .
C81 C 0.8986(4) 0.2031(5) 0.1720(3) 0.173(4) Uani 1 1 d . U . . .
H81 H 0.9097 0.2294 0.1838 0.208 Uiso 1 1 calc R . . . .
C47 C 0.6484(4) 0.0647(6) 0.2060(3) 0.214(2) Uiso 0.702(12) 1 d D U P C 1
H47A H 0.6422 0.0971 0.1987 0.257 Uiso 0.702(12) 1 calc R . P C 1
H47B H 0.6684 0.0553 0.2046 0.257 Uiso 0.702(12) 1 calc R . P C 1
C67 C 0.7076(3) 0.1663(2) 0.1517(2) 0.190(5) Uani 1 1 d . U . . .
H67 H 0.7010 0.1974 0.1449 0.228 Uiso 1 1 calc R . . . .
C68 C 0.7014(2) 0.1303(3) 0.13253(16) 0.180(4) Uani 1 1 d G U . . .
C69 C 0.7111(2) 0.0848(3) 0.14245(18) 0.166(4) Uani 1 1 d G U . . .
H69 H 0.7068 0.0602 0.1293 0.199 Uiso 1 1 calc R . . . .
N70 N 0.7269(2) 0.0753(2) 0.17156(19) 0.165(3) Uani 1 1 d G U . . .
C65 C 0.7331(2) 0.1113(3) 0.19075(15) 0.175(4) Uani 1 1 d G U . . .
C66 C 0.7235(3) 0.1568(2) 0.1808(2) 0.213(6) Uani 1 1 d G U . . .
H66 H 0.7277 0.1814 0.1939 0.256 Uiso 1 1 calc R . . . .
C201 C 0.8801(4) 0.1046(5) 0.2362(3) 0.180(5) Uani 1 1 d . . . . .
H20A H 0.8935 0.1206 0.2290 0.215 Uiso 1 1 calc R . . . .
H20B H 0.8952 0.0807 0.2502 0.215 Uiso 1 1 calc R . . . .
F207 F 0.7304(4) 0.2501(6) 0.2551(3) 0.362(7) Uani 1 1 d D U . . .
C59 C 0.7828(3) 0.0663(3) 0.27681(14) 0.197(5) Uani 1 1 d D U . . .
C60 C 0.7695(3) 0.1114(3) 0.27046(19) 0.228(7) Uani 1 1 d DG U . C .
H60 H 0.7720 0.1313 0.2853 0.274 Uiso 1 1 calc R . . . .
C61 C 0.7527(3) 0.1274(2) 0.2424(2) 0.210(6) Uani 1 1 d G U . C .
H61 H 0.7436 0.1582 0.2380 0.252 Uiso 1 1 calc R . . . .
C62 C 0.7491(2) 0.0982(3) 0.22060(15) 0.191(5) Uani 1 1 d G U . C .
N63 N 0.7623(2) 0.0531(2) 0.22696(16) 0.159(3) Uani 1 1 d G U . C .
C64 C 0.7792(2) 0.0371(2) 0.25506(18) 0.177(4) Uani 1 1 d DG U . C .
H64 H 0.7883 0.0063 0.2594 0.212 Uiso 1 1 calc R . . . .
C117 C 1.0519(2) 0.1827(3) 0.10984(18) 0.194(5) Uani 1 1 d D U . . .
C118 C 1.0196(3) 0.1920(3) 0.10555(19) 0.185(5) Uani 1 1 d G U . G .
H118 H 1.0170 0.2153 0.1167 0.222 Uiso 1 1 calc R . . . .
N119 N 0.9912(2) 0.1672(3) 0.0850(2) 0.176(4) Uani 1 1 d G U . G .
C120 C 0.9950(2) 0.1331(3) 0.06873(17) 0.168(4) Uani 1 1 d G U . G .
C121 C 1.0273(3) 0.1238(3) 0.0730(2) 0.186(5) Uani 1 1 d G U . G .
H121 H 1.0299 0.1006 0.0619 0.224 Uiso 1 1 calc R . . . .
C122 C 1.0557(2) 0.1486(4) 0.0936(2) 0.204(6) Uani 1 1 d G U . G .
H122 H 1.0778 0.1423 0.0965 0.245 Uiso 1 1 calc R . . . .
C202 C 0.8700(4) 0.1407(5) 0.2515(3) 0.178(5) Uani 1 1 d . . . . .
H20C H 0.8566 0.1245 0.2585 0.213 Uiso 1 1 calc R . . . .
H20D H 0.8912 0.1528 0.2684 0.213 Uiso 1 1 calc R . . . .
F219 F 0.9452(7) -0.0350(7) 0.1983(5) 0.226(8) Uani 0.5 1 d D U P A 2
C282 C 1.0172(6) -0.2509(11) 0.0259(4) 0.281(3) Uiso 0.484(11) 1 d D U P D 1
H282 H 1.0344 -0.2372 0.0233 0.337 Uiso 0.484(11) 1 calc R . P D 1
F221 F 0.9577(5) 0.0385(7) 0.1933(5) 0.213(7) Uani 0.5 1 d D U P A 2
C159 C 0.6800(3) -0.4007(3) 0.04513(17) 0.204(6) Uiso 1 1 d . . . . .
H159 H 0.6689 -0.4126 0.0262 0.245 Uiso 1 1 calc R . . . .
C160 C 0.6634(2) -0.4023(3) 0.0604(2) 0.205(6) Uiso 1 1 d G . . . .
H160 H 0.6410 -0.4152 0.0519 0.246 Uiso 1 1 calc R . . . .
C161 C 0.6796(3) -0.3849(4) 0.0882(2) 0.225(7) Uiso 1 1 d G . . . .
H161 H 0.6682 -0.3859 0.0986 0.269 Uiso 1 1 calc R . . . .
C162 C 0.7124(3) -0.3659(3) 0.10067(16) 0.189(3) Uiso 1 1 d DG U . . .
C157 C 0.7290(2) -0.3643(3) 0.0854(2) 0.175(5) Uiso 1 1 d G . . . .
C158 C 0.7128(3) -0.3817(4) 0.0576(2) 0.208(6) Uiso 1 1 d G . . . .
H158 H 0.7241 -0.3807 0.0471 0.250 Uiso 1 1 calc R . . . .
C226 C 0.8938(5) 0.4186(8) 0.2381(5) 0.242(3) Uiso 0.406(8) 1 d D U P E 1
H22A H 0.8857 0.4265 0.2512 0.290 Uiso 0.406(8) 1 calc R . P E 1
H22B H 0.8773 0.3962 0.2237 0.290 Uiso 0.406(8) 1 calc R . P E 1
F131 F 0.7131(4) 0.2858(7) 0.1323(4) 0.253(4) Uiso 0.571(9) 1 d D U P F 1
F202 F 0.6921(5) 0.3465(6) 0.1434(4) 0.252(4) Uiso 0.571(9) 1 d D U P F 1
F212 F 0.6676(5) 0.2748(6) 0.1341(4) 0.256(4) Uiso 0.571(9) 1 d D U P F 1
B138 B 0.9347(6) -0.2125(9) 0.2366(5) 0.307(14) Uiso 1 1 d D . . . .
C5CA C 1.0972(6) -0.1412(7) 0.0522(5) 0.251(8) Uiso 1 1 d . . . . .
N194 N 1.0429(5) -0.1758(6) 0.0039(4) 0.247(6) Uiso 1 1 d . . . . .
B187 B 0.7012(5) 0.1569(8) 0.0159(4) 0.266(11) Uiso 1 1 d D . . . .
C107 C 1.0172(8) 0.3384(10) 0.0408(6) 0.370(18) Uiso 0.509(17) 1 d D U P G 1
H107 H 1.0311 0.3605 0.0552 0.443 Uiso 0.509(17) 1 calc R . P G 1
C99 C 0.9154(7) 0.3100(9) -0.0063(3) 0.248(14) Uiso 0.509(17) 1 d D U P G 1
C100 C 0.8941(8) 0.2820(9) -0.0297(4) 0.196(10) Uiso 0.509(17) 1 d DG U P G 1
H100 H 0.8826 0.2561 -0.0275 0.235 Uiso 0.509(17) 1 calc R . P G 1
C101 C 0.8898(8) 0.2917(10) -0.0563(3) 0.260(12) Uiso 0.509(17) 1 d G U P G 1
H101 H 0.8753 0.2725 -0.0723 0.312 Uiso 0.509(17) 1 calc R . P G 1
C102 C 0.9067(9) 0.3295(11) -0.0595(4) 0.200(10) Uiso 0.509(17) 1 d G U P G 1
H102 H 0.9037 0.3361 -0.0776 0.240 Uiso 0.509(17) 1 calc R . P G 1
C103 C 0.9279(7) 0.3576(9) -0.0360(5) 0.248(13) Uiso 0.509(17) 1 d G U P G 1
H103 H 0.9395 0.3834 -0.0382 0.298 Uiso 0.509(17) 1 calc R . P G 1
C104 C 0.9323(6) 0.3478(8) -0.0095(4) 0.267(12) Uiso 0.509(17) 1 d DG U P G 1
C220 C 0.7690(4) 0.4490(8) 0.1221(6) 0.234(3) Uiso 0.406(8) 1 d D U P E 1
C215 C 0.7500(7) 0.4150(8) 0.1260(7) 0.233(3) Uiso 0.406(8) 1 d DG U P E 1
C216 C 0.7147(7) 0.4199(10) 0.1131(8) 0.233(3) Uiso 0.406(8) 1 d G U P E 1
H216 H 0.7017 0.3967 0.1158 0.279 Uiso 0.406(8) 1 calc R . P E 1
C217 C 0.6983(5) 0.4589(10) 0.0962(7) 0.233(3) Uiso 0.406(8) 1 d G U P E 1
H217 H 0.6741 0.4622 0.0873 0.279 Uiso 0.406(8) 1 calc R . P E 1
C218 C 0.7172(7) 0.4929(7) 0.0922(6) 0.233(3) Uiso 0.406(8) 1 d G U P E 1
H218 H 0.7060 0.5195 0.0807 0.279 Uiso 0.406(8) 1 calc R . P E 1
C219 C 0.7526(7) 0.4879(8) 0.1052(6) 0.233(3) Uiso 0.406(8) 1 d DG U P E 1
H219 H 0.7655 0.5111 0.1025 0.280 Uiso 0.406(8) 1 calc R . P E 1
C156 C 0.8240(5) -0.3522(5) 0.1082(4) 0.210(6) Uani 1 1 d . U . . .
H156 H 0.8426 -0.3705 0.1103 0.252 Uiso 1 1 calc R . . . .
C221 C 0.8004(5) 0.4546(13) 0.1479(5) 0.235(3) Uiso 0.406(8) 1 d D U P E 1
H22C H 0.8069 0.4241 0.1579 0.282 Uiso 0.406(8) 1 calc R . P E 1
H22D H 0.7969 0.4768 0.1601 0.282 Uiso 0.406(8) 1 calc R . P E 1
C224 C 0.8647(7) 0.4693(12) 0.1967(4) 0.239(3) Uiso 0.406(8) 1 d D U P E 1
H224 H 0.8446 0.4772 0.1970 0.287 Uiso 0.406(8) 1 calc R . P E 1
C223 C 0.8613(5) 0.4662(14) 0.1708(4) 0.238(3) Uiso 0.406(8) 1 d D U P E 1
H223 H 0.8812 0.4599 0.1698 0.285 Uiso 0.406(8) 1 calc R . P E 1
C151 C 0.8278(5) -0.3040(5) 0.1168(3) 0.179(4) Uani 1 1 d . U . . .
C97 C 0.9171(3) 0.3329(3) 0.0370(3) 0.238(7) Uani 1 1 d . U . . .
H97 H 0.9104 0.3635 0.0294 0.285 Uiso 1 1 calc R . . . .
C98 C 0.9243(3) 0.3231(3) 0.0646(3) 0.249(7) Uani 1 1 d G U . . .
H98 H 0.9227 0.3472 0.0758 0.299 Uiso 1 1 calc R . . . .
C93 C 0.9340(3) 0.2783(4) 0.07566(18) 0.203(5) Uani 1 1 d G U . . .
N94 N 0.9364(2) 0.2431(3) 0.0592(2) 0.197(4) Uani 1 1 d G U . . .
C95 C 0.9291(3) 0.2528(3) 0.0317(2) 0.205(5) Uani 1 1 d G U . . .
H95 H 0.9308 0.2288 0.0205 0.245 Uiso 1 1 calc R . . . .
C96 C 0.9194(3) 0.2977(4) 0.02061(18) 0.234(7) Uani 1 1 d DG U . . .
C165 C 0.7748(6) -0.4249(12) 0.1478(6) 0.193(3) Uiso 0.324(14) 1 d D U P B 1
H165 H 0.7655 -0.4428 0.1307 0.232 Uiso 0.324(14) 1 calc R . P B 1
C58 C 0.7973(4) 0.0484(5) 0.30679(18) 0.214(2) Uiso 0.702(12) 1 d D U P C 1
C57 C 0.8232(4) 0.0776(4) 0.3266(3) 0.214(2) Uiso 0.702(12) 1 d G U P C 1
H57 H 0.8284 0.1057 0.3203 0.257 Uiso 0.702(12) 1 calc R . P C 1
C56 C 0.8416(3) 0.0656(5) 0.3554(3) 0.215(2) Uiso 0.702(12) 1 d G U P C 1
H56 H 0.8593 0.0855 0.3689 0.258 Uiso 0.702(12) 1 calc R . P C 1
C55 C 0.8340(4) 0.0244(5) 0.36448(17) 0.215(2) Uiso 0.702(12) 1 d G U P C 1
H55 H 0.8465 0.0162 0.3842 0.258 Uiso 0.702(12) 1 calc R . P C 1
C54 C 0.8080(4) -0.0047(4) 0.3447(2) 0.214(2) Uiso 0.702(12) 1 d DG U P C 1
H54 H 0.8029 -0.0329 0.3509 0.257 Uiso 0.702(12) 1 calc R . P C 1
C53 C 0.7897(3) 0.0073(4) 0.3159(2) 0.214(2) Uiso 0.702(12) 1 d DG U P C 1
C164 C 0.7518(7) -0.4012(13) 0.1528(7) 0.193(3) Uiso 0.324(14) 1 d D U P B 1
H16C H 0.7647 -0.3859 0.1718 0.231 Uiso 0.324(14) 1 calc R . P B 1
H16D H 0.7359 -0.4242 0.1535 0.231 Uiso 0.324(14) 1 calc R . P B 1
C166 C 0.8092(6) -0.4244(12) 0.1652(6) 0.194(3) Uiso 0.324(14) 1 d D U P B 1
H166 H 0.8220 -0.4405 0.1586 0.233 Uiso 0.324(14) 1 calc R . P B 1
B24 B 0.9233(6) -0.0286(7) -0.0503(4) 0.179(5) Uani 1 1 d D U . . .
F42 F 0.9147(4) 0.0147(4) -0.0568(3) 0.322(6) Uani 1 1 d . U . . .
C111 C 1.0808(6) 0.2595(8) 0.1233(4) 0.264(12) Uiso 0.509(17) 1 d D U P G 1
C116 C 1.0816(7) 0.2130(8) 0.1311(5) 0.247(13) Uiso 0.509(17) 1 d DG U P G 1
C115 C 1.1112(9) 0.1947(9) 0.1545(6) 0.280(14) Uiso 0.509(17) 1 d G U P G 1
H115 H 1.1118 0.1630 0.1598 0.336 Uiso 0.509(17) 1 calc R . P G 1
C114 C 1.1400(7) 0.2229(13) 0.1700(5) 0.276(14) Uiso 0.509(17) 1 d G U P G 1
H114 H 1.1602 0.2104 0.1860 0.331 Uiso 0.509(17) 1 calc R . P G 1
C113 C 1.1392(6) 0.2693(12) 0.1622(6) 0.265(15) Uiso 0.509(17) 1 d G U P G 1
H113 H 1.1588 0.2886 0.1729 0.318 Uiso 0.509(17) 1 calc R . P G 1
C112 C 1.1096(7) 0.2876(7) 0.1389(6) 0.314(17) Uiso 0.509(17) 1 d DG U P G 1
H112 H 1.1090 0.3194 0.1335 0.377 Uiso 0.509(17) 1 calc R . P G 1
C167 C 0.8280(6) -0.4029(15) 0.1918(6) 0.194(3) Uiso 0.324(14) 1 d D U P B 1
H16E H 0.8309 -0.4249 0.2069 0.233 Uiso 0.324(14) 1 calc R . P B 1
H16F H 0.8153 -0.3752 0.1924 0.233 Uiso 0.324(14) 1 calc R . P B 1
C50 C 0.7114(5) 0.0252(7) 0.2786(5) 0.214(2) Uiso 0.702(12) 1 d D U P C 1
H50 H 0.7233 0.0536 0.2869 0.257 Uiso 0.702(12) 1 calc R . P C 1
C51 C 0.7280(4) -0.0163(7) 0.2920(5) 0.215(2) Uiso 0.702(12) 1 d D U P C 1
H51A H 0.7135 -0.0428 0.2804 0.257 Uiso 0.702(12) 1 calc R . P C 1
H51B H 0.7300 -0.0179 0.3109 0.257 Uiso 0.702(12) 1 calc R . P C 1
C232 C 0.9353(4) 0.3653(5) 0.2398(3) 0.243(3) Uiso 0.406(8) 1 d D U P E 1
C227 C 0.9262(5) 0.3975(6) 0.2537(3) 0.243(3) Uiso 0.406(8) 1 d DG U P E 1
C228 C 0.9490(6) 0.4082(8) 0.2823(3) 0.243(3) Uiso 0.406(8) 1 d DG U P E 1
H228 H 0.9428 0.4302 0.2918 0.292 Uiso 0.406(8) 1 calc R . P E 1
C229 C 0.9810(6) 0.3867(10) 0.2970(3) 0.243(3) Uiso 0.406(8) 1 d G U P E 1
H229 H 0.9967 0.3941 0.3166 0.292 Uiso 0.406(8) 1 calc R . P E 1
C230 C 0.9902(4) 0.3545(10) 0.2831(4) 0.243(3) Uiso 0.406(8) 1 d G U P E 1
H230 H 1.0121 0.3398 0.2932 0.292 Uiso 0.406(8) 1 calc R . P E 1
C231 C 0.9674(5) 0.3438(8) 0.2545(4) 0.243(3) Uiso 0.406(8) 1 d DG U P E 1
H231 H 0.9736 0.3217 0.2450 0.292 Uiso 0.406(8) 1 calc R . P E 1
C48 C 0.6585(5) 0.0637(7) 0.2370(3) 0.215(2) Uiso 0.702(12) 1 d D U P C 1
H48A H 0.6696 0.0940 0.2456 0.257 Uiso 0.702(12) 1 calc R . P C 1
H48B H 0.6370 0.0623 0.2373 0.257 Uiso 0.702(12) 1 calc R . P C 1
C284 C 1.0362(9) -0.2237(9) 0.0729(4) 0.281(3) Uiso 0.484(11) 1 d D U P D 1
H28C H 1.0516 -0.2025 0.0703 0.337 Uiso 0.484(11) 1 calc R . P D 1
H28D H 1.0150 -0.2063 0.0677 0.337 Uiso 0.484(11) 1 calc R . P D 1
C49 C 0.6800(5) 0.0285(8) 0.2548(4) 0.214(2) Uiso 0.702(12) 1 d D U P C 1
H49 H 0.6697 -0.0014 0.2485 0.257 Uiso 0.702(12) 1 calc R . P C 1
C279 C 0.9186(6) -0.2757(12) -0.0200(6) 0.278(3) Uiso 0.484(11) 1 d D U P D 1
H27C H 0.9130 -0.3076 -0.0282 0.334 Uiso 0.484(11) 1 calc R . P D 1
H27D H 0.9073 -0.2720 -0.0087 0.334 Uiso 0.484(11) 1 calc R . P D 1
C280 C 0.9567(5) -0.2743(16) 0.0010(8) 0.279(3) Uiso 0.484(11) 1 d D U P D 1
H28E H 0.9584 -0.2630 0.0188 0.335 Uiso 0.484(11) 1 calc R . P D 1
H28F H 0.9629 -0.3079 0.0044 0.335 Uiso 0.484(11) 1 calc R . P D 1
B149 B 0.6838(6) 0.3060(8) 0.1275(5) 0.256(3) Uiso 0.571(9) 1 d D U P F 1
C126 C 0.8979(6) 0.0798(7) 0.0067(4) 0.199(5) Uani 1 1 d . U . . .
B21 B 0.9352(4) 0.0102(5) 0.1943(4) 0.162(4) Uani 1 1 d D U . . .
C144 C 0.9534(4) -0.2006(7) 0.1706(3) 0.201(6) Uani 1 1 d . . . . .
H14E H 0.9681 -0.2072 0.1627 0.241 Uiso 1 1 calc R . . . .
H14F H 0.9660 -0.2119 0.1907 0.241 Uiso 1 1 calc R . . . .
C168 C 0.8628(7) -0.3879(14) 0.1979(5) 0.195(3) Uiso 0.324(14) 1 d D U P B 1
H16G H 0.8746 -0.4156 0.1961 0.234 Uiso 0.324(14) 1 calc R . P B 1
H16H H 0.8595 -0.3652 0.1830 0.234 Uiso 0.324(14) 1 calc R . P B 1
C129 C 0.8630(5) 0.0655(6) -0.0157(4) 0.238(7) Uani 1 1 d D U . . .
H12A H 0.8464 0.0858 -0.0141 0.286 Uiso 1 1 calc R . . . .
H12B H 0.8603 0.0719 -0.0345 0.286 Uiso 1 1 calc R . . . .
F47 F 0.9227(4) 0.0196(8) 0.2115(3) 0.205(6) Uani 0.5 1 d D U P A 2
C290 C 1.0338(3) -0.2525(6) 0.1137(3) 0.282(3) Uiso 0.484(11) 1 d D U P D 1
C289 C 1.0499(5) -0.2777(8) 0.1392(4) 0.282(3) Uiso 0.484(11) 1 d DG U P D 1
H289 H 1.0371 -0.2880 0.1474 0.338 Uiso 0.484(11) 1 calc R . P D 1
C288 C 1.0848(5) -0.2878(10) 0.1526(5) 0.282(3) Uiso 0.484(11) 1 d G U P D 1
H288 H 1.0958 -0.3050 0.1700 0.339 Uiso 0.484(11) 1 calc R . P D 1
C287 C 1.1035(4) -0.2726(11) 0.1406(6) 0.282(3) Uiso 0.484(11) 1 d G U P D 1
H287 H 1.1273 -0.2795 0.1498 0.339 Uiso 0.484(11) 1 calc R . P D 1
C286 C 1.0874(4) -0.2475(13) 0.1151(6) 0.282(3) Uiso 0.484(11) 1 d DG U P D 1
H286 H 1.1002 -0.2371 0.1069 0.338 Uiso 0.484(11) 1 calc R . P D 1
C285 C 1.0525(4) -0.2374(10) 0.1017(4) 0.282(3) Uiso 0.484(11) 1 d DG U P D 1
C74 C 0.7618(5) 0.2054(5) 0.1223(3) 0.150(4) Uani 1 1 d . . . . .
H74 H 0.7529 0.2313 0.1273 0.179 Uiso 1 1 calc R . . . .
F14 F 0.9193(4) 0.4088(6) 0.1069(4) 0.392(9) Uiso 1 1 d D . . . .
C86 C 0.9727(5) 0.2118(7) 0.1874(4) 0.236(6) Uani 1 1 d . U . . .
H86A H 0.9656 0.2350 0.1968 0.283 Uiso 1 1 calc R . . . .
H86B H 0.9980 0.2093 0.1995 0.283 Uiso 1 1 calc R . . . .
C82 C 0.9191(5) 0.1656(6) 0.1709(3) 0.183(5) Uani 1 1 d . U . . .
C85 C 0.9585(4) 0.1651(6) 0.1896(4) 0.212(6) Uani 1 1 d . U . . .
H85A H 0.9656 0.1589 0.2098 0.254 Uiso 1 1 calc R . . . .
H85B H 0.9677 0.1397 0.1832 0.254 Uiso 1 1 calc R . . . .
C246 C 0.8054(4) 0.2296(5) 0.0240(3) 0.176(4) Uani 1 1 d . U . . .
H24C H 0.7874 0.2126 0.0070 0.211 Uiso 1 1 calc R . . . .
H24D H 0.8158 0.2528 0.0173 0.211 Uiso 1 1 calc R . . . .
F30 F 0.9545(5) 0.4213(7) 0.1533(3) 0.408(9) Uiso 1 1 d D . . . .
F34 F 0.9510(6) 0.4724(7) 0.1227(5) 0.482(13) Uiso 1 1 d D . . . .
C1IA C 1.0691(6) -0.1612(7) 0.0264(5) 0.230(7) Uiso 1 1 d . . . . .
C222 C 0.8299(5) 0.4718(13) 0.1454(4) 0.237(3) Uiso 0.406(8) 1 d D U P E 1
H22E H 0.8303 0.4544 0.1299 0.284 Uiso 0.406(8) 1 calc R . P E 1
H22F H 0.8264 0.5053 0.1401 0.284 Uiso 0.406(8) 1 calc R . P E 1
C105 C 0.9605(5) 0.3739(11) 0.0111(7) 0.315(15) Uiso 0.509(17) 1 d D U P G 1
H10A H 0.9620 0.3716 0.0298 0.378 Uiso 0.509(17) 1 calc R . P G 1
H10B H 0.9572 0.4072 0.0053 0.378 Uiso 0.509(17) 1 calc R . P G 1
C108 C 1.0227(9) 0.2929(10) 0.0484(5) 0.374(18) Uiso 0.509(17) 1 d D U P G 1
H108 H 1.0055 0.2711 0.0363 0.449 Uiso 0.509(17) 1 calc R . P G 1
C277 C 0.8807(7) -0.2659(7) -0.0690(5) 0.278(3) Uiso 0.484(11) 1 d . U P D 1
H277 H 0.8777 -0.2989 -0.0698 0.333 Uiso 0.484(11) 1 calc R . P D 1
C278 C 0.9026(5) -0.2442(6) -0.0429(4) 0.278(3) Uiso 0.484(11) 1 d DG U P D 1
C273 C 0.9071(6) -0.1960(6) -0.0417(3) 0.277(3) Uiso 0.484(11) 1 d DG U P D 1
C274 C 0.8896(7) -0.1695(7) -0.0666(4) 0.277(3) Uiso 0.484(11) 1 d DG U P D 1
H274 H 0.8927 -0.1366 -0.0658 0.333 Uiso 0.484(11) 1 calc R . P D 1
C275 C 0.8677(7) -0.1912(10) -0.0927(3) 0.278(3) Uiso 0.484(11) 1 d G U P D 1
H275 H 0.8558 -0.1730 -0.1097 0.333 Uiso 0.484(11) 1 calc R . P D 1
C276 C 0.8633(8) -0.2394(11) -0.0939(4) 0.278(3) Uiso 0.484(11) 1 d G U P D 1
H276 H 0.8483 -0.2542 -0.1117 0.333 Uiso 0.484(11) 1 calc R . P D 1
F0AA F 0.7174(5) 0.1892(6) 0.0364(4) 0.374(8) Uiso 1 1 d D . . . .
F19 F 0.6948(5) 0.1196(6) 0.0285(4) 0.400(9) Uiso 1 1 d D . . . .
F23 F 1.0047(7) -0.3290(8) 0.3364(5) 0.527(8) Uiso 1 1 d D . . . .
F28 F 0.6723(4) 0.1604(6) -0.0098(4) 0.385(8) Uiso 1 1 d D . . . .
F2AA F 1.0470(5) -0.3667(9) 0.3731(5) 0.527(8) Uiso 1 1 d D . . . .
F43 F 0.7265(5) 0.1438(7) 0.0102(4) 0.431(10) Uiso 1 1 d D . . . .
C109 C 1.0519(9) 0.2757(13) 0.0727(5) 0.327(18) Uiso 0.509(17) 1 d D U P G 1
H10C H 1.0722 0.2923 0.0750 0.393 Uiso 0.509(17) 1 calc R . P G 1
H10D H 1.0544 0.2422 0.0695 0.393 Uiso 0.509(17) 1 calc R . P G 1
F3AA F 0.9578(8) -0.2407(12) 0.2587(8) 0.65(2) Uiso 1 1 d D . . . .
C106 C 0.9932(6) 0.3560(12) 0.0140(6) 0.318(16) Uiso 0.509(17) 1 d D U P G 1
H10E H 0.9873 0.3311 -0.0004 0.381 Uiso 0.509(17) 1 calc R . P G 1
H10F H 1.0040 0.3819 0.0094 0.381 Uiso 0.509(17) 1 calc R . P G 1
C110 C 1.0519(7) 0.2803(12) 0.1001(5) 0.303(15) Uiso 0.509(17) 1 d D U P G 1
H11A H 1.0513 0.3138 0.1043 0.363 Uiso 0.509(17) 1 calc R . P G 1
H11B H 1.0309 0.2654 0.0976 0.363 Uiso 0.509(17) 1 calc R . P G 1
F4AA F 1.0126(7) -0.4049(8) 0.3337(5) 0.527(8) Uiso 1 1 d D . . . .
B44 B 0.7637(5) 0.2621(6) 0.2651(4) 0.282(7) Uani 1 1 d D U . . .
C281 C 0.9855(6) -0.2544(11) 0.0025(4) 0.281(3) Uiso 0.484(11) 1 d D U P D 1
H281 H 0.9824 -0.2419 -0.0148 0.337 Uiso 0.484(11) 1 calc R . P D 1
C283 C 1.0275(10) -0.2654(9) 0.0535(4) 0.281(3) Uiso 0.484(11) 1 d D U P D 1
H28G H 1.0478 -0.2861 0.0609 0.337 Uiso 0.484(11) 1 calc R . P D 1
H28H H 1.0087 -0.2834 0.0532 0.337 Uiso 0.484(11) 1 calc R . P D 1
C225 C 0.8946(7) 0.4623(9) 0.2231(5) 0.241(3) Uiso 0.406(8) 1 d D U P E 1
H22G H 0.8983 0.4896 0.2355 0.289 Uiso 0.406(8) 1 calc R . P E 1
H22H H 0.9143 0.4605 0.2202 0.289 Uiso 0.406(8) 1 calc R . P E 1
F12 F 0.9764(5) 0.4051(9) 0.1273(5) 0.552(16) Uiso 1 1 d D . . . .
F44 F 0.9928(6) -0.3800(9) 0.3602(5) 0.527(8) Uiso 1 1 d D . . . .
B101 B 0.9501(6) 0.4258(8) 0.1276(5) 0.44(3) Uiso 1 1 d D . . . .
B109 B 1.0149(6) -0.3693(9) 0.3511(5) 0.527(8) Uiso 1 1 d D . . . .
F5AA F 0.6633(4) 0.3173(6) 0.0993(3) 0.260(4) Uiso 0.571(9) 1 d D U P F 1
F4 F 1.0176(5) 0.1231(8) 0.1769(5) 0.452(7) Uiso 1 1 d D U . . .
F8 F 0.9078(5) -0.2067(8) 0.2388(5) 0.450(11) Uiso 1 1 d D . . . .
F7AA F 1.0556(6) 0.1717(7) 0.1789(5) 0.461(7) Uiso 1 1 d D U . . .
F6AA F 1.0547(6) 0.1178(9) 0.1524(5) 0.454(7) Uiso 1 1 d D U . . .
F91 F 0.9254(12) -0.236(2) 0.2117(8) 1.19(8) Uiso 1 1 d D . . . .
F116 F 0.9493(10) -0.1725(13) 0.2362(12) 0.88(4) Uiso 1 1 d D . . . .
C7KA C 0.8739(3) -0.3231(6) 0.2330(3) 0.194(3) Uiso 0.676(14) 1 d D U P B 2
C7CA C 0.8929(4) -0.3105(5) 0.2617(3) 0.194(3) Uiso 0.676(14) 1 d DG U P B 2
H7CA H 0.8860 -0.2847 0.2684 0.233 Uiso 0.676(14) 1 calc R . P B 2
C4BB C 0.9221(4) -0.3358(6) 0.2807(2) 0.195(3) Uiso 0.676(14) 1 d G U P B 2
H4BB H 0.9351 -0.3272 0.3003 0.233 Uiso 0.676(14) 1 calc R . P B 2
C5BB C 0.9323(3) -0.3737(6) 0.2709(3) 0.194(3) Uiso 0.676(14) 1 d G U P B 2
H5BB H 0.9523 -0.3910 0.2838 0.233 Uiso 0.676(14) 1 calc R . P B 2
C6BB C 0.9133(4) -0.3863(5) 0.2421(4) 0.195(3) Uiso 0.676(14) 1 d G U P B 2
H6BB H 0.9202 -0.4121 0.2355 0.233 Uiso 0.676(14) 1 calc R . P B 2
C7BB C 0.8841(4) -0.3610(6) 0.2232(3) 0.194(2) Uiso 0.676(14) 1 d DG U P B 2
C4HB C 0.8676(5) -0.3747(8) 0.1925(3) 0.195(3) Uiso 0.676(14) 1 d D U P B 2
H4HA H 0.8563 -0.3471 0.1803 0.234 Uiso 0.676(14) 1 calc R . P B 2
H4HB H 0.8855 -0.3857 0.1888 0.234 Uiso 0.676(14) 1 calc R . P B 2
C2EB C 0.8417(4) -0.4124(6) 0.1847(4) 0.194(3) Uiso 0.676(14) 1 d D U P B 2
H2EA H 0.8381 -0.4280 0.1672 0.233 Uiso 0.676(14) 1 calc R . P B 2
H2EB H 0.8514 -0.4359 0.2003 0.233 Uiso 0.676(14) 1 calc R . P B 2
C4CB C 0.8090(4) -0.3977(8) 0.1798(5) 0.194(3) Uiso 0.676(14) 1 d D U P B 2
H4CB H 0.8094 -0.3828 0.1955 0.233 Uiso 0.676(14) 1 calc R . P B 2
C5CB C 0.7790(4) -0.4019(8) 0.1570(5) 0.193(3) Uiso 0.676(14) 1 d D U P B 2
H5CB H 0.7785 -0.4180 0.1416 0.232 Uiso 0.676(14) 1 calc R . P B 2
C16A C 0.7464(4) -0.3859(8) 0.1516(3) 0.193(3) Uiso 0.676(14) 1 d D U P B 2
H16I H 0.7498 -0.3754 0.1702 0.231 Uiso 0.676(14) 1 calc R . P B 2
H16J H 0.7310 -0.4134 0.1456 0.231 Uiso 0.676(14) 1 calc R . P B 2
C6DA C 0.7275(7) -0.3482(7) 0.1305(3) 0.191(3) Uiso 0.676(14) 1 d D U P B 2
H6DA H 0.7433 -0.3220 0.1338 0.230 Uiso 0.676(14) 1 calc R . P B 2
H6DB H 0.7089 -0.3362 0.1331 0.230 Uiso 0.676(14) 1 calc R . P B 2
C1LA C 0.6344(6) 0.0483(11) 0.2007(9) 0.214(2) Uiso 0.298(12) 1 d D U P C 2
C8KA C 0.6335(8) 0.0046(12) 0.1892(11) 0.214(2) Uiso 0.298(12) 1 d DG U P C 2
C8CA C 0.6023(11) -0.0181(11) 0.1723(10) 0.214(2) Uiso 0.298(12) 1 d G U P C 2
H8CA H 0.6018 -0.0480 0.1644 0.257 Uiso 0.298(12) 1 calc R . P C 2
C9KA C 0.5720(7) 0.0029(14) 0.1668(9) 0.214(3) Uiso 0.298(12) 1 d G U P C 2
H9KA H 0.5507 -0.0127 0.1552 0.257 Uiso 0.298(12) 1 calc R . P C 2
C0LA C 0.5729(7) 0.0465(15) 0.1783(10) 0.214(3) Uiso 0.298(12) 1 d G U P C 2
H0LA H 0.5521 0.0609 0.1746 0.257 Uiso 0.298(12) 1 calc R . P C 2
C63 C 0.6041(9) 0.0693(9) 0.1953(9) 0.214(2) Uiso 0.298(12) 1 d G U P C 2
H63 H 0.6046 0.0991 0.2031 0.257 Uiso 0.298(12) 1 calc R . P C 2
C9CA C 0.6608(10) 0.0814(15) 0.2138(6) 0.214(2) Uiso 0.298(12) 1 d D U P C 2
H9CA H 0.6531 0.1111 0.2029 0.257 Uiso 0.298(12) 1 calc R . P C 2
H9CB H 0.6811 0.0701 0.2134 0.257 Uiso 0.298(12) 1 calc R . P C 2
C3LA C 0.7236(9) 0.0437(11) 0.2818(8) 0.215(2) Uiso 0.298(12) 1 d D U P C 2
H3LA H 0.7443 0.0597 0.2946 0.257 Uiso 0.298(12) 1 calc R . P C 2
C3FB C 0.7290(7) -0.0027(12) 0.2907(12) 0.214(2) Uiso 0.298(12) 1 d D U P C 2
H3FA H 0.7101 -0.0221 0.2759 0.257 Uiso 0.298(12) 1 calc R . P C 2
H3FB H 0.7287 -0.0055 0.3086 0.257 Uiso 0.298(12) 1 calc R . P C 2
C8IA C 0.6709(9) 0.0902(17) 0.2445(7) 0.214(2) Uiso 0.298(12) 1 d D U P C 2
H8IA H 0.6699 0.1242 0.2473 0.257 Uiso 0.298(12) 1 calc R . P C 2
H8IB H 0.6540 0.0747 0.2480 0.257 Uiso 0.298(12) 1 calc R . P C 2
C2LA C 0.7036(8) 0.0740(13) 0.2644(7) 0.215(2) Uiso 0.298(12) 1 d D U P C 2
H2LA H 0.7184 0.0982 0.2654 0.257 Uiso 0.298(12) 1 calc R . P C 2
C70 C 0.7629(6) -0.0211(8) 0.2958(5) 0.214(2) Uiso 0.298(12) 1 d D U P C 2
H70A H 0.7664 -0.0535 0.3032 0.257 Uiso 0.298(12) 1 calc R . P C 2
H70B H 0.7622 -0.0220 0.2773 0.257 Uiso 0.298(12) 1 calc R . P C 2
C9CB C 0.8003(7) 0.0464(7) 0.3066(2) 0.214(2) Uiso 0.298(12) 1 d D U P C 2
C1FB C 0.7906(6) 0.0067(8) 0.3152(3) 0.214(2) Uiso 0.298(12) 1 d DG U P C 2
C2FB C 0.8110(8) -0.0097(9) 0.3431(4) 0.214(2) Uiso 0.298(12) 1 d DG U P C 2
H2FB H 0.8043 -0.0368 0.3491 0.257 Uiso 0.298(12) 1 calc R . P C 2
C2DB C 0.8411(7) 0.0137(9) 0.3623(3) 0.215(2) Uiso 0.298(12) 1 d G U P C 2
H2DB H 0.8550 0.0025 0.3814 0.258 Uiso 0.298(12) 1 calc R . P C 2
C1DB C 0.8508(6) 0.0534(10) 0.3536(4) 0.215(3) Uiso 0.298(12) 1 d G U P C 2
H1DB H 0.8714 0.0693 0.3668 0.258 Uiso 0.298(12) 1 calc R . P C 2
C0DB C 0.8305(7) 0.0697(8) 0.3258(4) 0.214(2) Uiso 0.298(12) 1 d G U P C 2
H0DB H 0.8371 0.0969 0.3198 0.257 Uiso 0.298(12) 1 calc R . P C 2
C0FB C 0.9270(6) 0.3651(4) 0.2428(3) 0.243(3) Uiso 0.594(8) 1 d D U P E 2
C4GB C 0.9096(4) 0.3727(6) 0.2571(5) 0.243(3) Uiso 0.594(8) 1 d DG U P E 2
C6GB C 0.9278(6) 0.3812(7) 0.2864(5) 0.243(3) Uiso 0.594(8) 1 d G U P E 2
H6GB H 0.9159 0.3864 0.2961 0.292 Uiso 0.594(8) 1 calc R . P E 2
C5GB C 0.9635(6) 0.3820(6) 0.3015(3) 0.243(3) Uiso 0.594(8) 1 d G U P E 2
H5GB H 0.9760 0.3877 0.3215 0.292 Uiso 0.594(8) 1 calc R . P E 2
C0IA C 0.9810(4) 0.3743(7) 0.2872(5) 0.243(3) Uiso 0.594(8) 1 d G U P E 2
H0IA H 1.0054 0.3749 0.2975 0.292 Uiso 0.594(8) 1 calc R . P E 2
C3GB C 0.9627(6) 0.3659(6) 0.2579(5) 0.243(3) Uiso 0.594(8) 1 d G U P E 2
H3GB H 0.9746 0.3607 0.2482 0.292 Uiso 0.594(8) 1 calc R . P E 2
C6JA C 0.8734(4) 0.3768(7) 0.2429(6) 0.242(3) Uiso 0.594(8) 1 d D U P E 2
H6JA H 0.8653 0.3609 0.2544 0.291 Uiso 0.594(8) 1 calc R . P E 2
H6JB H 0.8628 0.3609 0.2241 0.291 Uiso 0.594(8) 1 calc R . P E 2
C2JB C 0.8620(6) 0.4258(8) 0.2385(5) 0.242(3) Uiso 0.594(8) 1 d D U P E 2
H2JA H 0.8377 0.4267 0.2333 0.290 Uiso 0.594(8) 1 calc R . P E 2
H2JB H 0.8757 0.4429 0.2568 0.290 Uiso 0.594(8) 1 calc R . P E 2
C3CB C 0.8649(7) 0.4490(9) 0.2168(6) 0.240(3) Uiso 0.594(8) 1 d D U P E 2
H3CB H 0.8864 0.4599 0.2201 0.288 Uiso 0.594(8) 1 calc R . P E 2
C2CB C 0.8346(8) 0.4550(11) 0.1905(5) 0.239(3) Uiso 0.594(8) 1 d D U P E 2
H2CB H 0.8137 0.4524 0.1903 0.287 Uiso 0.594(8) 1 calc R . P E 2
C7IB C 0.8322(8) 0.4645(11) 0.1639(4) 0.237(3) Uiso 0.594(8) 1 d D U P E 2
H7IA H 0.8562 0.4691 0.1688 0.285 Uiso 0.594(8) 1 calc R . P E 2
H7IB H 0.8211 0.4956 0.1580 0.285 Uiso 0.594(8) 1 calc R . P E 2
C1CB C 0.8159(4) 0.4365(8) 0.1376(5) 0.235(3) Uiso 0.594(8) 1 d D U P E 2
H1CA H 0.8252 0.4456 0.1254 0.282 Uiso 0.594(8) 1 calc R . P E 2
H1CB H 0.8209 0.4029 0.1423 0.282 Uiso 0.594(8) 1 calc R . P E 2
C1B C 0.7578(4) 0.4183(6) 0.1276(5) 0.233(3) Uiso 0.594(8) 1 d D U P E 2
C3BB C 0.7800(4) 0.4444(5) 0.1228(3) 0.234(3) Uiso 0.594(8) 1 d DG U P E 2
C2BB C 0.7674(5) 0.4808(5) 0.1031(4) 0.234(3) Uiso 0.594(8) 1 d DG U P E 2
H2BB H 0.7826 0.4987 0.0997 0.280 Uiso 0.594(8) 1 calc R . P E 2
C34A C 0.7325(6) 0.4912(6) 0.0882(4) 0.233(3) Uiso 0.594(8) 1 d G U P E 2
H34A H 0.7238 0.5161 0.0747 0.280 Uiso 0.594(8) 1 calc R . P E 2
C1BB C 0.7103(4) 0.4651(7) 0.0930(4) 0.233(3) Uiso 0.594(8) 1 d G U P E 2
H1BB H 0.6864 0.4722 0.0828 0.279 Uiso 0.594(8) 1 calc R . P E 2
C1A C 0.7229(4) 0.4287(8) 0.1127(6) 0.233(3) Uiso 0.594(8) 1 d DG U P E 2
H1A H 0.7077 0.4109 0.1160 0.279 Uiso 0.594(8) 1 calc R . P E 2
C83A C 1.0343(3) -0.2439(11) 0.1101(5) 0.282(3) Uiso 0.516(11) 1 d D U P D 2
C3EB C 1.0501(6) -0.2544(10) 0.1390(5) 0.282(3) Uiso 0.516(11) 1 d G U P D 2
H3EB H 1.0366 -0.2606 0.1473 0.338 Uiso 0.516(11) 1 calc R . P D 2
C3IB C 1.0858(7) -0.2557(10) 0.1560(4) 0.282(3) Uiso 0.516(11) 1 d G U P D 2
H3IB H 1.0966 -0.2628 0.1758 0.339 Uiso 0.516(11) 1 calc R . P D 2
C2HB C 1.1056(4) -0.2466(11) 0.1440(6) 0.282(3) Uiso 0.516(11) 1 d G U P D 2
H2HB H 1.1299 -0.2475 0.1556 0.339 Uiso 0.516(11) 1 calc R . P D 2
C5DB C 1.0897(4) -0.2361(11) 0.1150(6) 0.282(3) Uiso 0.516(11) 1 d DG U P D 2
H5DB H 1.1033 -0.2299 0.1068 0.338 Uiso 0.516(11) 1 calc R . P D 2
C5EB C 1.0541(5) -0.2348(12) 0.0980(4) 0.282(3) Uiso 0.516(11) 1 d DG U P D 2
C1C C 1.0052(7) -0.2686(12) 0.0390(8) 0.281(3) Uiso 0.516(11) 1 d D U P D 2
H1C H 0.9940 -0.2612 0.0192 0.337 Uiso 0.516(11) 1 calc R . P D 2
C7FB C 1.0391(7) -0.2082(9) 0.0723(5) 0.281(3) Uiso 0.516(11) 1 d D U P D 2
H7FA H 1.0189 -0.1919 0.0703 0.337 Uiso 0.516(11) 1 calc DR . P D 2
H7FB H 1.0559 -0.1838 0.0749 0.337 Uiso 0.516(11) 1 calc R . P D 2
C1GB C 0.9236(8) -0.2789(12) -0.0019(5) 0.279(3) Uiso 0.516(11) 1 d D U P D 2
H1GA H 0.9298 -0.2527 0.0117 0.334 Uiso 0.516(11) 1 calc R . P D 2
H1GB H 0.9054 -0.2971 -0.0015 0.334 Uiso 0.516(11) 1 calc R . P D 2
C9FB C 0.9512(7) -0.3065(12) 0.0083(9) 0.279(3) Uiso 0.516(11) 1 d D U P D 2
H9FA H 0.9560 -0.3077 -0.0074 0.335 Uiso 0.516(11) 1 calc R . P D 2
H9FB H 0.9423 -0.3379 0.0088 0.335 Uiso 0.516(11) 1 calc R . P D 2
C2IB C 0.8912(6) -0.2892(6) -0.0529(6) 0.278(3) Uiso 0.516(11) 1 d D U P D 2
H2IB H 0.8898 -0.3216 -0.0498 0.334 Uiso 0.516(11) 1 calc R . P D 2
C3HB C 0.9087(5) -0.2591(7) -0.0298(4) 0.278(3) Uiso 0.516(11) 1 d DG U P D 2
C1D C 0.9108(4) -0.2117(7) -0.0344(5) 0.277(3) Uiso 0.516(11) 1 d DG U P D 2
C8DB C 0.8954(6) -0.1945(7) -0.0622(6) 0.277(3) Uiso 0.516(11) 1 d G U P D 2
H8DB H 0.8968 -0.1621 -0.0653 0.333 Uiso 0.516(11) 1 calc R . P D 2
C9DB C 0.8779(7) -0.2246(10) -0.0853(4) 0.278(3) Uiso 0.516(11) 1 d G U P D 2
H9DB H 0.8674 -0.2129 -0.1043 0.333 Uiso 0.516(11) 1 calc R . P D 2
C8EB C 0.8759(7) -0.2720(9) -0.0807(5) 0.278(3) Uiso 0.516(11) 1 d G U P D 2
H8EB H 0.8639 -0.2926 -0.0966 0.333 Uiso 0.516(11) 1 calc R . P D 2
C4JB C 0.9853(8) -0.3052(12) 0.0343(7) 0.280(3) Uiso 0.516(11) 1 d D U P D 2
H4JB H 0.9930 -0.3303 0.0477 0.336 Uiso 0.516(11) 1 calc R . P D 2
C3JB C 1.0290(9) -0.2292(11) 0.0473(5) 0.281(3) Uiso 0.516(11) 1 d D U P D 2
H3JA H 1.0497 -0.2403 0.0476 0.337 Uiso 0.516(11) 1 calc R . P D 2
H3JB H 1.0180 -0.2052 0.0320 0.337 Uiso 0.516(11) 1 calc R . P D 2
C4DB C 1.0841(5) 0.2561(6) 0.1323(4) 0.297(14) Uiso 0.491(17) 1 d D U P G 2
C3DB C 1.0816(3) 0.2076(6) 0.1322(3) 0.258(14) Uiso 0.491(17) 1 d DG U P G 2
C8GB C 1.1078(5) 0.1815(6) 0.1541(5) 0.273(14) Uiso 0.491(17) 1 d DG U P G 2
H8GB H 1.1061 0.1484 0.1540 0.328 Uiso 0.491(17) 1 calc R . P G 2
C9GB C 1.1365(5) 0.2038(9) 0.1761(5) 0.277(15) Uiso 0.491(17) 1 d G U P G 2
H9GB H 1.1544 0.1859 0.1911 0.333 Uiso 0.491(17) 1 calc R . P G 2
C5HB C 1.1390(5) 0.2522(9) 0.1763(5) 0.229(13) Uiso 0.491(17) 1 d G U P G 2
H5HB H 1.1587 0.2674 0.1914 0.275 Uiso 0.491(17) 1 calc R . P G 2
C1E C 1.1128(6) 0.2784(6) 0.1544(5) 0.280(14) Uiso 0.491(17) 1 d DG U P G 2
H1E H 1.1146 0.3115 0.1545 0.337 Uiso 0.491(17) 1 calc R . P G 2
C5AB C 1.0092(9) 0.3248(14) 0.0464(7) 0.339(17) Uiso 0.491(17) 1 d D U P G 2
H5AB H 1.0087 0.3553 0.0531 0.407 Uiso 0.491(17) 1 calc R . P G 2
C9IB C 0.9585(6) 0.3524(10) 0.0032(6) 0.327(15) Uiso 0.491(17) 1 d D U P G 2
H9IA H 0.9572 0.3724 0.0173 0.392 Uiso 0.491(17) 1 calc R . P G 2
H9IB H 0.9672 0.3719 -0.0067 0.392 Uiso 0.491(17) 1 calc R . P G 2
C9HB C 1.0346(11) 0.2960(15) 0.0643(6) 0.364(17) Uiso 0.491(17) 1 d D U P G 2
H9HB H 1.0352 0.2653 0.0579 0.437 Uiso 0.491(17) 1 calc R . P G 2
C1F C 1.0604(9) 0.3094(14) 0.0920(6) 0.38(2) Uiso 0.491(17) 1 d D U P G 2
H1FA H 1.0602 0.3438 0.0937 0.458 Uiso 0.491(17) 1 calc R . P G 2
H1FB H 1.0831 0.3002 0.0952 0.458 Uiso 0.491(17) 1 calc R . P G 2
C6EB C 0.9832(7) 0.3128(13) 0.0185(6) 0.328(16) Uiso 0.491(17) 1 d D U P G 2
H6EA H 0.9704 0.2856 0.0193 0.394 Uiso 0.491(17) 1 calc R . P G 2
H6EB H 0.9939 0.3034 0.0074 0.394 Uiso 0.491(17) 1 calc R . P G 2
C7EB C 1.0553(7) 0.2869(11) 0.1145(6) 0.319(17) Uiso 0.491(17) 1 d D U P G 2
H7EA H 1.0537 0.3114 0.1265 0.383 Uiso 0.491(17) 1 calc R . P G 2
H7EB H 1.0337 0.2688 0.1051 0.383 Uiso 0.491(17) 1 calc R . P G 2
C4AB C 0.9104(7) 0.3004(9) -0.0090(3) 0.198(11) Uiso 0.491(17) 1 d D U P G 2
C1G C 0.8876(7) 0.2682(9) -0.0288(4) 0.216(11) Uiso 0.491(17) 1 d DG U P G 2
H1G H 0.8781 0.2444 -0.0229 0.259 Uiso 0.491(17) 1 calc R . P G 2
C7AB C 0.8787(8) 0.2708(10) -0.0573(3) 0.240(13) Uiso 0.491(17) 1 d G U P G 2
H7AB H 0.8631 0.2488 -0.0708 0.288 Uiso 0.491(17) 1 calc R . P G 2
C6AB C 0.8926(9) 0.3057(12) -0.0659(3) 0.241(13) Uiso 0.491(17) 1 d G U P G 2
H6AB H 0.8865 0.3074 -0.0854 0.289 Uiso 0.491(17) 1 calc R . P G 2
C1H C 0.9154(7) 0.3379(11) -0.0461(4) 0.215(11) Uiso 0.491(17) 1 d DG U P G 2
H1H H 0.9250 0.3617 -0.0520 0.258 Uiso 0.491(17) 1 calc R . P G 2
C1I C 0.9244(5) 0.3353(8) -0.0177(3) 0.250(11) Uiso 0.491(17) 1 d DG U P G 2
F8AA F 1.0696(6) 0.0979(7) 0.1936(5) 0.466(7) Uiso 1 1 d D U . . .
B199 B 1.0446(7) 0.1269(9) 0.1723(6) 0.458(6) Uiso 1 1 d D U . . .
B1 B 0.6833(6) 0.2932(9) 0.1303(6) 0.256(3) Uiso 0.429(9) 1 d D U P F 2
F2 F 0.6569(5) 0.2645(8) 0.1152(5) 0.257(4) Uiso 0.429(9) 1 d D U P F 2
F3 F 0.6711(7) 0.3370(8) 0.1297(6) 0.257(4) Uiso 0.429(9) 1 d D U P F 2
F5 F 0.7045(6) 0.2928(10) 0.1201(5) 0.255(4) Uiso 0.429(9) 1 d D U P F 2
F5AB F 0.7022(6) 0.2810(9) 0.1581(4) 0.257(4) Uiso 0.429(9) 1 d D U P F 2

loop_
_atom_site_aniso_label
_atom_site_aniso_U_11
_atom_site_aniso_U_22
_atom_site_aniso_U_33
_atom_site_aniso_U_23
_atom_site_aniso_U_13
_atom_site_aniso_U_12
Ni3 0.2193(17) 0.1207(10) 0.1756(13) 0.0126(9) 0.1454(14) 0.0064(9)
Ni2 0.2440(19) 0.1190(10) 0.1564(13) -0.0152(8) 0.1397(14) -0.0258(10)
Ni1 0.2349(18) 0.1211(10) 0.1945(15) -0.0175(9) 0.1618(15) -0.0243(10)
Ni4 0.2244(18) 0.1296(11) 0.1641(13) -0.0006(9) 0.1290(14) 0.0095(10)
Ni5 0.1971(17) 0.1386(12) 0.2230(18) -0.0045(11) 0.1384(15) -0.0104(10)
Cl6 0.217(3) 0.1324(19) 0.164(2) -0.0044(17) 0.138(2) -0.0098(19)
F1 0.191(6) 0.180(5) 0.162(5) -0.004(4) 0.113(4) 0.001(4)
N182 0.249(13) 0.107(6) 0.135(8) 0.012(6) 0.100(9) -0.013(7)
N147 0.240(10) 0.129(6) 0.171(8) -0.010(5) 0.154(8) -0.013(6)
N191 0.185(8) 0.117(6) 0.169(7) 0.019(5) 0.122(7) 0.008(5)
N177 0.212(6) 0.133(4) 0.162(4) -0.003(3) 0.130(4) -0.007(3)
C176 0.213(6) 0.134(4) 0.164(4) -0.004(3) 0.129(4) -0.006(3)
C175 0.213(6) 0.134(4) 0.165(4) -0.003(3) 0.128(4) -0.007(3)
C180 0.212(6) 0.135(4) 0.164(4) -0.002(3) 0.130(4) -0.006(3)
C179 0.212(6) 0.134(4) 0.163(4) -0.003(3) 0.131(4) -0.006(3)
C178 0.211(6) 0.133(4) 0.162(4) -0.003(3) 0.131(4) -0.007(3)
N196 0.205(8) 0.112(6) 0.165(7) 0.007(5) 0.132(7) 0.003(5)
N133 0.218(8) 0.111(5) 0.178(7) -0.020(5) 0.144(7) -0.038(5)
N80 0.201(9) 0.137(6) 0.150(8) -0.004(5) 0.115(8) 0.002(7)
N22 0.215(10) 0.115(6) 0.166(8) -0.014(6) 0.137(8) -0.020(6)
C23 0.216(12) 0.121(9) 0.156(10) -0.023(7) 0.134(10) -0.029(8)
C24 0.178(10) 0.116(8) 0.156(10) -0.003(8) 0.120(9) 0.001(7)
C25 0.197(11) 0.119(8) 0.178(11) -0.018(8) 0.135(10) 0.010(7)
C26 0.208(11) 0.115(8) 0.150(10) -0.011(6) 0.132(9) -0.004(7)
C21 0.199(11) 0.124(8) 0.162(10) -0.003(8) 0.130(9) -0.017(8)
F13 0.261(8) 0.188(6) 0.273(8) -0.012(6) 0.201(7) -0.004(6)
C9 0.270(7) 0.133(5) 0.220(9) 0.002(5) 0.173(7) -0.035(5)
C10 0.266(7) 0.128(5) 0.170(7) -0.017(5) 0.168(6) -0.037(5)
C11 0.264(7) 0.128(6) 0.187(7) -0.011(5) 0.177(6) -0.030(4)
N12 0.262(7) 0.119(4) 0.200(7) -0.015(4) 0.179(6) -0.029(4)
C7 0.268(6) 0.122(5) 0.223(8) -0.010(5) 0.183(6) -0.027(4)
C8 0.273(7) 0.132(6) 0.258(11) 0.007(6) 0.175(7) -0.033(5)
C13 0.269(8) 0.136(7) 0.174(8) -0.011(6) 0.168(7) -0.035(6)
C192 0.183(8) 0.120(6) 0.159(7) 0.015(5) 0.118(6) 0.010(5)
C18 0.213(12) 0.141(9) 0.143(10) -0.021(8) 0.132(9) -0.025(8)
N17 0.281(13) 0.113(7) 0.178(10) -0.019(6) 0.166(9) -0.044(7)
C195 0.183(8) 0.104(6) 0.151(6) 0.024(5) 0.114(6) 0.014(5)
C197 0.196(10) 0.114(7) 0.160(8) 0.010(6) 0.120(7) 0.011(6)
C20 0.268(16) 0.130(9) 0.162(11) -0.024(8) 0.155(11) -0.045(9)
N75 0.219(12) 0.111(7) 0.164(8) 0.014(5) 0.134(9) 0.016(7)
C28 0.229(15) 0.125(8) 0.135(9) 0.002(7) 0.107(11) 0.022(9)
C250 0.177(8) 0.155(7) 0.170(8) 0.001(6) 0.117(7) -0.001(6)
N249 0.183(8) 0.158(7) 0.203(9) 0.008(6) 0.131(7) 0.000(6)
N210 0.210(9) 0.136(6) 0.151(7) -0.010(5) 0.101(7) 0.012(6)
C211 0.267(14) 0.127(7) 0.165(9) -0.005(6) 0.118(9) 0.013(8)
C212 0.274(14) 0.133(8) 0.167(10) -0.012(7) 0.109(10) 0.031(8)
C213 0.275(16) 0.184(10) 0.159(10) -0.006(8) 0.100(11) 0.049(10)
C214 0.286(16) 0.192(10) 0.168(10) 0.002(8) 0.136(11) 0.067(10)
C209 0.245(12) 0.162(8) 0.177(8) 0.001(7) 0.140(9) 0.034(8)
F41 0.414(14) 0.210(8) 0.408(13) -0.063(8) 0.323(12) -0.040(8)
C134 0.217(10) 0.124(7) 0.170(7) -0.022(5) 0.139(7) -0.022(6)
C181 0.190(13) 0.134(9) 0.162(11) -0.030(8) 0.119(10) -0.027(8)
N205 0.218(9) 0.140(6) 0.166(7) -0.003(5) 0.131(7) 0.013(6)
C256 0.176(9) 0.147(8) 0.144(8) -0.031(6) 0.094(7) -0.011(6)
C76 0.187(14) 0.166(12) 0.126(9) 0.014(9) 0.098(11) 0.005(11)
C199 0.192(9) 0.120(7) 0.181(9) 0.021(6) 0.119(8) 0.017(6)
C146 0.242(11) 0.144(8) 0.173(10) 0.001(7) 0.145(9) -0.016(7)
C264 0.184(11) 0.118(8) 0.188(11) 0.016(7) 0.129(10) 0.005(8)
C193 0.187(10) 0.142(8) 0.162(7) 0.008(6) 0.122(7) 0.004(6)
C200 0.192(9) 0.115(7) 0.166(8) 0.013(6) 0.124(7) 0.010(6)
N263 0.229(11) 0.129(7) 0.210(11) 0.025(7) 0.166(10) 0.014(7)
C262 0.218(14) 0.123(9) 0.167(11) -0.022(8) 0.129(11) -0.011(9)
F56 0.260(8) 0.205(7) 0.262(8) 0.011(6) 0.187(7) -0.016(6)
C125 0.220(10) 0.191(11) 0.186(10) 0.013(7) 0.127(9) -0.054(8)
C27 0.210(12) 0.126(8) 0.145(9) -0.016(7) 0.116(10) 0.002(7)
N124 0.203(9) 0.148(7) 0.187(9) 0.003(6) 0.127(7) -0.020(6)
C19 0.232(14) 0.147(9) 0.152(10) 0.004(9) 0.135(10) -0.019(9)
C251 0.179(9) 0.189(9) 0.161(9) 0.012(7) 0.119(8) 0.003(6)
C14 0.281(16) 0.153(9) 0.188(12) -0.045(9) 0.171(13) -0.066(10)
N152 0.270(10) 0.124(6) 0.182(8) -0.006(5) 0.162(8) -0.033(6)
C32 0.217(14) 0.121(9) 0.150(9) 0.007(7) 0.124(10) -0.013(10)
N31 0.243(12) 0.123(7) 0.157(8) -0.007(5) 0.145(9) -0.021(8)
C30 0.258(16) 0.119(9) 0.151(9) 0.002(7) 0.149(11) 0.016(9)
C29 0.209(14) 0.129(9) 0.125(8) -0.005(7) 0.111(9) 0.012(10)
C34 0.284(19) 0.110(8) 0.158(10) -0.008(7) 0.151(13) -0.024(11)
C33 0.242(16) 0.136(11) 0.209(13) 0.004(9) 0.171(13) -0.005(10)
C84 0.202(10) 0.146(7) 0.157(9) -0.008(7) 0.119(9) 0.005(7)
C79 0.202(10) 0.138(7) 0.135(8) -0.005(6) 0.109(8) 0.011(7)
C194 0.185(10) 0.142(8) 0.151(8) 0.012(6) 0.102(7) 0.008(7)
C266 0.188(13) 0.138(10) 0.210(14) -0.006(10) 0.125(12) -0.018(9)
C131 0.228(12) 0.134(8) 0.186(9) -0.006(7) 0.129(8) -0.035(7)
C153 0.271(11) 0.146(8) 0.153(9) -0.011(6) 0.146(9) -0.038(7)
C77 0.173(14) 0.118(8) 0.126(10) -0.003(7) 0.073(10) -0.006(10)
C190 0.194(10) 0.121(7) 0.171(8) 0.023(6) 0.116(8) 0.007(6)
C154 0.279(13) 0.155(8) 0.192(11) -0.022(8) 0.168(10) -0.040(8)
C73 0.190(16) 0.130(11) 0.158(12) 0.018(9) 0.106(12) 0.004(12)
C207 0.260(13) 0.158(9) 0.184(10) 0.001(7) 0.152(10) 0.022(9)
C253 0.172(8) 0.139(7) 0.170(8) -0.004(6) 0.110(7) -0.009(5)
C257 0.180(9) 0.138(7) 0.154(9) -0.016(6) 0.099(8) -0.015(6)
F92 0.180(10) 0.291(18) 0.144(10) -0.018(12) 0.095(9) -0.001(10)
C255 0.171(9) 0.154(8) 0.169(9) -0.021(6) 0.102(8) -0.008(6)
N1 0.271(6) 0.133(3) 0.277(6) 0.004(4) 0.184(5) -0.025(4)
C2 0.271(6) 0.134(4) 0.280(6) 0.004(4) 0.182(5) -0.025(4)
C3 0.273(6) 0.135(4) 0.283(6) 0.004(4) 0.179(5) -0.024(4)
C4 0.273(6) 0.136(4) 0.284(6) 0.005(4) 0.177(5) -0.024(4)
C5 0.273(6) 0.135(4) 0.282(6) 0.005(4) 0.179(5) -0.024(4)
C6 0.271(6) 0.133(4) 0.279(6) 0.005(4) 0.182(5) -0.025(4)
C83 0.198(10) 0.169(9) 0.170(11) -0.009(7) 0.112(9) 0.008(8)
C136 0.217(11) 0.132(8) 0.171(9) -0.012(6) 0.114(8) -0.025(7)
C184 0.234(17) 0.134(9) 0.138(10) -0.001(8) 0.109(12) -0.027(10)
F101 0.500(16) 0.202(8) 0.455(15) -0.065(8) 0.397(14) -0.043(8)
C15 0.186(12) 0.170(11) 0.125(9) 0.002(9) 0.101(9) -0.016(9)
C203 0.233(12) 0.131(8) 0.171(9) -0.005(7) 0.125(9) 0.000(8)
C204 0.217(11) 0.127(7) 0.162(9) -0.001(6) 0.115(9) 0.003(7)
C259 0.179(10) 0.166(9) 0.150(9) -0.013(7) 0.088(8) 0.003(7)
N254 0.167(8) 0.139(6) 0.164(8) -0.009(5) 0.104(7) -0.009(5)
C248 0.191(9) 0.167(9) 0.194(10) 0.022(7) 0.132(8) 0.003(7)
C206 0.204(10) 0.136(7) 0.162(8) -0.021(5) 0.116(8) -0.002(6)
C148 0.261(10) 0.133(7) 0.189(9) -0.020(6) 0.163(8) -0.023(6)
C187 0.213(15) 0.177(13) 0.193(15) 0.000(12) 0.116(13) -0.023(11)
C145 0.249(12) 0.146(9) 0.191(11) 0.029(7) 0.156(10) 0.010(8)
C189 0.188(10) 0.152(9) 0.158(8) 0.015(7) 0.107(8) -0.001(8)
F117 0.279(10) 0.315(11) 0.311(10) -0.101(9) 0.154(9) 0.041(8)
C183 0.216(16) 0.135(10) 0.206(17) -0.028(10) 0.156(15) -0.026(10)
C245 0.211(11) 0.208(11) 0.189(9) 0.027(7) 0.130(8) 0.030(8)
F124 0.393(13) 0.206(8) 0.347(11) -0.047(7) 0.269(10) 0.015(8)
C72 0.206(16) 0.150(11) 0.231(16) 0.053(10) 0.130(14) 0.026(10)
C185 0.202(15) 0.143(10) 0.210(15) -0.021(10) 0.134(14) -0.036(10)
C260 0.193(13) 0.123(8) 0.178(12) -0.011(8) 0.087(11) -0.001(8)
C141 0.215(11) 0.174(9) 0.176(8) -0.001(7) 0.142(9) -0.012(7)
C140 0.197(11) 0.153(8) 0.191(9) -0.004(7) 0.138(9) -0.030(7)
C139 0.212(10) 0.156(8) 0.191(9) -0.008(6) 0.148(8) -0.035(7)
N138 0.215(9) 0.139(6) 0.191(7) -0.013(5) 0.147(7) -0.026(5)
C137 0.210(9) 0.129(7) 0.176(7) -0.015(5) 0.142(7) -0.027(6)
C142 0.214(10) 0.148(8) 0.170(8) -0.011(6) 0.140(8) -0.019(7)
C150 0.269(13) 0.161(10) 0.235(13) 0.003(9) 0.179(11) -0.004(8)
C155 0.302(14) 0.139(9) 0.271(15) -0.043(9) 0.203(12) -0.052(8)
C198 0.188(9) 0.109(7) 0.170(8) 0.023(6) 0.113(8) 0.018(6)
C258 0.189(9) 0.147(7) 0.166(9) -0.006(6) 0.123(8) -0.007(6)
C16 0.251(15) 0.149(9) 0.142(10) -0.027(9) 0.136(11) -0.050(9)
C78 0.178(15) 0.127(10) 0.134(10) 0.013(7) 0.071(11) -0.005(10)
C188 0.218(17) 0.190(14) 0.177(13) 0.026(11) 0.107(13) 0.015(13)
C261 0.179(12) 0.109(8) 0.189(13) 0.008(9) 0.108(11) 0.011(8)
C208 0.257(13) 0.147(9) 0.182(10) -0.008(7) 0.143(10) 0.000(8)
C123 0.210(9) 0.154(8) 0.179(8) 0.008(6) 0.127(7) -0.017(6)
C130 0.262(14) 0.195(10) 0.186(9) 0.015(8) 0.117(9) -0.040(9)
N89 0.225(11) 0.160(7) 0.258(10) -0.038(7) 0.164(9) -0.027(7)
C88 0.194(11) 0.170(9) 0.248(11) -0.050(7) 0.146(10) -0.038(8)
C87 0.234(15) 0.209(10) 0.258(11) -0.067(8) 0.157(11) -0.032(10)
C92 0.255(16) 0.211(10) 0.269(12) -0.065(9) 0.168(12) -0.030(10)
C91 0.269(16) 0.198(10) 0.288(12) -0.061(8) 0.190(12) -0.045(10)
C90 0.252(14) 0.154(8) 0.269(10) -0.034(7) 0.176(10) -0.030(8)
C135 0.227(11) 0.146(8) 0.172(8) -0.021(6) 0.130(8) -0.014(7)
C127 0.265(12) 0.179(10) 0.170(10) 0.017(8) 0.126(9) -0.038(9)
C149 0.281(12) 0.172(10) 0.246(13) -0.020(9) 0.198(11) -0.010(8)
C35 0.214(15) 0.147(11) 0.200(13) 0.002(9) 0.134(13) -0.011(10)
N36 0.252(14) 0.149(8) 0.172(9) 0.025(7) 0.149(10) -0.016(8)
C37 0.191(14) 0.231(15) 0.208(14) 0.038(11) 0.141(13) 0.045(13)
C38 0.202(15) 0.239(17) 0.211(14) 0.067(12) 0.144(13) 0.037(13)
C39 0.25(2) 0.28(2) 0.29(2) 0.030(19) 0.20(2) 0.005(18)
C40 0.256(19) 0.197(14) 0.232(15) 0.033(12) 0.167(15) -0.039(13)
C265 0.198(13) 0.124(9) 0.189(13) 0.015(9) 0.129(11) 0.000(9)
C186 0.215(16) 0.142(10) 0.154(12) 0.006(9) 0.113(12) -0.020(10)
C236 0.220(11) 0.140(9) 0.203(8) 0.018(6) 0.119(8) -0.001(7)
C237 0.258(14) 0.159(10) 0.249(12) 0.014(8) 0.124(11) -0.015(9)
C238 0.332(19) 0.170(12) 0.241(12) 0.003(10) 0.122(12) -0.046(13)
C233 0.326(18) 0.155(12) 0.244(12) -0.014(9) 0.136(12) -0.028(11)
C234 0.306(17) 0.147(10) 0.209(10) -0.009(8) 0.134(11) -0.007(10)
N235 0.250(11) 0.144(7) 0.198(8) 0.005(6) 0.138(9) 0.009(7)
C252 0.176(9) 0.202(9) 0.170(10) 0.029(7) 0.119(8) 0.007(7)
C132 0.221(10) 0.135(7) 0.173(8) -0.019(6) 0.137(8) -0.047(7)
C271 0.244(6) 0.180(5) 0.203(5) -0.035(4) 0.162(5) -0.038(4)
C270 0.244(6) 0.180(5) 0.202(5) -0.036(4) 0.163(5) -0.039(4)
C269 0.243(6) 0.179(5) 0.201(5) -0.035(4) 0.165(5) -0.039(4)
N268 0.242(6) 0.178(5) 0.200(5) -0.034(4) 0.166(5) -0.038(4)
C267 0.242(6) 0.178(5) 0.201(5) -0.033(4) 0.164(5) -0.038(4)
C272 0.243(6) 0.179(5) 0.202(5) -0.034(4) 0.163(5) -0.038(4)
C128 0.246(11) 0.136(8) 0.171(9) 0.013(6) 0.135(9) -0.012(7)
F176 0.174(13) 0.231(11) 0.170(12) 0.032(9) 0.101(10) 0.019(9)
C247 0.180(9) 0.190(9) 0.165(9) 0.021(7) 0.124(8) 0.006(6)
F182 0.229(15) 0.215(10) 0.147(10) -0.011(8) 0.083(10) 0.013(9)
C143 0.241(16) 0.174(12) 0.180(12) 0.005(10) 0.138(12) -0.012(11)
C244 0.234(13) 0.218(12) 0.208(9) 0.039(8) 0.137(9) -0.010(10)
C239 0.207(10) 0.151(9) 0.200(7) 0.023(6) 0.126(7) -0.002(7)
N240 0.222(9) 0.131(7) 0.196(8) 0.022(6) 0.130(7) 0.002(6)
C241 0.210(10) 0.144(8) 0.190(8) 0.012(6) 0.140(8) 0.011(7)
C242 0.218(11) 0.188(11) 0.191(8) 0.020(7) 0.139(8) 0.018(8)
C243 0.229(12) 0.202(12) 0.211(9) 0.036(8) 0.141(9) 0.001(9)
C71 0.223(13) 0.147(9) 0.225(10) 0.027(8) 0.138(10) -0.006(9)
C81 0.202(10) 0.183(9) 0.160(10) -0.012(8) 0.112(9) 0.000(8)
C67 0.255(13) 0.130(7) 0.236(9) 0.025(6) 0.164(10) 0.020(8)
C68 0.213(11) 0.145(7) 0.234(9) 0.021(6) 0.152(9) 0.012(7)
C69 0.234(11) 0.125(6) 0.214(8) 0.014(6) 0.170(9) 0.008(7)
N70 0.230(9) 0.124(6) 0.216(7) 0.008(5) 0.170(8) 0.014(6)
C65 0.259(11) 0.125(6) 0.221(7) 0.009(5) 0.180(8) 0.009(7)
C66 0.323(17) 0.123(7) 0.232(10) 0.009(6) 0.171(11) 0.013(8)
C201 0.218(15) 0.130(9) 0.192(13) 0.006(9) 0.107(13) 0.003(10)
F207 0.447(14) 0.433(17) 0.343(13) -0.069(11) 0.301(12) -0.121(12)
C59 0.294(15) 0.163(8) 0.188(9) -0.013(7) 0.164(10) -0.003(9)
C60 0.367(19) 0.168(9) 0.223(10) -0.004(8) 0.204(12) 0.015(10)
C61 0.339(17) 0.141(8) 0.222(9) -0.006(7) 0.197(11) 0.008(9)
C62 0.279(13) 0.146(7) 0.215(8) 0.005(6) 0.176(8) 0.015(8)
N63 0.236(9) 0.123(5) 0.193(7) -0.008(5) 0.165(7) -0.007(5)
C64 0.259(12) 0.157(8) 0.185(8) -0.010(6) 0.165(9) -0.009(8)
C117 0.193(10) 0.196(11) 0.222(12) -0.024(9) 0.128(9) 0.001(8)
C118 0.202(10) 0.157(9) 0.232(12) -0.007(8) 0.138(9) -0.010(7)
N119 0.215(9) 0.137(7) 0.216(9) 0.000(6) 0.142(8) -0.006(6)
C120 0.198(8) 0.133(8) 0.212(9) 0.004(6) 0.133(7) 0.001(6)
C121 0.200(9) 0.175(10) 0.225(12) -0.016(8) 0.139(9) 0.008(7)
C122 0.204(11) 0.210(13) 0.239(13) -0.031(9) 0.144(10) -0.006(8)
C202 0.201(13) 0.147(10) 0.176(12) -0.022(9) 0.091(11) -0.017(9)
F219 0.255(19) 0.214(10) 0.208(16) 0.004(9) 0.120(13) 0.043(10)
F221 0.199(11) 0.222(14) 0.222(17) 0.013(12) 0.112(11) 0.005(10)
C156 0.301(14) 0.148(8) 0.271(15) -0.054(8) 0.213(12) -0.046(8)
C151 0.270(10) 0.136(7) 0.199(10) -0.028(7) 0.170(8) -0.037(6)
C97 0.293(17) 0.184(11) 0.323(15) 0.018(9) 0.221(14) 0.019(10)
C98 0.326(19) 0.180(10) 0.325(14) 0.019(9) 0.228(14) 0.032(11)
C93 0.229(13) 0.173(9) 0.277(10) -0.011(7) 0.181(10) -0.015(9)
N94 0.197(10) 0.173(8) 0.269(11) -0.012(7) 0.155(9) -0.013(7)
C95 0.229(14) 0.174(9) 0.282(12) 0.023(8) 0.182(12) 0.025(9)
C96 0.279(18) 0.181(10) 0.290(14) 0.030(9) 0.181(13) 0.056(11)
B24 0.216(11) 0.168(9) 0.228(11) -0.022(7) 0.166(9) 0.003(8)
F42 0.505(17) 0.223(8) 0.341(12) 0.032(8) 0.292(12) 0.095(9)
C126 0.250(12) 0.181(11) 0.179(10) 0.017(8) 0.120(9) -0.045(9)
B21 0.176(9) 0.188(9) 0.142(8) -0.004(6) 0.097(7) 0.010(7)
C144 0.204(16) 0.232(18) 0.195(14) 0.039(13) 0.124(13) 0.017(14)
C129 0.270(13) 0.224(12) 0.194(11) 0.023(9) 0.102(10) -0.072(10)
F47 0.170(12) 0.298(18) 0.151(9) -0.035(10) 0.086(9) 0.004(12)
C74 0.206(16) 0.120(9) 0.165(12) 0.026(9) 0.127(12) 0.020(11)
C86 0.244(16) 0.248(13) 0.257(12) -0.066(10) 0.160(12) -0.026(11)
C82 0.203(11) 0.185(10) 0.184(11) -0.026(8) 0.117(9) -0.003(8)
C85 0.184(15) 0.229(12) 0.252(16) -0.036(11) 0.134(13) 0.017(10)
C246 0.195(10) 0.193(10) 0.183(10) 0.016(7) 0.129(9) 0.009(8)
B44 0.437(16) 0.208(13) 0.363(14) -0.080(10) 0.320(13) -0.050(11)

loop_
_atom_type_symbol
_atom_type_description
_atom_type_scat_dispersion_real
_atom_type_scat_dispersion_imag
_atom_type_scat_source
C C 0.0030 0.0010 'International Tables Vol C Tables 4.2.6.8 and 6.1.1.4'
H H 0.0000 0.0000 'International Tables Vol C Tables 4.2.6.8 and 6.1.1.4'
B B 0.0010 0.0010 'International Tables Vol C Tables 4.2.6.8 and 6.1.1.4'
Cl Cl 0.1420 0.1510 'International Tables Vol C Tables 4.2.6.8 and 6.1.1.4'
F F 0.0170 0.0100 'International Tables Vol C Tables 4.2.6.8 and 6.1.1.4'
N N 0.0060 0.0030 'International Tables Vol C Tables 4.2.6.8 and 6.1.1.4'
Ni Ni 0.3580 1.0630 'International Tables Vol C Tables 4.2.6.8 and 6.1.1.4'

loop_
_geom_angle_atom_site_label_1
_geom_angle_atom_site_label_2
_geom_angle_atom_site_label_3
_geom_angle
N191 Ni3 N196 79.1(4)
N191 Ni3 N31 91.9(3)
N191 Ni3 N36 98.1(4)
N191 Ni3 N70 91.2(3)
N191 Ni3 N63 168.5(3)
N196 Ni3 N31 93.5(4)
N196 Ni3 N36 174.1(4)
N196 Ni3 N70 87.9(3)
N196 Ni3 N63 94.7(3)
N31 Ni3 N70 176.7(3)
N36 Ni3 N31 81.3(4)
N36 Ni3 N70 97.3(4)
N63 Ni3 N31 98.2(3)
N63 Ni3 N36 89.0(3)
N63 Ni3 N70 78.8(3)
N182 Ni2 N147 174.0(4)
N182 Ni2 N177 77.4(4)
N182 Ni2 N22 88.6(3)
N182 Ni2 N17 93.9(5)
N182 Ni2 N152 97.3(5)
N147 Ni2 N177 99.1(3)
N147 Ni2 N22 96.6(4)
N147 Ni2 N17 89.9(4)
N177 Ni2 N17 170.2(4)
N22 Ni2 N177 94.3(3)
N22 Ni2 N17 80.7(4)
N152 Ni2 N147 77.6(5)
N152 Ni2 N177 89.8(3)
N152 Ni2 N22 173.4(4)
N152 Ni2 N17 96.0(4)
N133 Ni1 N12 94.7(4)
N133 Ni1 N263 87.6(4)
N133 Ni1 N1 169.5(4)
N133 Ni1 N138 79.7(3)
N133 Ni1 N268 98.6(4)
N263 Ni1 N12 176.3(4)
N263 Ni1 N1 100.4(4)
N1 Ni1 N12 77.7(4)
N138 Ni1 N12 88.7(3)
N138 Ni1 N263 94.6(4)
N138 Ni1 N1 92.9(4)
N268 Ni1 N12 96.4(3)
N268 Ni1 N263 80.3(4)
N268 Ni1 N1 89.5(4)
N268 Ni1 N138 174.7(3)
N80 Ni4 N205 94.4(4)
N80 Ni4 N240 86.8(3)
N75 Ni4 N80 80.0(5)
N75 Ni4 N210 97.0(4)
N75 Ni4 N205 89.4(4)
N75 Ni4 N235 171.4(4)
N75 Ni4 N240 92.8(4)
N210 Ni4 N80 173.6(4)
N210 Ni4 N205 79.9(4)
N210 Ni4 N240 99.0(3)
N205 Ni4 N240 177.7(4)
N235 Ni4 N80 95.2(4)
N235 Ni4 N210 88.4(4)
N235 Ni4 N205 98.2(4)
N235 Ni4 N240 79.7(4)
N249 Ni5 N254 77.2(4)
N249 Ni5 N94 95.1(4)
N124 Ni5 N249 92.9(5)
N124 Ni5 N254 86.3(4)
N124 Ni5 N89 178.2(4)
N124 Ni5 N94 99.8(4)
N254 Ni5 N94 170.5(4)
N89 Ni5 N249 88.9(4)
N89 Ni5 N254 94.4(4)
N89 Ni5 N94 79.7(4)
N119 Ni5 N249 168.7(4)
N119 Ni5 N124 78.0(5)
N119 Ni5 N254 95.4(4)
N119 Ni5 N89 100.3(4)
N119 Ni5 N94 93.0(3)
C181 N182 Ni2 117.8(11)
C183 N182 Ni2 123.4(10)
C183 N182 C181 118.7(14)
C146 N147 Ni2 125.1(9)
C146 N147 C148 117.2(13)
C148 N147 Ni2 117.6(10)
C192 N191 Ni3 113.3(8)
C190 N191 Ni3 126.7(8)
C190 N191 C192 119.9(11)
C176 N177 Ni2 124.2(4)
C176 N177 C178 120.0
C178 N177 Ni2 115.6(4)
N177 C176 C175 120.0
C176 C175 C174 119.9(16)
C176 C175 C7KA 117.2(7)
C180 C175 C176 120.0
C180 C175 C174 119.2(16)
C180 C175 C7KA 122.7(7)
C175 C180 C179 120.0
C180 C179 C178 120.0
N177 C178 C179 120.0
N177 C178 C181 114.7(8)
C179 C178 C181 125.2(8)
C195 N196 Ni3 115.0(9)
C197 N196 Ni3 125.4(8)
C197 N196 C195 119.5(11)
C134 N133 Ni1 112.4(8)
C132 N133 Ni1 127.7(8)
C132 N133 C134 119.7(11)
C79 N80 Ni4 113.8(10)
C81 N80 Ni4 124.4(10)
C81 N80 C79 121.8(13)
C23 N22 Ni2 125.1(5)
C23 N22 C21 120.0
C21 N22 Ni2 114.9(5)
N22 C23 C24 120.0
C23 C24 C25 120.0
C23 C24 C27 118.4(7)
C25 C24 C27 121.5(7)
C26 C25 C24 120.0
C25 C26 C21 120.0
N22 C21 C18 115.3(7)
C26 C21 N22 120.0
C26 C21 C18 124.7(7)
C10 C9 C8 120.0
C9 C10 C13 123.4(7)
C11 C10 C9 120.0
C11 C10 C13 116.6(7)
C10 C11 N12 120.0
C11 N12 Ni1 125.6(5)
C7 N12 Ni1 114.0(5)
C7 N12 C11 120.0
N12 C7 C6 117.0(7)
C8 C7 N12 120.0
C8 C7 C6 122.7(7)
C7 C8 C9 120.0
C10 C13 C14 110.6(10)
N191 C192 C195 117.2(10)
N191 C192 C193 117.4(12)
C193 C192 C195 125.0(11)
N17 C18 C21 114.8(10)
C19 C18 C21 125.3(11)
C19 C18 N17 119.9(11)
C18 N17 Ni2 113.5(8)
C16 N17 Ni2 128.1(8)
C16 N17 C18 117.9(10)
N196 C195 C192 115.3(10)
N196 C195 C200 121.6(12)
C200 C195 C192 123.0(11)
N196 C197 C198 123.6(12)
C19 C20 C15 121.6(11)
C76 N75 Ni4 116.4(11)
C74 N75 Ni4 128.4(10)
C74 N75 C76 114.7(12)
C29 C28 C27 119.1(10)
N249 C250 C253 113.4(13)
C251 C250 N249 119.2(13)
C251 C250 C253 127.4(13)
C250 N249 Ni5 116.5(10)
C248 N249 Ni5 127.6(9)
C248 N249 C250 115.7(12)
C211 N210 Ni4 124.3(5)
C211 N210 C209 120.0
C209 N210 Ni4 114.9(5)
C212 C211 N210 120.0
C211 C212 C213 120.0
C211 C212 C215 124.7(18)
C211 C212 C1B 118.7(11)
C213 C212 C215 114.8(18)
C213 C212 C1B 121.1(12)
C212 C213 C214 120.0
C209 C214 C213 120.0
N210 C209 C206 115.1(7)
C214 C209 N210 120.0
C214 C209 C206 124.7(7)
N133 C134 C137 119.2(11)
N133 C134 C135 114.4(11)
C137 C134 C135 126.4(10)
N182 C181 C178 114.3(13)
N182 C181 C186 120.2(13)
C178 C181 C186 125.6(13)
C204 N205 Ni4 126.4(8)
C204 N205 C206 120.4(10)
C206 N205 Ni4 112.7(8)
C257 C256 C255 112.6(14)
C257 C256 C259 125.2(14)
C259 C256 C255 122.1(13)
N75 C76 C79 109.7(14)
C77 C76 N75 123.0(13)
C77 C76 C79 127.3(15)
C198 C199 C200 120.7(13)
N147 C146 C145 123.2(14)
N263 C264 C267 118.1(11)
C265 C264 N263 116.1(12)
C265 C264 C267 125.8(11)
C194 C193 C192 119.1(11)
C195 C200 C199 117.4(12)
C264 N263 Ni1 111.0(10)
C262 N263 Ni1 128.0(9)
C262 N263 C264 120.4(11)
N263 C262 C261 125.1(12)
C126 C125 N124 126(2)
C28 C27 C24 114.4(10)
C125 N124 Ni5 125.2(11)
C125 N124 C123 116.3(14)
C123 N124 Ni5 116.0(11)
C20 C19 C18 119.2(11)
C252 C251 C250 122.0(13)
C15 C14 C13 114.8(11)
C153 N152 Ni2 123.9(10)
C153 N152 C151 119.4(12)
C151 N152 Ni2 116.5(11)
N31 C32 C33 120.0
N31 C32 C35 115.8(8)
C33 C32 C35 124.0(8)
C32 N31 Ni3 112.3(6)
C32 N31 C30 120.0
C30 N31 Ni3 126.7(6)
C29 C30 N31 120.0
C30 C29 C28 116.7(8)
C30 C29 C34 120.0
C34 C29 C28 123.2(8)
C29 C34 C33 120.0
C34 C33 C32 120.0
C83 C84 C79 120.1(14)
N80 C79 C76 119.1(13)
N80 C79 C84 120.3(14)
C84 C79 C76 120.5(13)
C193 C194 C189 122.4(13)
C265 C266 C261 118.9(13)
C136 C131 C130 128.6(16)
C136 C131 C132 116.8(13)
C132 C131 C130 114.0(14)
N152 C153 C154 122.4(15)
C78 C77 C76 118.8(13)
N191 C190 C189 124.9(13)
C155 C154 C153 112.7(14)
C155 C154 C157 129.0(13)
C157 C154 C153 118.1(14)
C78 C73 C72 124.1(17)
C74 C73 C72 121.3(16)
C74 C73 C78 114.6(15)
C208 C207 C206 117.4(13)
C250 C253 C258 122.8(13)
N254 C253 C250 118.2(12)
N254 C253 C258 118.9(13)
C256 C257 C258 124.5(13)
N254 C255 C256 123.9(13)
C2 N1 Ni1 124.7(5)
C2 N1 C6 120.0
C6 N1 Ni1 115.3(5)
C3 C2 N1 120.0
C2 C3 C290 121.7(9)
C2 C3 C83A 110.2(14)
C4 C3 C2 120.0
C4 C3 C290 118.2(8)
C4 C3 C83A 128.7(14)
C5 C4 C3 120.0
C4 C5 C6 120.0
N1 C6 C7 115.5(7)
C5 C6 C7 124.0(7)
C5 C6 N1 120.0
C84 C83 C82 119.1(15)
C135 C136 C131 121.7(16)
C183 C184 C187 125.9(15)
C183 C184 C185 115.7(15)
C185 C184 C187 118.4(18)
C20 C15 C14 125.1(12)
C16 C15 C20 116.3(11)
C16 C15 C14 118.6(13)
C204 C203 C202 119.7(13)
C208 C203 C204 116.4(14)
C208 C203 C202 123.8(13)
N205 C204 C203 121.3(13)
C256 C259 C260 117.7(11)
C253 N254 Ni5 114.7(9)
C255 N254 Ni5 123.9(9)
C255 N254 C253 121.4(12)
N249 C248 C247 129.8(14)
N205 C206 C209 116.7(10)
N205 C206 C207 120.3(11)
C207 C206 C209 123.0(11)
N147 C148 C149 121.5(14)
N147 C148 C151 113.2(14)
C149 C148 C151 125.3(14)
C188 C187 C184 113.8(13)
C146 C145 C144 116.2(14)
C150 C145 C146 115.2(17)
C150 C145 C144 128.6(17)
C194 C189 C188 124.1(14)
C190 C189 C194 115.9(15)
C190 C189 C188 119.9(13)
N182 C183 C184 126.2(14)
C242 C245 C246 115.7(12)
C73 C72 C71 113.8(12)
C186 C185 C184 119.0(15)
C261 C260 C259 113.3(12)
C140 C141 C142 120.0
C141 C140 C143 119.4(8)
C139 C140 C141 120.0
C139 C140 C143 120.3(8)
N138 C139 C140 120.0
C139 N138 Ni1 125.9(5)
C139 N138 C137 120.0
C137 N138 Ni1 114.1(5)
N138 C137 C134 113.6(7)
N138 C137 C142 120.0
C142 C137 C134 126.1(7)
C137 C142 C141 120.0
C145 C150 C149 123.3(18)
C156 C155 C154 127.0(15)
C197 C198 C199 116.9(14)
C197 C198 C201 124.2(13)
C199 C198 C201 118.7(13)
C257 C258 C253 118.7(12)
N17 C16 C15 124.8(11)
C77 C78 C73 123.5(14)
C189 C188 C187 116.3(14)
C262 C261 C266 115.7(13)
C262 C261 C260 123.2(14)
C266 C261 C260 120.7(14)
C203 C208 C207 123.9(14)
N124 C123 C128 126.6(16)
N124 C123 C120 112.9(13)
C128 C123 C120 120.3(15)
C129 C130 C131 116.7(13)
C88 N89 Ni5 125.9(7)
C88 N89 C90 120.0
C90 N89 Ni5 113.6(7)
N89 C88 C87 120.0
C88 C87 C86 115.2(11)
C92 C87 C88 120.0
C92 C87 C86 124.6(11)
C87 C92 C91 120.0
C92 C91 C90 120.0
N89 C90 C93 117.2(9)
C91 C90 N89 120.0
C91 C90 C93 122.8(9)
C136 C135 C134 123.0(13)
C126 C127 C128 123.2(19)
C150 C149 C148 119.2(16)
N36 C35 C32 115.7(9)
N36 C35 C40 120.0
C40 C35 C32 124.3(9)
C35 N36 Ni3 112.7(7)
C37 N36 Ni3 126.5(7)
C37 N36 C35 120.0
N36 C37 C38 120.0
C37 C38 C39 120.0
C37 C38 C41 121.8(12)
C37 C38 C8KA 110(2)
C39 C38 C41 118.1(12)
C39 C38 C8KA 126(2)
C40 C39 C38 120.0
C39 C40 C35 120.0
C266 C265 C264 123.7(12)
C169 C174 C175 129.9(19)
C169 C174 C173 120.0
C173 C174 C175 110.1(19)
C174 C169 C170 120.0
C174 C169 C168 119.3(11)
C170 C169 C168 116.4(12)
C171 C170 C169 120.0
C170 C171 C172 120.0
C173 C172 C171 120.0
C172 C173 C174 120.0
C185 C186 C181 120.0(13)
C162 C163 C164 132(3)
C237 C236 N235 120.0
C237 C236 C239 124.2(8)
N235 C236 C239 115.7(8)
C238 C237 C236 120.0
C237 C238 C233 120.0
C238 C233 C232 113.6(9)
C238 C233 C0FB 128.1(10)
C234 C233 C238 120.0
C234 C233 C232 125.2(8)
C234 C233 C0FB 111.9(10)
N235 C234 C233 120.0
C236 N235 Ni4 115.8(6)
C234 N235 Ni4 124.2(6)
C234 N235 C236 120.0
C251 C252 C247 119.8(14)
N133 C132 C131 124.0(12)
C270 C271 C272 120.0
C271 C270 C269 120.0
C271 C270 C273 114.0(13)
C271 C270 C1D 122.7(6)
C269 C270 C273 124.6(13)
C269 C270 C1D 116.5(7)
N268 C269 C270 120.0
C269 N268 Ni1 123.8(4)
C267 N268 Ni1 115.2(4)
C267 N268 C269 120.0
N268 C267 C264 114.1(7)
N268 C267 C272 120.0
C272 C267 C264 125.9(7)
C267 C272 C271 120.0
C53 C52 C51 118.5(11)
C123 C128 C127 110.9(16)
C248 C247 C252 113.3(14)
C248 C247 C246 124.0(13)
C252 C247 C246 122.2(13)
C41 C46 C45 120.0
C41 C46 C47 122.6(10)
C45 C46 C47 117.3(10)
C46 C41 C38 120.4(8)
C42 C41 C38 119.6(8)
C42 C41 C46 120.0
C43 C42 C41 120.0
C42 C43 C44 120.0
C45 C44 C43 120.0
C44 C45 C46 120.0
C140 C143 C144 113.1(12)
C239 C244 C243 120.0
C244 C239 C236 125.8(8)
N240 C239 C236 114.2(8)
N240 C239 C244 120.0
C239 N240 Ni4 114.3(5)
C239 N240 C241 120.0
C241 N240 Ni4 125.4(5)
N240 C241 C242 120.0
C241 C242 C245 116.0(9)
C243 C242 C245 124.0(9)
C243 C242 C241 120.0
C242 C243 C244 120.0
C68 C71 C72 115.9(13)
N80 C81 C82 121.3(15)
C46 C47 C48 112.2(12)
C68 C67 C66 120.0
C67 C68 C71 124.1(8)
C69 C68 C71 115.8(8)
C69 C68 C67 120.0
C68 C69 N70 120.0
C69 N70 Ni3 125.1(5)
C65 N70 Ni3 113.2(5)
C65 N70 C69 120.0
N70 C65 C66 120.0
N70 C65 C62 116.4(7)
C66 C65 C62 123.6(7)
C65 C66 C67 120.0
C198 C201 C202 113.2(12)
C60 C59 C64 120.0
C60 C59 C58 118.3(9)
C60 C59 C9CB 122.6(9)
C64 C59 C58 121.3(9)
C64 C59 C9CB 117.4(9)
C61 C60 C59 120.0
C60 C61 C62 120.0
C61 C62 C65 125.2(6)
N63 C62 C65 114.8(6)
N63 C62 C61 120.0
C62 N63 Ni3 115.0(5)
C64 N63 Ni3 125.0(5)
C64 N63 C62 120.0
N63 C64 C59 120.0
C118 C117 C122 120.0
C118 C117 C116 117.7(15)
C118 C117 C3DB 119.3(8)
C122 C117 C116 122.2(15)
C122 C117 C3DB 120.7(8)
C117 C118 N119 120.0
C118 N119 Ni5 123.9(6)
C120 N119 Ni5 116.0(6)
C120 N119 C118 120.0
N119 C120 C123 114.3(9)
N119 C120 C121 120.0
C121 C120 C123 125.4(9)
C122 C121 C120 120.0
C121 C122 C117 120.0
C203 C202 C201 114.9(12)
C281 C282 C283 126.6(17)
C160 C159 C158 120.0
C159 C160 C161 120.0
C162 C161 C160 120.0
C161 C162 C163 115(3)
C161 C162 C6DA 115.8(15)
C157 C162 C163 121(3)
C157 C162 C161 120.0
C157 C162 C6DA 124.2(15)
C162 C157 C154 126.1(10)
C162 C157 C158 120.0
C158 C157 C154 113.9(10)
C157 C158 C159 120.0
C227 C226 C225 111.9(12)
F3AA B138 F91 106.4(17)
F8 B138 F3AA 108.7(17)
F8 B138 F91 109.4(18)
F8 B138 F116 113.4(18)
F116 B138 F3AA 111.0(18)
F116 B138 F91 107.7(18)
F0AA B187 F19 106.4(15)
F0AA B187 F43 102.2(15)
F19 B187 F43 108.6(17)
F28 B187 F0AA 130(2)
F28 B187 F19 103.5(15)
F28 B187 F43 105.2(15)
C108 C107 C106 126.4(18)
C100 C99 C104 120.0
C100 C99 C96 117.4(10)
C104 C99 C96 122.6(10)
C101 C100 C99 120.0
C100 C101 C102 120.0
C103 C102 C101 120.0
C104 C103 C102 120.0
C99 C104 C105 131(2)
C103 C104 C99 120.0
C103 C104 C105 108(2)
C215 C220 C219 120.0
C215 C220 C221 108.3(16)
C219 C220 C221 119.5(15)
C220 C215 C212 118(2)
C216 C215 C212 122(2)
C216 C215 C220 120.0
C217 C216 C215 120.0
C216 C217 C218 120.0
C219 C218 C217 120.0
C218 C219 C220 120.0
C155 C156 C151 114.2(16)
C220 C221 C222 116.0(14)
C223 C224 C225 126.6(18)
C224 C223 C222 122.4(15)
N152 C151 C148 114.6(12)
N152 C151 C156 123.7(15)
C156 C151 C148 121.5(16)
C98 C97 C96 120.0
C93 C98 C97 120.0
C98 C93 C90 125.4(9)
C98 C93 N94 120.0
N94 C93 C90 114.4(9)
C93 N94 Ni5 112.6(7)
C93 N94 C95 120.0
C95 N94 Ni5 126.5(7)
C96 C95 N94 120.0
C97 C96 C99 118.3(14)
C97 C96 C4AB 127.6(14)
C95 C96 C99 121.3(15)
C95 C96 C97 120.0
C95 C96 C4AB 112.3(13)
C166 C165 C164 125.1(16)
C57 C58 C59 111.0(9)
C57 C58 C53 120.0
C53 C58 C59 128.9(9)
C56 C57 C58 120.0
C57 C56 C55 120.0
C54 C55 C56 120.0
C55 C54 C53 120.0
C58 C53 C52 121.0(10)
C54 C53 C52 118.9(10)
C54 C53 C58 120.0
C165 C164 C163 114(3)
C165 C166 C167 127.1(16)
F13 B24 F56 102.9(15)
F117 B24 F13 111.7(15)
F117 B24 F56 97.3(13)
F42 B24 F13 108.9(13)
F42 B24 F56 110.3(17)
F42 B24 F117 123.4(19)
C116 C111 C112 120.0
C116 C111 C110 123.1(11)
C112 C111 C110 116.9(11)
C111 C116 C117 116.1(14)
C111 C116 C115 120.0
C115 C116 C117 122.9(15)
C116 C115 C114 120.0
C113 C114 C115 120.0
C112 C113 C114 120.0
C113 C112 C111 120.0
C166 C167 C168 111(2)
C49 C50 C51 125.5(15)
C50 C51 C52 115.2(13)
C227 C232 C233 118.9(10)
C227 C232 C231 120.0
C231 C232 C233 121.1(10)
C232 C227 C226 118.3(10)
C228 C227 C226 121.7(10)
C228 C227 C232 120.0
C227 C228 C229 120.0
C230 C229 C228 120.0
C229 C230 C231 120.0
C230 C231 C232 120.0
C49 C48 C47 119.6(17)
C285 C284 C283 111.2(13)
C50 C49 C48 137(2)
C278 C279 C280 121(3)
C281 C280 C279 137(3)
F131 B149 F202 108.7(16)
F131 B149 F5AA 110.5(17)
F212 B149 F131 107.0(16)
F212 B149 F202 113.7(17)
F212 B149 F5AA 108.4(17)
F5AA B149 F202 108.5(16)
C125 C126 C127 117(2)
C125 C126 C129 121(2)
C127 C126 C129 122(2)
F92 B21 F1 102.3(13)
F92 B21 F176 107.7(13)
F176 B21 F1 103.4(14)
F182 B21 F1 106.7(13)
F182 B21 F92 108.8(14)
F182 B21 F176 125.5(16)
F219 B21 F1 107.0(17)
F219 B21 F47 107.6(14)
F221 B21 F1 106.0(15)
F221 B21 F219 112.9(19)
F221 B21 F47 121.3(17)
F47 B21 F1 100.5(12)
C145 C144 C143 122.2(14)
C169 C168 C167 115.3(14)
C130 C129 C126 117.6(17)
C289 C290 C3 118.2(10)
C289 C290 C285 120.0
C285 C290 C3 121.8(10)
C288 C289 C290 120.0
C289 C288 C287 120.0
C286 C287 C288 120.0
C287 C286 C285 120.0
C290 C285 C284 121.4(11)
C286 C285 C284 116.3(11)
C286 C285 C290 120.0
N75 C74 C73 125.4(13)
C87 C86 C85 123.8(16)
C83 C82 C81 116.8(16)
C83 C82 C85 119.9(15)
C81 C82 C85 122.6(15)
C86 C85 C82 109.7(16)
C247 C246 C245 112.4(11)
N194 C1IA C5CA 175(2)
C223 C222 C221 112.2(13)
C104 C105 C106 110.4(14)
C107 C108 C109 124.6(18)
C278 C277 C276 120.0
C277 C278 C279 113(2)
C277 C278 C273 120.0
C273 C278 C279 127(2)
C278 C273 C270 120.5(11)
C274 C273 C270 119.2(11)
C274 C273 C278 120.0
C273 C274 C275 120.0
C276 C275 C274 120.0
C275 C276 C277 120.0
C108 C109 C110 115.2(15)
C107 C106 C105 115.3(15)
C111 C110 C109 112.2(13)
F41 B44 F207 111.8(15)
F101 B44 F41 107.2(14)
F101 B44 F124 113.0(15)
F101 B44 F207 115.2(15)
F124 B44 F41 105.1(14)
F124 B44 F207 104.1(13)
C282 C281 C280 126.8(16)
C282 C283 C284 110.2(14)
C224 C225 C226 113.4(14)
F14 B101 F34 108.2(17)
F30 B101 F14 111.7(17)
F30 B101 F34 107.5(17)
F30 B101 F12 109.2(17)
F12 B101 F14 112.0(18)
F12 B101 F34 108.0(17)
F23 B109 F4AA 110.0(18)
F23 B109 F44 108.7(17)
F2AA B109 F23 111.6(18)
F2AA B109 F4AA 108.9(17)
F2AA B109 F44 110.8(18)
F4AA B109 F44 106.6(17)
C7CA C7KA C175 116.0(11)
C7CA C7KA C7BB 120.0
C7BB C7KA C175 123.8(11)
C4BB C7CA C7KA 120.0
C7CA C4BB C5BB 120.0
C6BB C5BB C4BB 120.0
C5BB C6BB C7BB 120.0
C7KA C7BB C4HB 124.4(13)
C6BB C7BB C7KA 120.0
C6BB C7BB C4HB 115.3(13)
C2EB C4HB C7BB 112.0(12)
C4CB C2EB C4HB 115.9(14)
C5CB C4CB C2EB 129.3(19)
C4CB C5CB C16A 129.4(19)
C5CB C16A C6DA 120.8(19)
C16A C6DA C162 110.8(13)
C8KA C1LA C63 120.0
C8KA C1LA C9CA 131(3)
C63 C1LA C9CA 108(3)
C1LA C8KA C38 134(3)
C8CA C8KA C38 106(3)
C8CA C8KA C1LA 120.0
C9KA C8CA C8KA 120.0
C8CA C9KA C0LA 120.0
C63 C0LA C9KA 120.0
C0LA C63 C1LA 120.0
C1LA C9CA C8IA 111(4)
C2LA C3LA C3FB 148(3)
C3LA C3FB C70 112.0(16)
C2LA C8IA C9CA 113.4(17)
C3LA C2LA C8IA 152(3)
C1FB C70 C3FB 111.8(16)
C1FB C9CB C59 126.5(15)
C1FB C9CB C0DB 120.0
C0DB C9CB C59 113.4(15)
C9CB C1FB C70 121.7(12)
C2FB C1FB C70 117.8(11)
C2FB C1FB C9CB 120.0
C2DB C2FB C1FB 120.0
C2FB C2DB C1DB 120.0
C2DB C1DB C0DB 120.0
C1DB C0DB C9CB 120.0
C4GB C0FB C233 127.8(17)
C4GB C0FB C3GB 120.0
C3GB C0FB C233 112.2(17)
C0FB C4GB C6JA 123(2)
C6GB C4GB C0FB 120.0
C6GB C4GB C6JA 116(2)
C4GB C6GB C5GB 120.0
C6GB C5GB C0IA 120.0
C3GB C0IA C5GB 120.0
C0IA C3GB C0FB 120.0
C4GB C6JA C2JB 112.4(14)
C3CB C2JB C6JA 113.7(16)
C2CB C3CB C2JB 116.4(19)
C3CB C2CB C7IB 126(3)
C2CB C7IB C1CB 129(3)
C3BB C1CB C7IB 108.5(18)
C3BB C1B C212 122.4(9)
C3BB C1B C1A 120.0
C1A C1B C212 117.1(9)
C1B C3BB C1CB 123.0(10)
C1B C3BB C2BB 120.0
C2BB C3BB C1CB 117.0(10)
C3BB C2BB C34A 120.0
C1BB C34A C2BB 120.0
C34A C1BB C1A 120.0
C1BB C1A C1B 120.0
C3EB C83A C3 103.2(16)
C3EB C83A C5EB 120.0
C5EB C83A C3 136.7(16)
C3IB C3EB C83A 120.0
C3EB C3IB C2HB 120.0
C3IB C2HB C5DB 120.0
C5EB C5DB C2HB 120.0
C83A C5EB C7FB 118.2(11)
C5DB C5EB C83A 120.0
C5DB C5EB C7FB 117.8(12)
C4JB C1C C3JB 174(3)
C3JB C7FB C5EB 120.4(19)
C9FB C1GB C3HB 120(3)
C1GB C9FB C4JB 133(3)
C3HB C2IB C8EB 120.0
C2IB C3HB C1GB 117.1(11)
C2IB C3HB C1D 120.0
C1D C3HB C1GB 122.9(11)
C3HB C1D C270 131.7(16)
C8DB C1D C270 108.3(16)
C8DB C1D C3HB 120.0
C1D C8DB C9DB 120.0
C8DB C9DB C8EB 120.0
C9DB C8EB C2IB 120.0
C1C C4JB C9FB 119(2)
C7FB C3JB C1C 117.9(18)
C3DB C4DB C1E 120.0
C3DB C4DB C7EB 123.9(14)
C1E C4DB C7EB 114.7(14)
C4DB C3DB C117 122.2(10)
C4DB C3DB C8GB 120.0
C8GB C3DB C117 117.8(10)
C9GB C8GB C3DB 120.0
C8GB C9GB C5HB 120.0
C1E C5HB C9GB 120.0
C5HB C1E C4DB 120.0
C9HB C5AB C6EB 124(3)
C1I C9IB C6EB 111.6(16)
C5AB C9HB C1F 123(3)
C9HB C1F C7EB 111.6(19)
C5AB C6EB C9IB 112.5(18)
C4DB C7EB C1F 109.8(16)
C1G C4AB C96 119.7(10)
C1G C4AB C1I 120.0
C1I C4AB C96 120.3(10)
C7AB C1G C4AB 120.0
C6AB C7AB C1G 120.0
C7AB C6AB C1H 120.0
C1I C1H C6AB 120.0
C4AB C1I C9IB 117.8(10)
C1H C1I C9IB 115.4(12)
C1H C1I C4AB 120.0
F4 B199 F6AA 144(3)
F4 B199 F8AA 102.3(17)
F7AA B199 F4 105.6(17)
F7AA B199 F6AA 99(2)
F7AA B199 F8AA 108.0(19)
F8AA B199 F6AA 95(2)
F2 B1 F3 109.0(17)
F2 B1 F5 110.5(19)
F2 B1 F5AB 112.5(18)
F5 B1 F3 111.7(18)
F5 B1 F5AB 107.1(17)
F5AB B1 F3 106(2)

loop_
_geom_bond_atom_site_label_1
_geom_bond_atom_site_label_2
_geom_bond_distance
Ni3 N191 2.091(10)
Ni3 N196 2.094(10)
Ni3 N31 2.095(7)
Ni3 N36 2.097(8)
Ni3 N70 2.103(6)
Ni3 N63 2.095(6)
Ni2 N182 2.030(14)
Ni2 N147 2.048(11)
Ni2 N177 2.072(5)
Ni2 N22 2.056(6)
Ni2 N17 2.080(10)
Ni2 N152 2.050(10)
Ni1 N133 2.055(10)
Ni1 N12 2.125(6)
Ni1 N263 2.107(12)
Ni1 N1 2.105(7)
Ni1 N138 2.082(5)
Ni1 N268 2.079(5)
Ni4 N80 2.096(11)
Ni4 N75 2.043(12)
Ni4 N210 2.081(6)
Ni4 N205 2.117(10)
Ni4 N235 2.058(8)
Ni4 N240 2.127(6)
Ni5 N249 2.084(11)
Ni5 N124 2.069(11)
Ni5 N254 2.100(10)
Ni5 N89 2.080(8)
Ni5 N119 2.054(7)
Ni5 N94 2.143(8)
F1 B21 1.471(17)
N182 C181 1.376(14)
N182 C183 1.322(18)
N147 C146 1.326(16)
N147 C148 1.368(14)
N191 C192 1.381(13)
N191 C190 1.345(14)
N177 C176 1.3900
N177 C178 1.3900
C176 C175 1.3900
C175 C180 1.3900
C175 C174 1.53(3)
C175 C7KA 1.446(10)
C180 C179 1.3900
C179 C178 1.3900
C178 C181 1.416(15)
N196 C195 1.359(13)
N196 C197 1.323(14)
N133 C134 1.377(13)
N133 C132 1.338(14)
N80 C79 1.327(15)
N80 C81 1.317(16)
N22 C23 1.3900
N22 C21 1.3900
C23 C24 1.3900
C24 C25 1.3900
C24 C27 1.525(12)
C25 C26 1.3900
C26 C21 1.3900
C21 C18 1.491(12)
F13 B24 1.418(14)
C9 C10 1.3900
C9 C8 1.3900
C10 C11 1.3900
C10 C13 1.474(15)
C11 N12 1.3900
N12 C7 1.3900
C7 C8 1.3900
C7 C6 1.421(11)
C13 C14 1.574(15)
C192 C195 1.454(15)
C192 C193 1.431(15)
C18 N17 1.407(13)
C18 C19 1.371(15)
N17 C16 1.341(14)
C195 C200 1.373(15)
C197 C198 1.373(16)
C20 C19 1.375(15)
C20 C15 1.396(15)
N75 C76 1.436(16)
N75 C74 1.391(16)
C28 C27 1.524(15)
C28 C29 1.521(15)
C250 N249 1.388(15)
C250 C251 1.388(17)
C250 C253 1.418(17)
N249 C248 1.337(15)
N210 C211 1.3900
N210 C209 1.3900
C211 C212 1.3900
C212 C213 1.3900
C212 C215 1.455(9)
C212 C1B 1.455(9)
C213 C214 1.3900
C214 C209 1.3900
C209 C206 1.474(12)
F41 B44 1.357(16)
C134 C137 1.422(13)
C134 C135 1.488(17)
C181 C186 1.417(18)
N205 C204 1.344(14)
N205 C206 1.390(14)
C256 C257 1.372(16)
C256 C255 1.482(17)
C256 C259 1.454(16)
C76 C79 1.523(13)
C76 C77 1.359(16)
C199 C200 1.408(16)
C199 C198 1.389(16)
C146 C145 1.50(2)
C264 N263 1.420(14)
C264 C265 1.372(16)
C264 C267 1.449(14)
C193 C194 1.371(15)
N263 C262 1.338(15)
C262 C261 1.346(16)
F56 B24 1.42(2)
C125 N124 1.342(17)
C125 C126 1.33(2)
N124 C123 1.385(17)
C251 C252 1.368(16)
C14 C15 1.491(16)
N152 C153 1.351(16)
N152 C151 1.376(17)
C32 N31 1.3900
C32 C33 1.3900
C32 C35 1.499(10)
N31 C30 1.3900
C30 C29 1.3900
C29 C34 1.3900
C34 C33 1.3900
C84 C79 1.417(16)
C84 C83 1.360(17)
C194 C189 1.386(17)
C266 C261 1.461(18)
C266 C265 1.364(17)
C131 C136 1.345(17)
C131 C130 1.581(19)
C131 C132 1.407(18)
C153 C154 1.491(17)
C77 C78 1.361(16)
C190 C189 1.354(16)
C154 C155 1.42(2)
C154 C157 1.439(17)
C73 C72 1.443(18)
C73 C78 1.428(18)
C73 C74 1.394(17)
C207 C206 1.390(16)
C207 C208 1.386(18)
C253 N254 1.356(14)
C253 C258 1.430(16)
C257 C258 1.415(16)
F92 B21 1.350(14)
C255 N254 1.346(15)
N1 C2 1.3900
N1 C6 1.3900
C2 C3 1.3900
C3 C4 1.3900
C3 C290 1.440(12)
C3 C83A 1.468(12)
C4 C5 1.3900
C5 C6 1.3900
C83 C82 1.422(19)
C136 C135 1.287(16)
C184 C187 1.559(19)
C184 C183 1.379(19)
C184 C185 1.455(18)
F101 B44 1.329(16)
C15 C16 1.357(15)
C203 C204 1.424(16)
C203 C208 1.360(18)
C203 C202 1.508(18)
C259 C260 1.573(17)
C248 C247 1.355(17)
C148 C149 1.42(2)
C148 C151 1.451(19)
C187 C188 1.531(19)
C145 C150 1.330(19)
C145 C144 1.51(2)
C189 C188 1.495(18)
F117 B24 1.34(2)
C245 C242 1.512(16)
C245 C246 1.600(17)
F124 B44 1.348(16)
C72 C71 1.529(17)
C185 C186 1.388(18)
C260 C261 1.521(17)
C141 C140 1.3900
C141 C142 1.3900
C140 C139 1.3900
C140 C143 1.489(15)
C139 N138 1.3900
N138 C137 1.3900
C137 C142 1.3900
C150 C149 1.35(2)
C155 C156 1.38(2)
C198 C201 1.494(17)
C123 C128 1.390(18)
C123 C120 1.479(16)
C130 C129 1.440(14)
N89 C88 1.3900
N89 C90 1.3900
C88 C87 1.3900
C87 C92 1.3900
C87 C86 1.47(2)
C92 C91 1.3900
C91 C90 1.3900
C90 C93 1.491(12)
C127 C128 1.48(2)
C127 C126 1.39(2)
C35 N36 1.3900
C35 C40 1.3900
N36 C37 1.3900
C37 C38 1.3900
C38 C39 1.3900
C38 C41 1.499(10)
C38 C8KA 1.499(10)
C39 C40 1.3900
C174 C169 1.3900
C174 C173 1.3900
C169 C170 1.3900
C169 C168 1.401(6)
C170 C171 1.3900
C171 C172 1.3900
C172 C173 1.3900
C163 C162 1.401(6)
C163 C164 1.506(9)
C236 C237 1.3900
C236 N235 1.3900
C236 C239 1.509(10)
C237 C238 1.3900
C238 C233 1.3900
C233 C234 1.3900
C233 C232 1.398(12)
C233 C0FB 1.527(14)
C234 N235 1.3900
C252 C247 1.428(17)
C271 C270 1.3900
C271 C272 1.3900
C270 C269 1.3900
C270 C273 1.447(12)
C270 C1D 1.467(12)
C269 N268 1.3900
N268 C267 1.3900
C267 C272 1.3900
C52 C53 1.400(6)
C52 C51 1.505(9)
F176 B21 1.380(15)
C247 C246 1.487(17)
F182 B21 1.346(15)
C46 C41 1.3900
C46 C45 1.3900
C46 C47 1.401(6)
C41 C42 1.3900
C42 C43 1.3900
C43 C44 1.3900
C44 C45 1.3900
C143 C144 1.51(2)
C244 C239 1.3900
C244 C243 1.3900
C239 N240 1.3900
N240 C241 1.3900
C241 C242 1.3900
C242 C243 1.3900
C71 C68 1.511(16)
C81 C82 1.44(2)
C47 C48 1.505(9)
C67 C68 1.3900
C67 C66 1.3900
C68 C69 1.3900
C69 N70 1.3900
N70 C65 1.3900
C65 C66 1.3900
C65 C62 1.449(9)
C201 C202 1.545(17)
F207 B44 1.363(16)
C59 C60 1.3900
C59 C64 1.3900
C59 C58 1.502(9)
C59 C9CB 1.502(9)
C60 C61 1.3900
C61 C62 1.3900
C62 N63 1.3900
N63 C64 1.3900
C117 C118 1.3900
C117 C122 1.3900
C117 C116 1.52(2)
C117 C3DB 1.452(8)
C118 N119 1.3900
N119 C120 1.3900
C120 C121 1.3900
C121 C122 1.3900
F219 B21 1.349(16)
C282 C281 1.348(2)
C282 C283 1.391(8)
F221 B21 1.329(15)
C159 C160 1.3900
C159 C158 1.3900
C160 C161 1.3900
C161 C162 1.3900
C162 C157 1.3900
C162 C6DA 1.489(12)
C157 C158 1.3900
C226 C227 1.401(6)
C226 C225 1.505(9)
F131 B149 1.348(18)
F202 B149 1.378(18)
F212 B149 1.324(18)
B138 F3AA 1.376(18)
B138 F8 1.301(17)
B138 F91 1.376(18)
B138 F116 1.330(18)
C5CA C1IA 1.44(3)
N194 C1IA 1.26(2)
B187 F0AA 1.341(16)
B187 F19 1.381(17)
B187 F28 1.340(16)
B187 F43 1.395(17)
C107 C108 1.347(3)
C107 C106 1.391(8)
C99 C100 1.3900
C99 C104 1.3900
C99 C96 1.427(11)
C100 C101 1.3900
C101 C102 1.3900
C102 C103 1.3900
C103 C104 1.3900
C104 C105 1.401(6)
C220 C215 1.3900
C220 C219 1.3900
C220 C221 1.401(6)
C215 C216 1.3900
C216 C217 1.3900
C217 C218 1.3900
C218 C219 1.3900
C156 C151 1.437(18)
C221 C222 1.505(9)
C224 C223 1.347(3)
C224 C225 1.391(8)
C223 C222 1.391(8)
C97 C98 1.3900
C97 C96 1.3900
C98 C93 1.3900
C93 N94 1.3900
N94 C95 1.3900
C95 C96 1.3900
C96 C4AB 1.453(8)
C165 C164 1.391(8)
C165 C166 1.347(3)
C58 C57 1.3900
C58 C53 1.3900
C57 C56 1.3900
C56 C55 1.3900
C55 C54 1.3900
C54 C53 1.3900
C166 C167 1.391(8)
B24 F42 1.292(19)
C111 C116 1.3900
C111 C112 1.3900
C111 C110 1.401(6)
C116 C115 1.3900
C115 C114 1.3900
C114 C113 1.3900
C113 C112 1.3900
C167 C168 1.505(9)
C50 C51 1.391(8)
C50 C49 1.347(3)
C232 C227 1.3900
C232 C231 1.3900
C227 C228 1.3900
C228 C229 1.3900
C229 C230 1.3900
C230 C231 1.3900
C48 C49 1.391(8)
C284 C285 1.401(6)
C284 C283 1.506(9)
C279 C280 1.506(9)
C279 C278 1.401(6)
C280 C281 1.391(8)
B149 F5AA 1.361(18)
C126 C129 1.47(2)
B21 F47 1.359(14)
C290 C289 1.3900
C290 C285 1.3901
C289 C288 1.3900
C288 C287 1.3900
C287 C286 1.3900
C286 C285 1.3900
F14 B101 1.355(18)
C86 C85 1.52(2)
C82 C85 1.53(2)
F30 B101 1.319(18)
F34 B101 1.364(18)
C105 C106 1.505(9)
C108 C109 1.391(8)
C277 C278 1.3900
C277 C276 1.3900
C278 C273 1.3900
C273 C274 1.3900
C274 C275 1.3900
C275 C276 1.3900
F23 B109 1.344(18)
F2AA B109 1.326(18)
C109 C110 1.505(9)
F4AA B109 1.360(18)
F12 B101 1.347(18)
F44 B109 1.369(18)
F4 B199 1.385(18)
F7AA B199 1.353(14)
F6AA B199 1.407(18)
C7KA C7CA 1.3900
C7KA C7BB 1.3900
C7CA C4BB 1.3900
C4BB C5BB 1.3900
C5BB C6BB 1.3900
C6BB C7BB 1.3900
C7BB C4HB 1.489(12)
C4HB C2EB 1.486(13)
C2EB C4CB 1.433(12)
C4CB C5CB 1.287(15)
C5CB C16A 1.433(12)
C16A C6DA 1.487(13)
C1LA C8KA 1.3900
C1LA C63 1.3900
C1LA C9CA 1.400(10)
C8KA C8CA 1.3900
C8CA C9KA 1.3900
C9KA C0LA 1.3900
C0LA C63 1.3900
C9CA C8IA 1.514(14)
C3LA C3FB 1.390(12)
C3LA C2LA 1.259(16)
C3FB C70 1.514(14)
C8IA C2LA 1.390(12)
C70 C1FB 1.400(10)
C9CB C1FB 1.3900
C9CB C0DB 1.3900
C1FB C2FB 1.3900
C2FB C2DB 1.3900
C2DB C1DB 1.3900
C1DB C0DB 1.3900
C0FB C4GB 1.3900
C0FB C3GB 1.3900
C4GB C6GB 1.3900
C4GB C6JA 1.416(10)
C6GB C5GB 1.3900
C5GB C0IA 1.3900
C0IA C3GB 1.3900
C6JA C2JB 1.468(15)
C2JB C3CB 1.427(13)
C3CB C2CB 1.390(18)
C2CB C7IB 1.427(13)
C7IB C1CB 1.468(15)
C1CB C3BB 1.416(10)
C1B C3BB 1.3900
C1B C1A 1.3900
C3BB C2BB 1.3900
C2BB C34A 1.3900
C34A C1BB 1.3900
C1BB C1A 1.3900
C83A C3EB 1.3900
C83A C5EB 1.3900
C3EB C3IB 1.3900
C3IB C2HB 1.3900
C2HB C5DB 1.3900
C5DB C5EB 1.3900
C5EB C7FB 1.424(9)
C1C C4JB 1.318(19)
C1C C3JB 1.464(13)
C7FB C3JB 1.33(2)
C1GB C9FB 1.33(2)
C1GB C3HB 1.424(9)
C9FB C4JB 1.464(13)
C2IB C3HB 1.3900
C2IB C8EB 1.3900
C3HB C1D 1.3900
C1D C8DB 1.3900
C8DB C9DB 1.3900
C9DB C8EB 1.3900
C4DB C3DB 1.3900
C4DB C1E 1.3900
C4DB C7EB 1.455(11)
C3DB C8GB 1.3900
C8GB C9GB 1.3900
C9GB C5HB 1.3900
C5HB C1E 1.3900
C5AB C9HB 1.342(19)
C5AB C6EB 1.403(18)
C9IB C6EB 1.508(18)
C9IB C1I 1.455(11)
C9HB C1F 1.403(19)
C1F C7EB 1.507(18)
C4AB C1G 1.3900
C4AB C1I 1.3900
C1G C7AB 1.3900
C7AB C6AB 1.3900
C6AB C1H 1.3900
C1H C1I 1.3900
F8AA B199 1.40(2)
B1 F2 1.330(18)
B1 F3 1.366(18)
B1 F5 1.342(18)
B1 F5AB 1.346(18)

loop_
_smtbx_masks_void_nr
_smtbx_masks_void_average_x
_smtbx_masks_void_average_y
_smtbx_masks_void_average_z
_smtbx_masks_void_volume
_smtbx_masks_void_count_electrons
1 0.000 -0.079 0.287 8566.6 1634.7
2 0.117 0.218 0.388 12.7 0.0
3 0.117 0.782 0.888 12.7 0.0
4 0.133 0.178 0.907 12.0 0.0
5 0.133 0.822 0.407 12.0 0.0
6 0.500 -0.447 -0.355 8566.6 1634.7
7 0.208 0.200 0.171 20.4 0.0
8 0.208 0.800 0.671 20.4 0.0
9 0.214 0.142 0.328 12.1 0.0
10 0.214 0.858 0.828 12.1 0.0
11 0.221 0.105 0.838 10.9 0.0
12 0.221 0.895 0.338 10.9 0.0
13 0.292 0.300 0.829 20.4 0.0
14 0.279 0.395 0.162 10.9 0.0
15 0.279 0.605 0.662 10.9 0.0
16 0.292 0.700 0.329 20.4 0.0
17 0.286 0.358 0.672 12.1 0.0
18 0.286 0.642 0.172 12.1 0.0
19 0.367 0.322 0.093 12.0 0.0
20 0.367 0.678 0.593 12.0 0.0
21 0.383 0.282 0.612 12.7 0.0
22 0.383 0.718 0.112 12.7 0.0
23 0.617 0.282 0.888 12.7 0.0
24 0.617 0.718 0.388 12.7 0.0
25 0.633 0.322 0.407 12.0 0.0
26 0.633 0.678 0.907 12.0 0.0
27 0.708 0.300 0.671 20.4 0.0
28 0.708 0.700 0.171 20.4 0.0
29 0.714 0.358 0.828 12.1 0.0
30 0.714 0.642 0.328 12.1 0.0
31 0.721 0.395 0.338 10.9 0.0
32 0.721 0.605 0.838 10.9 0.0
33 0.779 0.105 0.662 10.9 0.0
34 0.792 0.200 0.329 20.4 0.0
35 0.792 0.800 0.829 20.4 0.0
36 0.779 0.895 0.162 10.9 0.0
37 0.786 0.142 0.172 12.1 0.0
38 0.786 0.858 0.672 12.1 0.0
39 0.867 0.178 0.593 12.0 0.0
40 0.867 0.822 0.093 12.0 0.0
41 0.883 0.218 0.112 12.7 0.0
42 0.883 0.782 0.612 12.7 0.0
